data_7119363
loop_
_publ_author_name
Shohei
Tashiro
Hirotaka
Yonezawa
Ryou
Kubota
Tsutomu
Umeki
Mitsuhiko
Shionoya

_publ_section_title
;
 Non-covalent immobilisation of p-toluenesulfonic acid in a porous
 molecular crystal for size-specific acid-catalysed reactions
;
_journal_name_full Chem.Commun.
_journal_page_first 7657
_journal_volume 52
_journal_year 2016
_chemical_formula_moiety '2(C42 H42 Cl6 N6 Pd3), 0.41(C7 H9 N O2 S), 3.88(C2 H3 N), 3(H2 O)'
_chemical_formula_sum 'C94.65 H105.36 Cl12 N16.29 O3.82 Pd6 S0.41'
_chemical_formula_weight 2609.30
_chemical_name_common sulfonamide_MMF
_chemical_name_systematic sulfonamide_MMF
_space_group_crystal_system monoclinic
_space_group_IT_number 14
_space_group_name_Hall '-P 2ybc'
_space_group_name_H-M_alt 'P 1 21/c 1'
_symmetry_space_group_name_Hall '-P 2ybc'
_symmetry_space_group_name_H-M 'P 1 21/c 1'
_atom_sites_solution_hydrogens geom
_atom_sites_solution_primary direct
_atom_sites_solution_secondary difmap
_audit_update_record
;
2016-03-15 deposited with the CCDC.
2016-04-26 downloaded from the CCDC.
;
_cell_angle_alpha 90.0000
_cell_angle_beta 90.7569(14)
_cell_angle_gamma 90.0000
_cell_formula_units_Z 4
_cell_length_a 19.5493(9)
_cell_length_b 51.784(3)
_cell_length_c 14.2759(7)
_cell_measurement_reflns_used 65487
_cell_measurement_temperature 96
_cell_measurement_theta_max 27.61
_cell_measurement_theta_min 2.99
_cell_volume 14450.8(13)
_computing_cell_refinement 'RAPID AUTO'
_computing_data_collection 'RAPID AUTO (Rigaku, ????)'
_computing_data_reduction 'RAPID AUTO'
_computing_molecular_graphics 'CrystalStructure 4.1'
_computing_publication_material 'CrystalStructure 4.1 (Rigaku, 2014)'
_computing_structure_refinement 'SHELXL2013 (Sheldrick, 2008)'
_computing_structure_solution 'SHELXS97 (Sheldrick, 2008)'
_diffrn_ambient_temperature 96
_diffrn_detector_area_resol_mean 10.000
_diffrn_measured_fraction_theta_full 0.967
_diffrn_measured_fraction_theta_max 0.969
_diffrn_measurement_device_type 'Rigaku R-AXIS RAPID'
_diffrn_measurement_method \w
_diffrn_radiation_type 'Mo K\a'
_diffrn_radiation_wavelength 0.71075
_diffrn_reflns_av_R_equivalents 0.1299
_diffrn_reflns_Laue_measured_fraction_full 0.967
_diffrn_reflns_Laue_measured_fraction_max 0.969
_diffrn_reflns_limit_h_max 25
_diffrn_reflns_limit_h_min -25
_diffrn_reflns_limit_k_max 67
_diffrn_reflns_limit_k_min -67
_diffrn_reflns_limit_l_max 18
_diffrn_reflns_limit_l_min -18
_diffrn_reflns_number 119637
_diffrn_reflns_point_group_measured_fraction_full 0.967
_diffrn_reflns_point_group_measured_fraction_max 0.969
_diffrn_reflns_theta_full 25.242
_diffrn_reflns_theta_max 27.485
_diffrn_reflns_theta_min 2.989
_diffrn_standards_interval_count .
_diffrn_standards_number 0
_exptl_absorpt_coefficient_mu 1.000
_exptl_absorpt_correction_T_max 0.914
_exptl_absorpt_correction_T_min 0.027
_exptl_absorpt_correction_type multi-scan
_exptl_absorpt_process_details 'ABSCOR (Rigaku, 1995)'
_exptl_crystal_colour yellow
_exptl_crystal_density_diffrn 1.199
_exptl_crystal_density_method 'not measured'
_exptl_crystal_description platelet
_exptl_crystal_F_000 5217.64
_exptl_crystal_recrystallization_method 'Re-crystallisation from solvent'
_exptl_crystal_size_max 0.460
_exptl_crystal_size_mid 0.430
_exptl_crystal_size_min 0.090
_refine_diff_density_max 1.32
_refine_diff_density_min -1.31
_refine_ls_extinction_method none
_refine_ls_goodness_of_fit_ref 1.082
_refine_ls_hydrogen_treatment constr
_refine_ls_number_parameters 1144
_refine_ls_number_reflns 32140
_refine_ls_number_restraints 165
_refine_ls_R_factor_all 0.1699
_refine_ls_R_factor_gt 0.1170
_refine_ls_shift/su_max 0.001
_refine_ls_structure_factor_coef Fsqd
_refine_ls_weighting_details 'w = 1/[\s^2^(Fo^2^)+(0.1889P)^2^+0.0000P] where P=(Fo^2^+2Fc^2^)/3'
_refine_ls_weighting_scheme calc
_refine_ls_wR_factor_gt 0.3281
_refine_ls_wR_factor_ref 0.3675
_reflns_number_gt 15808
_reflns_number_total 32140
_reflns_threshold_expression F^2^>2.0\s(F^2^)
_cod_data_source_file c6cc02621d2_3.cif
_cod_data_source_block sulfonamide_MMF
_cod_original_cell_volume 14450.8(12)
_cod_database_code 7119363
_shelxl_res_file
;
TITL 150228
CELL  0.71075 19.54933 51.78360 14.27594 90.000 90.757 90.000
ZERR  4 0.00087 0.00250 0.00072 0.000 0.001 0.000
LATT 1
SYMM    -X, .50+Y, .50-Z
SFAC C H N CL PD O S
UNIT 378.600000 421.440000 65.160000 48 24 15.280000 1.640000
L.S. 20
FMAP 2
PLAN -30
WPDB -2
HTAB
LIST 4
TEMP -177.0
ACTA
SIZE 0.460 0.430 0.090
ABIN
SADI 0.0200 N7 C43 N8 C48 N9 C57 N10 C62 N11 C71 N12 C76
SADI 0.0200 N7 C84 N8 C49 N9 C56 N10 C63 N11 C70 N12 C77
SADI 0.0200 C49 C50 C53 C56 C63 C64 C67 C70 C77 C78 C81 C84
DFIX 1.3900 0.0500 C57 C58 C58 C59 C59 C60 C60 C61 C61 C62 C62 C57
DFIX 2.4080 0.0500 C57 C59 C58 C60 C59 C61 C60 C62 C61 C57 C62 C58
FLAT 0.1000 C57 C59 C61 C58 C60 C62
DFIX 1.1000 0.0200 N1S C1S N2S C2S N3S C3S N6S C6S
DFIX 1.5000 0.0200 C1S C1T C2S C2T C3S C3T C6S C6T
DFIX 2.6000 0.0200 N1S C1T N2S C2T N3S C3T N6S C6T
DFIX 1.3900 0.0200 C85 C86 C86 C87 C87 C88 C88 C89 C89 C90 C90 C85
DFIX 2.4080 0.0200 C85 C87 C86 C88 C87 C89 C88 C90 C89 C85 C90 C86
FLAT 0.1000 C85 C87 C89 C86 C88 C90 S1 C91
SADI 0.0200 C86 S1 C90 S1
SADI 0.0200 C87 C91 C89 C91
SIMU 0.0100 0.0200 C85 C86 C87 C88 C89 C90 C91 S1 O1 O2 N13
DFIX 1.1000 0.0200 N7S C7S
DFIX 1.5000 0.0200 C7S C7T
DFIX 2.6000 0.0200 N7S C7T
SADI 0.0200 S1 O1 S1 O2 S1 N13
DFIX 1.8000 0.0500 S1 O1 S1 O2 S1 N13
SADI 0.0200 N13 O1 N13 O2 O1 O2
SADI 0.0200 C85 O1 C85 O2 C85 N13
SIMU 0.01 0.02 C57 C58 C59 C60 C61 C62
DELU 0.01 0.01 C57 C58 C59 C60 C61 C62
WGHT    0.188900
FVAR       0.20237   0.00000
PD1   5   -0.030446    0.513920    0.173434    11.00000    0.05479    0.10366 =
         0.04403    0.00204   -0.00446    0.00627
PD2   5    0.418849    0.512423   -0.012856    11.00000    0.05279    0.10319 =
         0.02845    0.00453   -0.00382    0.00067
PD3   5    0.288803    0.478661    0.596503    11.00000    0.06046    0.12408 =
         0.03362   -0.00037   -0.00349   -0.00008
PD4   5    0.431428    0.422932    0.281614    11.00000    0.06877    0.11466 =
         0.03580    0.00850   -0.00377   -0.00035
PD5   5    0.336705    0.253266    0.222464    11.00000    0.19751    0.13279 =
         0.15472    0.04827    0.06375    0.04950
PD6   5    0.193454    0.337563   -0.241205    11.00000    0.09053    0.09514 =
         0.09079   -0.01294    0.00021    0.00012
CL1   4   -0.122676    0.497290    0.252551    11.00000    0.05986    0.11969 =
         0.05011    0.00271   -0.00003    0.00025
CL2   4   -0.000970    0.474486    0.113081    11.00000    0.07723    0.10335 =
         0.05102    0.00541    0.00053    0.00873
CL3   4    0.423622    0.508164   -0.173594    11.00000    0.06145    0.11737 =
         0.02873    0.00415   -0.00659    0.00454
CL4   4    0.419980    0.468248    0.013054    11.00000    0.05775    0.10646 =
         0.03315    0.00634   -0.00724   -0.00355
CL5   4    0.210110    0.446896    0.562770    11.00000    0.07119    0.13788 =
         0.04850   -0.00964   -0.00194   -0.00941
CL6   4    0.373911    0.449651    0.629167    11.00000    0.06902    0.12686 =
         0.06044    0.00321   -0.00758    0.00919
CL7   4    0.526495    0.414567    0.194103    11.00000    0.06672    0.11725 =
         0.04789    0.01285    0.00049    0.00323
CL8   4    0.492044    0.423971    0.420595    11.00000    0.08300    0.13914 =
         0.04229    0.01276   -0.00773   -0.00312
CL9   4    0.338280    0.213925    0.146569    11.00000    0.35655    0.11603 =
         0.20724    0.05483    0.15973    0.07534
CL10  4    0.455378    0.257312    0.225555    11.00000    0.21086    0.31081 =
         0.17078    0.06115    0.06166    0.12489
CL11  4    0.084384    0.350164   -0.280587    11.00000    0.08684    0.12206 =
         0.14440   -0.02805   -0.01535    0.00444
CL12  4    0.154602    0.297454   -0.199292    11.00000    0.10566    0.10690 =
         0.14514   -0.00575    0.01499   -0.00784
 
O1W   6    0.429065    0.290352    0.453595    11.00000    0.20976
O2W   6    0.154123    0.376678    0.511691    11.00000    0.18182
O3W   6    0.496150    0.341171    0.053612    11.00000    0.30298
N1    3   -0.049367    0.550470    0.221829    11.00000    0.06668    0.09892 =
         0.05597   -0.00733    0.00032    0.01912
AFIX  13
H1    2   -0.097839    0.554298    0.203383    11.00000   -1.20000
AFIX   0
N1S   3    0.166032    0.447713   -0.093516    10.93402    0.07902
N2    3    0.048705    0.530717    0.102075    11.00000    0.06184    0.10566 =
         0.05400    0.00165   -0.01046   -0.00874
AFIX  13
H2    2    0.047331    0.524884    0.035302    11.00000   -1.20000
AFIX   0
N2S   3    0.104484    0.360227    0.113176    10.88922    0.17108
N3    3    0.412190    0.552011   -0.024785    11.00000    0.05622    0.09569 =
         0.04099    0.00224   -0.00586    0.01080
AFIX  13
H3    2    0.447360    0.556970   -0.071730    11.00000   -1.20000
AFIX   0
N3S   3    0.260930    0.596073    0.326789    10.88270    0.18193
N4    3    0.427921    0.519996    0.128200    11.00000    0.05158    0.11550 =
         0.02893   -0.00562   -0.00505    0.00826
AFIX  13
H4    2    0.466671    0.509249    0.152816    11.00000   -1.20000
AFIX   0
N5    3    0.218845    0.506511    0.562564    11.00000    0.05243    0.12659 =
         0.05106    0.00951   -0.01404   -0.00092
AFIX  13
H5    2    0.173902    0.501638    0.590161    11.00000   -1.20000
AFIX   0
N6    3    0.350921    0.509146    0.631538    11.00000    0.06552    0.12163 =
         0.03447    0.00171   -0.00440    0.00623
AFIX  13
H6    2    0.365743    0.505880    0.697794    11.00000   -1.20000
AFIX   0
 
N7    3    0.372220    0.423873    0.163451    11.00000    0.07710    0.10232 =
         0.04965    0.01555    0.01065   -0.00575
AFIX  13
H7    2    0.395100    0.435394    0.117187    11.00000   -1.20000
AFIX   0
N7S   3   -0.097388    0.329232    0.005350    10.58833    0.20180
N8    3    0.341135    0.428551    0.348398    11.00000    0.09884    0.11779 =
         0.04136    0.00680    0.01842   -0.00236
AFIX  13
H8    2    0.348991    0.443624    0.390985    11.00000   -1.20000
AFIX   0
N9    3    0.327929    0.287329    0.288360    11.00000    0.16673    0.16259 =
         0.15861    0.07733    0.01873    0.02622
AFIX  13
H9    2    0.363343    0.288120    0.339469    11.00000   -1.20000
AFIX   0
N10   3    0.236308    0.251194    0.225231    11.00000    0.19478    0.09758 =
         0.11656    0.04411   -0.01625   -0.04273
AFIX  13
H10   2    0.225090    0.234017    0.253109    11.00000   -1.20000
AFIX   0
N11   3    0.293580    0.328987   -0.209509    11.00000    0.12586    0.09113 =
         0.07217   -0.02111   -0.01843    0.01606
AFIX  13
H11   2    0.301469    0.310934   -0.231763    11.00000   -1.20000
AFIX   0
N12   3    0.230974    0.370423   -0.291630    11.00000    0.09701    0.10295 =
         0.04652   -0.01357   -0.01779   -0.00769
AFIX  13
H12   2    0.208910    0.372984   -0.354541    11.00000   -1.20000
AFIX   0
 
C1    1   -0.007473    0.568260    0.166961    11.00000    0.06895    0.09558 =
         0.09307   -0.00728   -0.01382   -0.00053
C1S   1    0.213517    0.456887   -0.121689    10.93402    0.07171
C1T   1    0.277255    0.468896   -0.157680    10.93402    0.06942
AFIX  33
H1A   2    0.317152    0.460274   -0.129573    10.93402   -1.20000
H1B   2    0.278078    0.487264   -0.141181    10.93402   -1.20000
H1C   2    0.278456    0.467047   -0.225957    10.93402   -1.20000
AFIX   0
C2    1   -0.016990    0.594969    0.171777    11.00000    0.06575    0.12172 =
         0.09888   -0.01733   -0.01340    0.00381
AFIX  43
H2A   2   -0.049726    0.601633    0.214018    11.00000   -1.20000
AFIX   0
C2S   1    0.095512    0.381705    0.114827    10.88922    0.12556
C2T   1    0.079369    0.409223    0.099539    10.88922    0.13318
AFIX  33
H2B   2    0.121968    0.419092    0.094953    10.88922   -1.20000
H2C   2    0.052695    0.415724    0.152182    10.88922   -1.20000
H2D   2    0.052721    0.411135    0.041325    10.88922   -1.20000
AFIX   0
C3    1    0.019356    0.611966    0.117526    11.00000    0.10061    0.11018 =
         0.12925   -0.00990    0.00244   -0.00125
AFIX  43
H3A   2    0.014997    0.630148    0.124025    11.00000   -1.20000
AFIX   0
C3S   1    0.307654    0.604760    0.358814    10.88270    0.22850
C3T   1    0.365164    0.610659    0.428690    10.88270    0.31567
AFIX  33
H3B   2    0.389705    0.594687    0.444190    10.88270   -1.20000
H3C   2    0.345848    0.618020    0.485786    10.88270   -1.20000
H3D   2    0.396918    0.623063    0.401026    10.88270   -1.20000
AFIX   0
C4    1    0.063173    0.600785    0.052137    11.00000    0.08492    0.12421 =
         0.14131    0.02002    0.01565   -0.01465
AFIX  43
H4A   2    0.086602    0.611813    0.010148    11.00000   -1.20000
AFIX   0
C5    1    0.073645    0.575204    0.045977    11.00000    0.07088    0.10393 =
         0.08617    0.01189    0.00236    0.01181
AFIX  43
H5A   2    0.105900    0.568306    0.003529    11.00000   -1.20000
AFIX   0
C6    1    0.033995    0.558364    0.106418    11.00000    0.06807    0.08939 =
         0.04117   -0.00272   -0.02405    0.01246
 
C7    1    0.115813    0.522937    0.146534    11.00000    0.05016    0.09959 =
         0.06699    0.00124    0.00645    0.00020
AFIX  23
H7A   2    0.118483    0.503855    0.148798    11.00000   -1.20000
H7B   2    0.117624    0.529408    0.211774    11.00000   -1.20000
AFIX   0
C7S   1   -0.049229    0.324103   -0.030321    10.58833    0.24981
C7T   1    0.018437    0.311333   -0.050125    10.58833    0.15300
AFIX  33
H7C   2    0.014981    0.292768   -0.037719    10.58833   -1.20000
H7D   2    0.054067    0.318853   -0.009627    10.58833   -1.20000
H7E   2    0.030210    0.314083   -0.115889    10.58833   -1.20000
AFIX   0
C8    1    0.177108    0.533278    0.094017    11.00000    0.04834    0.10633 =
         0.06401    0.00236    0.00281    0.01272
C9    1    0.213706    0.553876    0.128374    11.00000    0.05734    0.11677 =
         0.04101   -0.01203   -0.00529    0.00190
AFIX  43
H9A   2    0.202394    0.561364    0.186912    11.00000   -1.20000
AFIX   0
C10   1    0.266188    0.563428    0.077879    11.00000    0.06137    0.10527 =
         0.04852   -0.00437   -0.02462    0.00798
AFIX  43
H10A  2    0.290470    0.578027    0.101087    11.00000   -1.20000
AFIX   0
C11   1    0.285407    0.552730   -0.005552    11.00000    0.05484    0.09890 =
         0.04591   -0.00167   -0.01053    0.01816
C12   1    0.249519    0.532265   -0.040384    11.00000    0.05670    0.11624 =
         0.05117   -0.00641   -0.00052    0.01588
AFIX  43
H12A  2    0.261328    0.524819   -0.098799    11.00000   -1.20000
AFIX   0
C13   1    0.194330    0.522217    0.011621    11.00000    0.05599    0.10396 =
         0.06114    0.00420   -0.00824    0.00424
AFIX  43
H13   2    0.169413    0.507732   -0.011269    11.00000   -1.20000
AFIX   0
C14   1    0.345951    0.562623   -0.061926    11.00000    0.06278    0.10815 =
         0.04215    0.01251    0.00638    0.01129
AFIX  23
H14A  2    0.339954    0.557504   -0.128343    11.00000   -1.20000
H14B  2    0.347177    0.581720   -0.059097    11.00000   -1.20000
AFIX   0
C15   1    0.437013    0.563079    0.066622    11.00000    0.04703    0.11461 =
         0.05576   -0.00420    0.00723   -0.00523
C16   1    0.450663    0.588735    0.073501    11.00000    0.05831    0.11219 =
         0.06505   -0.00582   -0.01048    0.00400
AFIX  43
H16   2    0.440886    0.600280    0.023369    11.00000   -1.20000
AFIX   0
C17   1    0.480346    0.597516    0.159485    11.00000    0.08478    0.11289 =
         0.05681   -0.01768    0.01718   -0.00877
AFIX  43
H17   2    0.490488    0.615322    0.167670    11.00000   -1.20000
AFIX   0
C18   1    0.494013    0.580789    0.228808    11.00000    0.08604    0.13401 =
         0.02763   -0.02480    0.00238   -0.01510
AFIX  43
H18   2    0.514079    0.587220    0.285111    11.00000   -1.20000
AFIX   0
C19   1    0.480574    0.554959    0.222677    11.00000    0.05915    0.12967 =
         0.02705   -0.00604   -0.01615    0.00317
AFIX  43
H19   2    0.492031    0.543418    0.272175    11.00000   -1.20000
AFIX   0
C20   1    0.447975    0.546051    0.136917    11.00000    0.04671    0.09993 =
         0.04522    0.00115   -0.00454    0.00576
C21   1    0.364572    0.511948    0.180810    11.00000    0.06042    0.11680 =
         0.03886    0.00197   -0.00329   -0.00410
AFIX  23
H21A  2    0.326397    0.523553    0.162662    11.00000   -1.20000
H21B  2    0.351789    0.494218    0.161438    11.00000   -1.20000
AFIX   0
C22   1    0.372785    0.512524    0.281218    11.00000    0.05299    0.10783 =
         0.02777    0.00479   -0.00767   -0.00552
C23   1    0.359661    0.534153    0.335336    11.00000    0.06322    0.10627 =
         0.03568   -0.00140   -0.00122    0.01396
AFIX  43
H23   2    0.339741    0.548981    0.306846    11.00000   -1.20000
AFIX   0
C24   1    0.375006    0.534474    0.429466    11.00000    0.06453    0.10699 =
         0.03868   -0.00495   -0.00097    0.00949
AFIX  43
H24   2    0.368024    0.549880    0.464184    11.00000   -1.20000
AFIX   0
C25   1    0.400480    0.512779    0.474881    11.00000    0.04972    0.11755 =
         0.04382    0.00074   -0.00249   -0.01693
C26   1    0.412939    0.491815    0.422583    11.00000    0.06269    0.11800 =
         0.03833    0.01252   -0.00671   -0.00035
AFIX  43
H26   2    0.430291    0.476721    0.452327    11.00000   -1.20000
AFIX   0
C27   1    0.401467    0.491451    0.327703    11.00000    0.05764    0.10698 =
         0.06402   -0.00131   -0.00165    0.00358
AFIX  43
H27   2    0.413343    0.476502    0.292940    11.00000   -1.20000
AFIX   0
C28   1    0.415050    0.512610    0.578884    11.00000    0.05612    0.13453 =
         0.04746    0.01844   -0.00224    0.00253
AFIX  23
H28A  2    0.447123    0.498394    0.594346    11.00000   -1.20000
H28B  2    0.436977    0.529096    0.597492    11.00000   -1.20000
AFIX   0
C29   1    0.308067    0.532908    0.635054    11.00000    0.05327    0.12013 =
         0.04261    0.00850   -0.00809    0.00405
C30   1    0.333638    0.555736    0.675021    11.00000    0.06619    0.11856 =
         0.04078   -0.00119   -0.00698   -0.00832
AFIX  43
H30   2    0.379638    0.556738    0.697015    11.00000   -1.20000
AFIX   0
C31   1    0.292651    0.575653    0.681343    11.00000    0.09374    0.11556 =
         0.04043   -0.00898   -0.00706   -0.00678
AFIX  43
H31   2    0.310024    0.591280    0.707140    11.00000   -1.20000
AFIX   0
C32   1    0.224297    0.574763    0.651535    11.00000    0.09854    0.13600 =
         0.07399    0.00289   -0.01122    0.02495
AFIX  43
H32   2    0.195635    0.589473    0.657420    11.00000   -1.20000
AFIX   0
C33   1    0.198532    0.551500    0.612354    11.00000    0.08152    0.14606 =
         0.05539    0.01153   -0.01183    0.00619
AFIX  43
H33   2    0.152649    0.549918    0.590349    11.00000   -1.20000
AFIX   0
C34   1    0.243328    0.531804    0.608375    11.00000    0.04389    0.10416 =
         0.01575    0.00083   -0.00143    0.00752
C35   1    0.210412    0.507887    0.458710    11.00000    0.06311    0.12025 =
         0.03685   -0.00532   -0.01298    0.00646
AFIX  23
H35A  2    0.249101    0.517839    0.432960    11.00000   -1.20000
H35B  2    0.212993    0.490166    0.432982    11.00000   -1.20000
AFIX   0
C36   1    0.145329    0.519929    0.425817    11.00000    0.05659    0.15910 =
         0.03055   -0.00438   -0.01452   -0.00165
C37   1    0.144646    0.546497    0.394398    11.00000    0.08271    0.13402 =
         0.04180   -0.00385   -0.02129   -0.00772
AFIX  43
H37   2    0.185449    0.556450    0.393244    11.00000   -1.20000
AFIX   0
C38   1    0.082635    0.556905    0.366127    11.00000    0.06720    0.11973 =
         0.05038   -0.01266   -0.00773    0.00478
AFIX  43
H38   2    0.080257    0.574520    0.347783    11.00000   -1.20000
AFIX   0
C39   1    0.023945    0.541944    0.364244    11.00000    0.06541    0.15084 =
         0.03145   -0.01086   -0.00964   -0.00406
C40   1    0.024856    0.516511    0.391492    11.00000    0.07331    0.10957 =
         0.05728    0.00709    0.01041   -0.01455
AFIX  43
H40   2   -0.015694    0.506420    0.388386    11.00000   -1.20000
AFIX   0
C41   1    0.084412    0.505991    0.422896    11.00000    0.07150    0.14694 =
         0.02666    0.00056   -0.01015   -0.00297
AFIX  43
H41   2    0.084579    0.488552    0.443566    11.00000   -1.20000
AFIX   0
C42   1   -0.045588    0.554336    0.323402    11.00000    0.06378    0.12554 =
         0.07547   -0.02203   -0.00167   -0.00673
AFIX  23
H42A  2   -0.085421    0.546074    0.353277    11.00000   -1.20000
H42B  2   -0.046782    0.573033    0.337770    11.00000   -1.20000
AFIX   0
C43   1    0.306274    0.435441    0.186511    11.00000    0.05695    0.11259 =
         0.04438    0.00245   -0.00337    0.00756
C44   1    0.261696    0.445464    0.120322    11.00000    0.07328    0.11125 =
         0.04557    0.00033    0.00460   -0.00308
AFIX  43
H44   2    0.274334    0.445157    0.056304    11.00000   -1.20000
AFIX   0
C45   1    0.198466    0.456075    0.144228    11.00000    0.07306    0.11984 =
         0.04964   -0.00634   -0.01344    0.01268
AFIX  43
H45   2    0.167424    0.462564    0.098195    11.00000   -1.20000
AFIX   0
C46   1    0.183602    0.456583    0.239541    11.00000    0.07875    0.14083 =
         0.04484   -0.00039   -0.00896    0.02083
AFIX  43
H46   2    0.141056    0.463584    0.258506    11.00000   -1.20000
AFIX   0
C47   1    0.226710    0.447635    0.305158    11.00000    0.07746    0.16236 =
         0.05034   -0.01867   -0.00081    0.02827
AFIX  43
H47   2    0.214267    0.448422    0.369197    11.00000   -1.20000
AFIX   0
C48   1    0.290569    0.437014    0.280684    11.00000    0.06907    0.12776 =
         0.04349   -0.00597   -0.01269    0.00322
C49   1    0.318121    0.406547    0.411433    11.00000    0.12191    0.15482 =
         0.04868    0.01852    0.02630   -0.00426
AFIX  23
H49A  2    0.348167    0.405626    0.467702    11.00000   -1.20000
H49B  2    0.270716    0.409687    0.432163    11.00000   -1.20000
AFIX   0
C50   1    0.321366    0.381779    0.358924    11.00000    0.10660    0.14000 =
         0.05824    0.04196    0.01848    0.02181
C51   1    0.383556    0.367586    0.361577    11.00000    0.09288    0.15150 =
         0.07231    0.02893    0.00965   -0.00331
AFIX  43
H51   2    0.421293    0.373862    0.397474    11.00000   -1.20000
AFIX   0
C52   1    0.389820    0.344056    0.310944    11.00000    0.11892    0.16901 =
         0.07052    0.03935    0.00977    0.01823
AFIX  43
H52   2    0.432263    0.335145    0.309280    11.00000   -1.20000
AFIX   0
C53   1    0.334856    0.334738    0.265793    11.00000    0.09938    0.13349 =
         0.09565    0.03752   -0.00367   -0.00323
C54   1    0.272611    0.347861    0.264151    11.00000    0.13545    0.11728 =
         0.08655    0.02488    0.01471   -0.02613
AFIX  43
H54   2    0.233932    0.340791    0.232375    11.00000   -1.20000
AFIX   0
C55   1    0.268229    0.371237    0.309390    11.00000    0.10030    0.12891 =
         0.07963    0.03192    0.01217   -0.02666
AFIX  43
H55   2    0.226259    0.380457    0.305959    11.00000   -1.20000
AFIX   0
C56   1    0.340747    0.309055    0.221241    11.00000    0.15824    0.12794 =
         0.14265    0.04256    0.05011    0.03208
AFIX  23
H56A  2    0.387188    0.307168    0.195277    11.00000   -1.20000
H56B  2    0.307471    0.307907    0.168526    11.00000   -1.20000
AFIX   0
C57   1    0.260365    0.287140    0.331221    11.00000    0.15793    0.10354 =
         0.14468    0.02648    0.05246    0.01759
C58   1    0.247661    0.303922    0.406737    11.00000    0.16105    0.11389 =
         0.14753    0.02049    0.05553    0.01452
AFIX  43
H58   2    0.283169    0.314731    0.430336    11.00000   -1.20000
AFIX   0
C59   1    0.184567    0.304666    0.445922    11.00000    0.17098    0.12775 =
         0.17015    0.00695    0.05977    0.00825
AFIX  43
H59   2    0.175195    0.315490    0.497926    11.00000   -1.20000
AFIX   0
C60   1    0.132193    0.288136    0.404534    11.00000    0.16708    0.13043 =
         0.17363    0.00172    0.06312    0.00534
AFIX  43
H60   2    0.086776    0.288603    0.427337    11.00000   -1.20000
AFIX   0
C61   1    0.148751    0.271744    0.331890    11.00000    0.17206    0.11886 =
         0.17343    0.00501    0.05877    0.00560
AFIX  43
H61   2    0.114459    0.260255    0.309206    11.00000   -1.20000
AFIX   0
C62   1    0.209989    0.271059    0.291619    11.00000    0.16573    0.10522 =
         0.15169    0.01722    0.06132    0.00596
C63   1    0.193775    0.253569    0.139139    11.00000    0.18746    0.09603 =
         0.18009   -0.02198    0.07114   -0.01695
AFIX  23
H63A  2    0.146886    0.259043    0.155400    11.00000   -1.20000
H63B  2    0.190865    0.236670    0.106900    11.00000   -1.20000
AFIX   0
C64   1    0.225772    0.273238    0.075783    11.00000    0.16110    0.09881 =
         0.15521    0.00127    0.00562   -0.02821
C65   1    0.275205    0.267813    0.010689    11.00000    0.17567    0.09282 =
         0.13468   -0.00684    0.04992    0.03300
AFIX  43
H65   2    0.291440    0.250563    0.006622    11.00000   -1.20000
AFIX   0
C66   1    0.302390    0.285893   -0.048683    11.00000    0.13315    0.10492 =
         0.09842    0.02389    0.02031    0.03523
AFIX  43
H66   2    0.337418    0.280651   -0.090076    11.00000   -1.20000
AFIX   0
C67   1    0.282349    0.309903   -0.050845    11.00000    0.09676    0.09401 =
         0.09930   -0.00073    0.00853   -0.00709
C68   1    0.228143    0.316790    0.007385    11.00000    0.10642    0.08423 =
         0.12115    0.00637    0.01902   -0.00233
AFIX  43
H68   2    0.212259    0.334128    0.007572    11.00000   -1.20000
AFIX   0
C69   1    0.198335    0.299303    0.062841    11.00000    0.13908    0.11761 =
         0.15689   -0.02400    0.02469   -0.01297
AFIX  43
H69   2    0.157925    0.304010    0.094898    11.00000   -1.20000
AFIX   0
C70   1    0.315904    0.329700   -0.110698    11.00000    0.09270    0.09325 =
         0.11009   -0.00028   -0.00053    0.00122
AFIX  23
H70A  2    0.306092    0.347042   -0.084966    11.00000   -1.20000
H70B  2    0.366045    0.327084   -0.107481    11.00000   -1.20000
AFIX   0
C71   1    0.331031    0.345370   -0.269860    11.00000    0.08678    0.04308 =
         0.03277   -0.00144    0.00796   -0.00090
C72   1    0.400565    0.341066   -0.285634    11.00000    0.10761    0.12728 =
         0.06505    0.00476   -0.01817    0.00108
AFIX  43
H72   2    0.422226    0.326463   -0.257991    11.00000   -1.20000
AFIX   0
C73   1    0.441072    0.358715   -0.344299    11.00000    0.06932    0.13371 =
         0.09293   -0.02636    0.00636   -0.00150
AFIX  43
H73   2    0.488865    0.356502   -0.352453    11.00000   -1.20000
AFIX   0
C74   1    0.407350    0.377458   -0.384096    11.00000    0.12591    0.15100 =
         0.05608   -0.00903    0.00827    0.02945
AFIX  43
H74   2    0.430777    0.388162   -0.427169    11.00000   -1.20000
AFIX   0
C75   1    0.345198    0.382220   -0.368664    11.00000    0.10011    0.15829 =
         0.03302   -0.00217   -0.01880   -0.02031
AFIX  43
H75   2    0.324907    0.397003   -0.396970    11.00000   -1.20000
AFIX   0
C76   1    0.302884    0.365730   -0.308423    11.00000    0.10392    0.13131 =
         0.03706   -0.02171   -0.01334   -0.01433
C77   1    0.219827    0.395187   -0.237681    11.00000    0.11976    0.08731 =
         0.04354   -0.00635   -0.01982    0.01021
AFIX  23
H77A  2    0.235113    0.410001   -0.275919    11.00000   -1.20000
H77B  2    0.170354    0.397355   -0.225993    11.00000   -1.20000
AFIX   0
C78   1    0.257838    0.395241   -0.146495    11.00000    0.08454    0.09017 =
         0.03855   -0.00227   -0.02089    0.00871
C79   1    0.324444    0.404469   -0.138889    11.00000    0.08723    0.09697 =
         0.04347    0.00155    0.00134   -0.00816
AFIX  43
H79   2    0.347019    0.410540   -0.193141    11.00000   -1.20000
AFIX   0
C80   1    0.358886    0.404912   -0.051378    11.00000    0.06866    0.10485 =
         0.05100   -0.00100    0.00308   -0.01083
AFIX  43
H80   2    0.404360    0.411347   -0.048031    11.00000   -1.20000
AFIX   0
C81   1    0.328330    0.396239    0.029754    11.00000    0.07527    0.09524 =
         0.04520   -0.00508   -0.00222    0.00327
C82   1    0.259769    0.387903    0.021029    11.00000    0.07418    0.09404 =
         0.04898   -0.00041    0.00493   -0.00465
AFIX  43
H82   2    0.236400    0.382370    0.075392    11.00000   -1.20000
AFIX   0
C83   1    0.225333    0.387570   -0.065422    11.00000    0.07617    0.08797 =
         0.05076   -0.00370   -0.01589   -0.00726
AFIX  43
H83   2    0.179049    0.382012   -0.068631    11.00000   -1.20000
AFIX   0
C84   1    0.365433    0.397444    0.119998    11.00000    0.07093    0.09675 =
         0.03353    0.00338   -0.00112    0.00803
AFIX  23
H84A  2    0.411922    0.390358    0.111024    11.00000   -1.20000
H84B  2    0.341855    0.386047    0.164934    11.00000   -1.20000
AFIX   0
PART 1
S1    7    0.228940    0.636624    0.856627    10.41228    0.25634
O1    6    0.188470    0.663382    0.904614    10.41228    0.26299
O2    6    0.270450    0.646376    0.754671    10.41228    0.29926
N13   3    0.281996    0.621491    0.933072    10.41228    0.25770
C85   1    0.169277    0.617560    0.821713    10.41228    0.23096
C86   1    0.171130    0.591566    0.836805    10.41228    0.22146
AFIX  43
H86   2    0.208075    0.584150    0.871320    10.41228   -1.20000
AFIX   0
C87   1    0.118934    0.575878    0.801687    10.41228    0.21085
AFIX  43
H87   2    0.120817    0.557727    0.811040    10.41228   -1.20000
AFIX   0
C88   1    0.064011    0.586776    0.752892    10.41228    0.21277
C89   1    0.061782    0.613633    0.738303    10.41228    0.20722
AFIX  43
H89   2    0.024448    0.621175    0.704970    10.41228   -1.20000
AFIX   0
C90   1    0.113380    0.628748    0.772187    10.41228    0.21921
AFIX  43
H90   2    0.111937    0.646896    0.762602    10.41228   -1.20000
AFIX   0
C91   1    0.005028    0.569254    0.712375    10.41228    0.22789
AFIX  33
H91A  2    0.019126    0.561862    0.652457    10.41228   -1.20000
H91B  2   -0.036307    0.579678    0.702725    10.41228   -1.20000
H91C  2   -0.004516    0.555295    0.756677    10.41228   -1.20000
AFIX   0
 
PART 2
N6S   3   -0.098198    0.590513    0.607926    10.58772    0.31773
C6S   1   -0.058158    0.575360    0.619019    10.58772    0.16425
C6T   1    0.006234    0.560420    0.637747    10.58772    0.11331
AFIX  33
H6A   2    0.044481    0.568801    0.606104    10.58772   -1.20000
H6B   2    0.000824    0.542768    0.614030    10.58772   -1.20000
H6C   2    0.015506    0.559920    0.705353    10.58772   -1.20000
PART  0
AFIX   0
HKLF 4
 
REM  150228
REM R1 =  0.1170 for   15808 Fo > 4sig(Fo)  and  0.1699 for all   32140 data
REM   1144 parameters refined using    165 restraints
 
END  
     
WGHT      0.1889      0.0000 

REM Instructions for potential hydrogen bonds
EQIV $1 -x, -y+1, -z
HTAB N1 N1S_$1
HTAB N2 Cl2_$1
EQIV $2 -x+1, -y+1, -z
HTAB N3 Cl7_$2
HTAB N4 Cl3_$2
EQIV $3 -x, -y+1, -z+1
HTAB N5 Cl1_$3
EQIV $4 x, y, z+1
HTAB N6 Cl3_$4
HTAB N7 Cl4
HTAB N9 O1W
EQIV $5 x, -y+1/2, z+1/2
HTAB N10 Cl12_$5
EQIV $6 x, -y+1/2, z-1/2
HTAB N11 Cl9_$6
EQIV $7 x, y, z-1
HTAB N12 O2W_$7
HTAB C1T Cl4
HTAB C1T Cl6_$7
HTAB C2 Cl11_$1
HTAB C7 Cl2
HTAB C7T Cl12
HTAB C14 N13_$7
EQIV $8 -x+1, -y+1, -z+1
HTAB C19 Cl6_$8
HTAB C21 Cl4
HTAB C28 Cl6
HTAB C28 Cl8_$8
HTAB C30 Cl7_$8
HTAB C35 Cl5
HTAB C42 Cl5_$3
HTAB C47 Cl5
HTAB C49 Cl5
HTAB C56 Cl10
HTAB C75 Cl6_$7
HTAB C84 Cl7

REM Highest difference peak  1.317,  deepest hole -1.311,  1-sigma level  0.136
Q1    1   0.1124  0.3756  0.4684  11.00000  0.05    1.32
Q2    1   0.2883  0.2408  0.1964  11.00000  0.05    1.30
Q3    1   0.3221  0.4929  0.6172  11.00000  0.05    1.22
Q4    1   0.4485  0.5169  0.0026  11.00000  0.05    1.17
Q5    1   0.2561  0.4887  0.5790  11.00000  0.05    1.13
Q6    1   0.3924  0.5153 -0.0280  11.00000  0.05    1.11
Q7    1   0.4428  0.5130  0.0793  11.00000  0.05    1.05
Q8    1   0.4482  0.4968  0.0056  11.00000  0.05    1.01
Q9    1  -0.0634  0.5138  0.1580  11.00000  0.05    1.01
Q10   1   0.2494  0.6313  0.9174  11.00000  0.05    0.99
Q11   1   0.4600  0.4095  0.2974  11.00000  0.05    0.96
Q12   1   0.4231  0.5243 -0.0542  11.00000  0.05    0.95
Q13   1   0.1814  0.3693  0.5220  11.00000  0.05    0.92
Q14   1   0.3251  0.4635  0.6152  11.00000  0.05    0.91
Q15   1   0.4009  0.4202  0.2627  11.00000  0.05    0.90
Q16   1   0.4211  0.4998  0.0198  11.00000  0.05    0.88
Q17   1   0.2356  0.6145  0.3074  11.00000  0.05    0.87
Q18   1   0.3609  0.2530  0.3057  11.00000  0.05    0.84
Q19   1   0.4228  0.5215  0.0225  11.00000  0.05    0.79
Q20   1  -0.0621  0.4975  0.1576  11.00000  0.05    0.79
Q21   1   0.0594  0.6193  0.7247  11.00000  0.05    0.75
Q22   1   0.4254  0.4334  0.3231  11.00000  0.05    0.74
Q23   1   0.1818  0.6133  0.8722  11.00000  0.05    0.74
Q24   1   0.2594  0.4573  0.5807  11.00000  0.05    0.74
Q25   1   0.3079  0.6355  0.9980  11.00000  0.05    0.73
Q26   1   0.4468  0.5110 -0.1587  11.00000  0.05    0.71
Q27   1   0.2555  0.5344  0.6206  11.00000  0.05    0.70
Q28   1   0.2011  0.3254 -0.1809  11.00000  0.05    0.68
Q29   1   0.4380  0.4629  0.0217  11.00000  0.05    0.68
Q30   1  -0.0095  0.4854  0.1648  11.00000  0.05    0.68
;
_solvent_exptl_crystal_recrystallization_method acetonitrile

loop_
_symmetry_equiv_pos_site_id
_space_group_symop_operation_xyz
1 +X,+Y,+Z
2 -X,1/2+Y,1/2-Z
3 -X,-Y,-Z
4 +X,1/2-Y,1/2+Z

loop_
_atom_site_label
_atom_site_type_symbol
_atom_site_fract_x
_atom_site_fract_y
_atom_site_fract_z
_atom_site_U_iso_or_equiv
_atom_site_adp_type
_atom_site_occupancy
_atom_site_site_symmetry_multiplicity
_atom_site_calc_flag
_atom_site_refinement_flags
_atom_site_disorder_assembly
_atom_site_disorder_group
Pd1 Pd -0.03045(3) 0.51392(2) 0.17343(6) 0.0675(2) Uani 1 4 d . . .
Pd2 Pd 0.41885(3) 0.51242(2) -0.01286(5) 0.0615(2) Uani 1 4 d . . .
Pd3 Pd 0.28880(4) 0.47866(2) 0.59650(5) 0.0728(2) Uani 1 4 d . . .
Pd4 Pd 0.43143(4) 0.42293(2) 0.28161(6) 0.0731(2) Uani 1 4 d . . .
Pd5 Pd 0.33670(10) 0.25327(3) 0.22246(14) 0.1611(8) Uani 1 4 d . . .
Pd6 Pd 0.19345(5) 0.33756(2) -0.24120(8) 0.0922(3) Uani 1 4 d . . .
Cl1 Cl -0.12268(12) 0.49729(6) 0.25255(19) 0.0766(7) Uani 1 4 d . . .
Cl2 Cl -0.00097(13) 0.47449(5) 0.11308(19) 0.0772(7) Uani 1 4 d . . .
Cl3 Cl 0.42362(11) 0.50816(5) -0.17359(16) 0.0692(6) Uani 1 4 d . . .
Cl4 Cl 0.41998(11) 0.46825(5) 0.01305(16) 0.0659(5) Uani 1 4 d . . .
Cl5 Cl 0.21011(14) 0.44690(6) 0.5628(2) 0.0859(8) Uani 1 4 d . . .
Cl6 Cl 0.37391(13) 0.44965(6) 0.6292(2) 0.0855(7) Uani 1 4 d . . .
Cl7 Cl 0.52650(13) 0.41457(6) 0.19410(19) 0.0773(7) Uani 1 4 d . . .
Cl8 Cl 0.49204(15) 0.42397(6) 0.4206(2) 0.0882(8) Uani 1 4 d . . .
Cl9 Cl 0.3383(4) 0.21393(9) 0.1466(5) 0.225(4) Uani 1 4 d . . .
Cl10 Cl 0.4554(4) 0.25731(17) 0.2256(6) 0.230(4) Uani 1 4 d . . .
Cl11 Cl 0.08438(17) 0.35016(7) -0.2806(3) 0.1179(13) Uani 1 4 d . . .
Cl12 Cl 0.1546(2) 0.29745(7) -0.1993(3) 0.1191(13) Uani 1 4 d . . .
S1 S 0.2289(12) 0.6366(4) 0.8566(16) 0.256(8) Uiso 0.4123 4 d . . .
O1W O 0.4291(9) 0.2904(3) 0.4536(14) 0.210(7) Uiso 1 4 d . . .
O1 O 0.188(2) 0.6634(6) 0.905(3) 0.263(16) Uiso 0.4123 4 d . . .
O2W O 0.1541(8) 0.3767(3) 0.5117(12) 0.182(5) Uiso 1 4 d . . .
O2 O 0.270(2) 0.6464(8) 0.755(3) 0.299(17) Uiso 0.4123 4 d . . .
O3W O 0.4961(13) 0.3412(5) 0.054(2) 0.303(12) Uiso 1 4 d . . .
N1 N -0.0494(4) 0.55047(16) 0.2218(6) 0.074(2) Uani 1 4 d . . .
N1S N 0.1660(5) 0.44771(17) -0.0935(8) 0.079(2) Uiso 0.934 4 d . . .
N2 N 0.0487(4) 0.53072(17) 0.1021(7) 0.074(2) Uani 1 4 d . . .
N2S N 0.1045(10) 0.3602(3) 0.1132(16) 0.171(7) Uiso 0.8892 4 d . . .
N3 N 0.4122(4) 0.55201(15) -0.0248(6) 0.0644(19) Uani 1 4 d . . .
N3S N 0.2609(12) 0.5961(4) 0.3268(17) 0.182(8) Uiso 0.8827 4 d . . .
N4 N 0.4279(4) 0.52000(17) 0.1282(5) 0.0654(19) Uani 1 4 d . . .
N5 N 0.2188(4) 0.50651(18) 0.5626(7) 0.077(2) Uani 1 4 d . . .
N6 N 0.3509(4) 0.50915(17) 0.6315(6) 0.074(2) Uani 1 4 d . . .
N6S N -0.098(2) 0.5905(9) 0.608(4) 0.32(3) Uiso 0.5877 4 d . . .
N7 N 0.3722(4) 0.42387(15) 0.1635(6) 0.076(2) Uani 1 4 d . . .
N7S N -0.0974(17) 0.3292(7) 0.005(3) 0.202(13) Uiso 0.5883 4 d . . .
N8 N 0.3411(5) 0.42855(18) 0.3484(6) 0.086(3) Uani 1 4 d . . .
N9 N 0.3279(8) 0.2873(3) 0.2884(12) 0.162(7) Uani 1 4 d . . .
N10 N 0.2363(8) 0.2512(2) 0.2252(11) 0.136(5) Uani 1 4 d . . .
N11 N 0.2936(6) 0.32899(18) -0.2095(7) 0.097(3) Uani 1 4 d . . .
N12 N 0.2310(5) 0.37042(17) -0.2916(7) 0.082(2) Uani 1 4 d . . .
N13 N 0.282(2) 0.6215(9) 0.933(3) 0.258(17) Uiso 0.4123 4 d . . .
C1 C -0.0075(6) 0.5683(2) 0.1670(10) 0.086(3) Uani 1 4 d . . .
C1S C 0.2135(5) 0.45689(19) -0.1217(9) 0.072(3) Uiso 0.934 4 d . . .
C1T C 0.2773(5) 0.46890(18) -0.1577(8) 0.069(3) Uiso 0.934 4 d . . .
C2 C -0.0170(6) 0.5950(3) 0.1718(11) 0.096(4) Uani 1 4 d . . .
C2S C 0.0955(10) 0.3817(3) 0.1148(15) 0.126(6) Uiso 0.8892 4 d . . .
C2T C 0.0794(10) 0.4092(3) 0.0995(15) 0.133(6) Uiso 0.8892 4 d . . .
C3 C 0.0194(7) 0.6120(3) 0.1175(13) 0.113(5) Uani 1 4 d . . .
C3S C 0.3076(17) 0.6048(7) 0.359(2) 0.228(14) Uiso 0.8827 4 d . . .
C3T C 0.3652(17) 0.6107(8) 0.429(3) 0.32(2) Uiso 0.8827 4 d . . .
C4 C 0.0632(7) 0.6008(3) 0.0521(13) 0.117(5) Uani 1 4 d . . .
C5 C 0.0736(6) 0.5752(2) 0.0460(10) 0.087(3) Uani 1 4 d . . .
C6 C 0.0340(5) 0.55836(19) 0.1064(7) 0.066(2) Uani 1 4 d . . .
C6S C -0.0582(16) 0.5754(6) 0.619(3) 0.164(13) Uiso 0.5877 4 d . . .
C6T C 0.0062(12) 0.5604(5) 0.638(2) 0.113(7) Uiso 0.5877 4 d . . .
C7 C 0.1158(4) 0.5229(2) 0.1465(8) 0.072(3) Uani 1 4 d . . .
C7S C -0.049(2) 0.3241(10) -0.030(4) 0.25(2) Uiso 0.5883 4 d . . .
C7T C 0.0184(16) 0.3113(6) -0.050(3) 0.153(11) Uiso 0.5883 4 d . . .
C8 C 0.1771(5) 0.5333(2) 0.0940(8) 0.073(3) Uani 1 4 d . . .
C9 C 0.2137(5) 0.5539(2) 0.1284(7) 0.072(3) Uani 1 4 d . . .
C10 C 0.2662(5) 0.5634(2) 0.0779(8) 0.072(3) Uani 1 4 d . . .
C11 C 0.2854(5) 0.5527(2) -0.0056(7) 0.067(2) Uani 1 4 d . . .
C12 C 0.2495(5) 0.5323(2) -0.0404(8) 0.075(3) Uani 1 4 d . . .
C13 C 0.1943(5) 0.5222(2) 0.0116(8) 0.074(3) Uani 1 4 d . . .
C14 C 0.3459(5) 0.5626(2) -0.0619(7) 0.071(3) Uani 1 4 d . . .
C15 C 0.4370(4) 0.5631(2) 0.0666(8) 0.072(3) Uani 1 4 d . . .
C16 C 0.4507(5) 0.5887(2) 0.0735(9) 0.079(3) Uani 1 4 d . . .
C17 C 0.4804(6) 0.5975(2) 0.1595(9) 0.085(3) Uani 1 4 d . . .
C18 C 0.4940(6) 0.5808(3) 0.2288(7) 0.083(3) Uani 1 4 d . . .
C19 C 0.4806(5) 0.5550(2) 0.2227(7) 0.072(3) Uani 1 4 d . . .
C20 C 0.4480(4) 0.5461(2) 0.1369(7) 0.064(2) Uani 1 4 d . . .
C21 C 0.3646(5) 0.5120(2) 0.1808(7) 0.072(3) Uani 1 4 d . . .
C22 C 0.3728(4) 0.51252(19) 0.2812(6) 0.063(2) Uani 1 4 d . . .
C23 C 0.3597(5) 0.5342(2) 0.3353(7) 0.068(2) Uani 1 4 d . . .
C24 C 0.3750(5) 0.5345(2) 0.4295(7) 0.070(2) Uani 1 4 d . . .
C25 C 0.4005(4) 0.5128(2) 0.4749(7) 0.070(3) Uani 1 4 d . . .
C26 C 0.4129(5) 0.4918(2) 0.4226(7) 0.073(3) Uani 1 4 d . . .
C27 C 0.4015(5) 0.4915(2) 0.3277(8) 0.076(3) Uani 1 4 d . . .
C28 C 0.4150(5) 0.5126(2) 0.5789(8) 0.079(3) Uani 1 4 d . . .
C29 C 0.3081(5) 0.5329(2) 0.6351(7) 0.072(3) Uani 1 4 d . . .
C30 C 0.3336(5) 0.5557(2) 0.6750(7) 0.075(3) Uani 1 4 d . . .
C31 C 0.2927(6) 0.5757(2) 0.6813(8) 0.083(3) Uani 1 4 d . . .
C32 C 0.2243(7) 0.5748(3) 0.6515(11) 0.103(4) Uani 1 4 d . . .
C33 C 0.1985(6) 0.5515(3) 0.6123(9) 0.094(4) Uani 1 4 d . . .
C34 C 0.2433(4) 0.53180(18) 0.6084(5) 0.055(2) Uani 1 4 d . . .
C35 C 0.2104(5) 0.5079(2) 0.4587(7) 0.074(3) Uani 1 4 d . . .
C36 C 0.1453(5) 0.5199(3) 0.4258(7) 0.082(3) Uani 1 4 d . . .
C37 C 0.1447(6) 0.5465(3) 0.3944(8) 0.086(3) Uani 1 4 d . . .
C38 C 0.0826(5) 0.5569(2) 0.3661(8) 0.079(3) Uani 1 4 d . . .
C39 C 0.0239(5) 0.5419(3) 0.3642(8) 0.083(3) Uani 1 4 d . . .
C40 C 0.0249(6) 0.5165(2) 0.3915(8) 0.080(3) Uani 1 4 d . . .
C41 C 0.0844(5) 0.5060(3) 0.4229(7) 0.082(3) Uani 1 4 d . . .
C42 C -0.0456(5) 0.5543(3) 0.3234(9) 0.088(3) Uani 1 4 d . . .
C43 C 0.3063(4) 0.4354(2) 0.1865(7) 0.071(2) Uani 1 4 d . . .
C44 C 0.2617(5) 0.4455(2) 0.1203(8) 0.077(3) Uani 1 4 d . . .
C45 C 0.1985(5) 0.4561(2) 0.1442(8) 0.081(3) Uani 1 4 d . . .
C46 C 0.1836(6) 0.4566(3) 0.2395(8) 0.088(3) Uani 1 4 d . . .
C47 C 0.2267(6) 0.4476(3) 0.3052(9) 0.097(4) Uani 1 4 d . . .
C48 C 0.2906(5) 0.4370(2) 0.2807(8) 0.080(3) Uani 1 4 d . . .
C49 C 0.3181(8) 0.4066(2) 0.4114(9) 0.108(4) Uani 1 4 d . . .
C50 C 0.3214(7) 0.3818(3) 0.3589(9) 0.101(4) Uani 1 4 d . . .
C51 C 0.3836(7) 0.3676(3) 0.3616(11) 0.105(4) Uani 1 4 d . . .
C52 C 0.3898(9) 0.3441(4) 0.3109(12) 0.119(5) Uani 1 4 d . . .
C53 C 0.3349(8) 0.3347(3) 0.2658(11) 0.110(5) Uani 1 4 d . . .
C54 C 0.2726(9) 0.3479(3) 0.2642(11) 0.113(5) Uani 1 4 d . . .
C55 C 0.2682(8) 0.3712(3) 0.3094(11) 0.103(4) Uani 1 4 d . . .
C56 C 0.3408(10) 0.3090(3) 0.2212(12) 0.143(7) Uani 1 4 d . . .
C57 C 0.2604(8) 0.2871(3) 0.3312(12) 0.135(4) Uani 1 4 d . . .
C58 C 0.2477(9) 0.3039(3) 0.4067(12) 0.140(4) Uani 1 4 d . . .
C59 C 0.1846(10) 0.3047(3) 0.4459(13) 0.156(4) Uani 1 4 d . . .
C60 C 0.1322(10) 0.2881(3) 0.4045(13) 0.157(4) Uani 1 4 d . . .
C61 C 0.1487(9) 0.2717(3) 0.3319(13) 0.154(4) Uani 1 4 d . . .
C62 C 0.2100(9) 0.2711(3) 0.2916(11) 0.140(4) Uani 1 4 d . . .
C63 C 0.1938(9) 0.2536(3) 0.1391(12) 0.154(9) Uani 1 4 d . . .
C64 C 0.2258(10) 0.2732(3) 0.0758(14) 0.138(6) Uani 1 4 d . . .
C65 C 0.2752(10) 0.2678(3) 0.0107(13) 0.134(7) Uani 1 4 d . . .
C66 C 0.3024(8) 0.2859(3) -0.0487(11) 0.112(5) Uani 1 4 d . . .
C67 C 0.2823(7) 0.3099(2) -0.0508(10) 0.097(4) Uani 1 4 d . . .
C68 C 0.2281(7) 0.3168(3) 0.0074(11) 0.104(4) Uani 1 4 d . . .
C69 C 0.1983(10) 0.2993(3) 0.0628(14) 0.138(6) Uani 1 4 d . . .
C70 C 0.3159(7) 0.3297(2) -0.1107(9) 0.099(4) Uani 1 4 d . . .
C71 C 0.3310(5) 0.34537(14) -0.2699(6) 0.054(2) Uani 1 4 d . . .
C72 C 0.4006(7) 0.3411(3) -0.2856(10) 0.100(4) Uani 1 4 d . . .
C73 C 0.4411(6) 0.3587(3) -0.3443(11) 0.099(4) Uani 1 4 d . . .
C74 C 0.4073(9) 0.3775(3) -0.3841(10) 0.111(4) Uani 1 4 d . . .
C75 C 0.3452(7) 0.3822(3) -0.3687(8) 0.097(4) Uani 1 4 d . . .
C76 C 0.3029(6) 0.3657(3) -0.3084(8) 0.091(3) Uani 1 4 d . . .
C77 C 0.2198(7) 0.39519(19) -0.2377(7) 0.084(3) Uani 1 4 d . . .
C78 C 0.2578(5) 0.39524(19) -0.1465(7) 0.071(2) Uani 1 4 d . . .
C79 C 0.3244(6) 0.4045(2) -0.1389(8) 0.076(3) Uani 1 4 d . . .
C80 C 0.3589(5) 0.4049(2) -0.0514(8) 0.075(3) Uani 1 4 d . . .
C81 C 0.3283(5) 0.3962(2) 0.0297(7) 0.072(2) Uani 1 4 d . . .
C82 C 0.2598(5) 0.38790(19) 0.0210(8) 0.072(3) Uani 1 4 d . . .
C83 C 0.2253(5) 0.38757(19) -0.0654(8) 0.072(2) Uani 1 4 d . . .
C84 C 0.3654(5) 0.39744(18) 0.1200(6) 0.067(2) Uani 1 4 d . . .
C85 C 0.1693(17) 0.6176(6) 0.8217(17) 0.231(10) Uiso 0.4123 4 d . . .
C86 C 0.171(2) 0.5916(6) 0.837(3) 0.221(11) Uiso 0.4123 4 d . . .
C87 C 0.119(2) 0.5759(6) 0.802(3) 0.211(12) Uiso 0.4123 4 d . . .
C88 C 0.0640(19) 0.5868(7) 0.753(2) 0.213(11) Uiso 0.4123 4 d . . .
C89 C 0.0618(19) 0.6136(7) 0.738(3) 0.207(12) Uiso 0.4123 4 d . . .
C90 C 0.1134(18) 0.6288(6) 0.772(3) 0.219(11) Uiso 0.4123 4 d . . .
C91 C 0.005(3) 0.5693(11) 0.712(4) 0.228(19) Uiso 0.4123 4 d . . .
H1 H -0.09784 0.5543 0.20338 0.0886 Uiso 1 4 calc R . .
H1A H 0.31715 0.46027 -0.12957 0.0833 Uiso 0.934 4 calc R . .
H1B H 0.27808 0.48726 -0.14118 0.0833 Uiso 0.934 4 calc R . .
H1C H 0.27846 0.46705 -0.22596 0.0833 Uiso 0.934 4 calc R . .
H2 H 0.04733 0.52488 0.0353 0.0887 Uiso 1 4 calc R . .
H2A H -0.04973 0.60163 0.21402 0.1147 Uiso 1 4 calc R . .
H2B H 0.12197 0.41909 0.09495 0.1598 Uiso 0.8892 4 calc R . .
H2C H 0.0527 0.41572 0.15218 0.1598 Uiso 0.8892 4 calc R . .
H2D H 0.05272 0.41113 0.04133 0.1598 Uiso 0.8892 4 calc R . .
H3 H 0.44736 0.55697 -0.07173 0.0772 Uiso 1 4 calc R . .
H3A H 0.015 0.63015 0.12402 0.1360 Uiso 1 4 calc R . .
H3B H 0.38971 0.59469 0.44419 0.3788 Uiso 0.8827 4 calc R . .
H3C H 0.34585 0.61802 0.48579 0.3788 Uiso 0.8827 4 calc R . .
H3D H 0.39692 0.62306 0.40103 0.3788 Uiso 0.8827 4 calc R . .
H4 H 0.46667 0.50925 0.15282 0.0785 Uiso 1 4 calc R . .
H4A H 0.0866 0.61181 0.01015 0.1400 Uiso 1 4 calc R . .
H5A H 0.1059 0.56831 0.00353 0.1044 Uiso 1 4 calc R . .
H5 H 0.1739 0.50164 0.59016 0.0922 Uiso 1 4 calc R . .
H6 H 0.36574 0.50588 0.69779 0.0887 Uiso 1 4 calc R . .
H7 H 0.3951 0.43539 0.11719 0.0915 Uiso 1 4 calc R . .
H7A H 0.11848 0.50386 0.1488 0.0866 Uiso 1 4 calc R . .
H7B H 0.11762 0.52941 0.21177 0.0866 Uiso 1 4 calc R . .
H7C H 0.01498 0.29277 -0.03772 0.1836 Uiso 0.5883 4 calc R . .
H7D H 0.05407 0.31885 -0.00963 0.1836 Uiso 0.5883 4 calc R . .
H7E H 0.03021 0.31408 -0.11589 0.1836 Uiso 0.5883 4 calc R . .
H8 H 0.34899 0.44362 0.39099 0.1030 Uiso 1 4 calc R . .
H9 H 0.36334 0.28812 0.33947 0.1950 Uiso 1 4 calc R . .
H9A H 0.20239 0.56136 0.18691 0.0861 Uiso 1 4 calc R . .
H10 H 0.22509 0.23402 0.25311 0.1638 Uiso 1 4 calc R . .
H10A H 0.29047 0.57803 0.10109 0.0863 Uiso 1 4 calc R . .
H11 H 0.30147 0.31093 -0.23176 0.1159 Uiso 1 4 calc R . .
H12 H 0.20891 0.37298 -0.35454 0.0988 Uiso 1 4 calc R . .
H12A H 0.26133 0.52482 -0.0988 0.0897 Uiso 1 4 calc R . .
H13 H 0.16941 0.50773 -0.01127 0.0885 Uiso 1 4 calc R . .
H14A H 0.33995 0.5575 -0.12834 0.0852 Uiso 1 4 calc R . .
H14B H 0.34718 0.58172 -0.0591 0.0852 Uiso 1 4 calc R . .
H16 H 0.44089 0.60028 0.02337 0.0943 Uiso 1 4 calc R . .
H17 H 0.49049 0.61532 0.16767 0.1016 Uiso 1 4 calc R . .
H18 H 0.51408 0.58722 0.28511 0.0990 Uiso 1 4 calc R . .
H19 H 0.49203 0.54342 0.27217 0.0865 Uiso 1 4 calc R . .
H21A H 0.3264 0.52355 0.16266 0.0865 Uiso 1 4 calc R . .
H21B H 0.35179 0.49422 0.16144 0.0865 Uiso 1 4 calc R . .
H23 H 0.33974 0.54898 0.30685 0.0821 Uiso 1 4 calc R . .
H24 H 0.36802 0.54988 0.46418 0.0841 Uiso 1 4 calc R . .
H26 H 0.43029 0.47672 0.45233 0.0877 Uiso 1 4 calc R . .
H27 H 0.41334 0.4765 0.29294 0.0915 Uiso 1 4 calc R . .
H28A H 0.44712 0.49839 0.59435 0.0953 Uiso 1 4 calc R . .
H28B H 0.43698 0.5291 0.59749 0.0953 Uiso 1 4 calc R . .
H30 H 0.37964 0.55674 0.69702 0.0903 Uiso 1 4 calc R . .
H31 H 0.31002 0.59128 0.70714 0.1000 Uiso 1 4 calc R . .
H32 H 0.19564 0.58947 0.65742 0.1235 Uiso 1 4 calc R . .
H33 H 0.15265 0.54992 0.59035 0.1133 Uiso 1 4 calc R . .
H35A H 0.2491 0.51784 0.43296 0.0882 Uiso 1 4 calc R . .
H35B H 0.21299 0.49017 0.43298 0.0882 Uiso 1 4 calc R . .
H37 H 0.18545 0.55645 0.39324 0.1036 Uiso 1 4 calc R . .
H38 H 0.08026 0.57452 0.34778 0.0950 Uiso 1 4 calc R . .
H40 H -0.01569 0.50642 0.38839 0.0960 Uiso 1 4 calc R . .
H41 H 0.08458 0.48855 0.44357 0.0981 Uiso 1 4 calc R . .
H42A H -0.08542 0.54607 0.35328 0.1059 Uiso 1 4 calc R . .
H42B H -0.04678 0.57303 0.33777 0.1059 Uiso 1 4 calc R . .
H44 H 0.27433 0.44516 0.0563 0.0920 Uiso 1 4 calc R . .
H45 H 0.16742 0.46256 0.09819 0.0972 Uiso 1 4 calc R . .
H46 H 0.14106 0.46358 0.25851 0.1059 Uiso 1 4 calc R . .
H47 H 0.21427 0.44842 0.3692 0.1161 Uiso 1 4 calc R . .
H49A H 0.34817 0.40563 0.4677 0.1299 Uiso 1 4 calc R . .
H49B H 0.27072 0.40969 0.43216 0.1299 Uiso 1 4 calc R . .
H51 H 0.42129 0.37386 0.39747 0.1266 Uiso 1 4 calc R . .
H52 H 0.43226 0.33514 0.30928 0.1433 Uiso 1 4 calc R . .
H54 H 0.23393 0.34079 0.23238 0.1356 Uiso 1 4 calc R . .
H55 H 0.22626 0.38046 0.30596 0.1234 Uiso 1 4 calc R . .
H56A H 0.38719 0.30717 0.19528 0.1710 Uiso 1 4 calc R . .
H56B H 0.30747 0.30791 0.16853 0.1710 Uiso 1 4 calc R . .
H58 H 0.28317 0.31473 0.43034 0.1684 Uiso 1 4 calc R . .
H59 H 0.1752 0.31549 0.49793 0.1869 Uiso 1 4 calc R . .
H60 H 0.08678 0.2886 0.42734 0.1878 Uiso 1 4 calc R . .
H61 H 0.11446 0.26025 0.30921 0.1851 Uiso 1 4 calc R . .
H63A H 0.14689 0.25904 0.1554 0.1847 Uiso 1 4 calc R . .
H63B H 0.19086 0.23667 0.1069 0.1847 Uiso 1 4 calc R . .
H65 H 0.29144 0.25056 0.00662 0.1608 Uiso 1 4 calc R . .
H66 H 0.33742 0.28065 -0.09008 0.1344 Uiso 1 4 calc R . .
H68 H 0.21226 0.33413 0.00757 0.1245 Uiso 1 4 calc R . .
H69 H 0.15792 0.30401 0.0949 0.1652 Uiso 1 4 calc R . .
H70A H 0.30609 0.34704 -0.08497 0.1184 Uiso 1 4 calc R . .
H70B H 0.36604 0.32708 -0.10748 0.1184 Uiso 1 4 calc R . .
H72 H 0.42223 0.32646 -0.25799 0.1202 Uiso 1 4 calc R . .
H73 H 0.48887 0.3565 -0.35245 0.1183 Uiso 1 4 calc R . .
H74 H 0.43078 0.38816 -0.42717 0.1331 Uiso 1 4 calc R . .
H75 H 0.32491 0.397 -0.39697 0.1168 Uiso 1 4 calc R . .
H77A H 0.23511 0.41 -0.27592 0.1005 Uiso 1 4 calc R . .
H77B H 0.17035 0.39736 -0.22599 0.1005 Uiso 1 4 calc R . .
H79 H 0.34702 0.41054 -0.19314 0.0911 Uiso 1 4 calc R . .
H80 H 0.40436 0.41135 -0.04803 0.0898 Uiso 1 4 calc R . .
H82 H 0.2364 0.38237 0.07539 0.0868 Uiso 1 4 calc R . .
H83 H 0.17905 0.38201 -0.06863 0.0861 Uiso 1 4 calc R . .
H84A H 0.41192 0.39036 0.11102 0.0805 Uiso 1 4 calc R . .
H84B H 0.34186 0.38605 0.16493 0.0805 Uiso 1 4 calc R . .
H86 H 0.20808 0.58415 0.87132 0.2657 Uiso 0.4123 4 calc R . .
H87 H 0.12082 0.55773 0.81104 0.2530 Uiso 0.4123 4 calc R . .
H89 H 0.02445 0.62118 0.70497 0.2487 Uiso 0.4123 4 calc R . .
H90 H 0.11194 0.6469 0.7626 0.2630 Uiso 0.4123 4 calc R . .
H91A H 0.01913 0.56186 0.65246 0.2735 Uiso 0.4123 4 calc R . .
H91B H -0.03631 0.57968 0.70273 0.2735 Uiso 0.4123 4 calc R . .
H91C H -0.00452 0.5553 0.75668 0.2735 Uiso 0.4123 4 calc R . .
H6A H 0.04448 0.5688 0.6061 0.1360 Uiso 0.5877 4 calc R . .
H6B H 0.00082 0.54277 0.61403 0.1360 Uiso 0.5877 4 calc R . .
H6C H 0.01551 0.55992 0.70535 0.1360 Uiso 0.5877 4 calc R . .

loop_
_atom_site_aniso_label
_atom_site_aniso_U_11
_atom_site_aniso_U_22
_atom_site_aniso_U_33
_atom_site_aniso_U_12
_atom_site_aniso_U_13
_atom_site_aniso_U_23
Pd1 0.0548(4) 0.1037(6) 0.0440(5) 0.0063(4) -0.0045(3) 0.0020(4)
Pd2 0.0528(3) 0.1032(5) 0.0285(4) 0.0007(3) -0.0038(3) 0.0045(3)
Pd3 0.0605(4) 0.1241(7) 0.0336(4) -0.0001(4) -0.0035(3) -0.0004(4)
Pd4 0.0688(4) 0.1147(6) 0.0358(5) -0.0004(4) -0.0038(3) 0.0085(4)
Pd5 0.1975(16) 0.1328(10) 0.1547(17) 0.0495(10) 0.0638(13) 0.0483(9)
Pd6 0.0905(6) 0.0951(6) 0.0908(8) 0.0001(5) 0.0002(5) -0.0129(5)
Cl1 0.0599(12) 0.1197(19) 0.0501(16) 0.0003(12) -0.0000(11) 0.0027(12)
Cl2 0.0772(14) 0.1034(17) 0.0510(16) 0.0087(13) 0.0005(12) 0.0054(12)
Cl3 0.0614(11) 0.1174(18) 0.0287(12) 0.0045(11) -0.0066(9) 0.0042(10)
Cl4 0.0578(11) 0.1065(16) 0.0331(12) -0.0036(11) -0.0072(9) 0.0063(10)
Cl5 0.0712(14) 0.138(2) 0.0485(17) -0.0094(14) -0.0019(12) -0.0096(14)
Cl6 0.0690(14) 0.127(2) 0.0604(19) 0.0092(14) -0.0076(12) 0.0032(14)
Cl7 0.0667(13) 0.1172(19) 0.0479(16) 0.0032(12) 0.0005(11) 0.0129(12)
Cl8 0.0830(16) 0.139(2) 0.0423(16) -0.0031(15) -0.0077(12) 0.0128(14)
Cl9 0.357(10) 0.116(3) 0.207(7) 0.075(4) 0.160(7) 0.055(3)
Cl10 0.211(6) 0.311(9) 0.171(7) 0.125(6) 0.062(6) 0.061(6)
Cl11 0.087(2) 0.122(2) 0.144(4) 0.0044(17) -0.015(2) -0.028(2)
Cl12 0.106(2) 0.107(2) 0.145(4) -0.0078(18) 0.015(2) -0.006(2)
N1 0.067(5) 0.099(6) 0.056(6) 0.019(4) 0.000(4) -0.007(4)
N2 0.062(4) 0.106(6) 0.054(6) -0.009(4) -0.010(4) 0.002(4)
N3 0.056(4) 0.096(5) 0.041(5) 0.011(4) -0.006(3) 0.002(4)
N4 0.052(4) 0.116(6) 0.029(4) 0.008(4) -0.005(3) -0.006(4)
N5 0.052(4) 0.127(7) 0.051(6) -0.001(4) -0.014(4) 0.010(4)
N6 0.066(4) 0.122(7) 0.034(5) 0.006(4) -0.004(4) 0.002(4)
N7 0.077(5) 0.102(6) 0.050(6) -0.006(4) 0.011(4) 0.016(4)
N8 0.099(6) 0.118(7) 0.041(6) -0.002(5) 0.018(5) 0.007(4)
N9 0.167(14) 0.163(12) 0.159(17) 0.026(10) 0.019(12) 0.077(11)
N10 0.195(15) 0.098(8) 0.117(13) -0.043(8) -0.016(11) 0.044(8)
N11 0.126(8) 0.091(6) 0.072(8) 0.016(6) -0.018(6) -0.021(5)
N12 0.097(6) 0.103(6) 0.047(6) -0.008(5) -0.018(5) -0.014(4)
C1 0.069(6) 0.096(8) 0.093(10) -0.001(6) -0.014(6) -0.007(6)
C2 0.066(6) 0.122(10) 0.099(11) 0.004(6) -0.013(6) -0.017(7)
C3 0.101(9) 0.110(10) 0.129(15) -0.001(8) 0.002(9) -0.010(9)
C4 0.085(8) 0.124(11) 0.141(16) -0.015(8) 0.016(9) 0.020(9)
C5 0.071(6) 0.104(8) 0.086(10) 0.012(6) 0.002(6) 0.012(6)
C6 0.068(5) 0.089(6) 0.041(6) 0.012(5) -0.024(4) -0.003(4)
C7 0.050(4) 0.100(7) 0.067(7) 0.000(4) 0.006(4) 0.001(5)
C8 0.048(4) 0.106(7) 0.064(8) 0.013(5) 0.003(4) 0.002(5)
C9 0.057(5) 0.117(8) 0.041(6) 0.002(5) -0.005(4) -0.012(5)
C10 0.061(5) 0.105(7) 0.049(7) 0.008(5) -0.025(4) -0.004(5)
C11 0.055(5) 0.099(7) 0.046(6) 0.018(5) -0.011(4) -0.002(5)
C12 0.057(5) 0.116(8) 0.051(7) 0.016(5) -0.001(4) -0.006(5)
C13 0.056(5) 0.104(7) 0.061(7) 0.004(5) -0.008(5) 0.004(5)
C14 0.063(5) 0.108(7) 0.042(6) 0.011(5) 0.006(4) 0.013(5)
C15 0.047(4) 0.115(8) 0.056(7) -0.005(5) 0.007(4) -0.004(5)
C16 0.058(5) 0.112(8) 0.065(8) 0.004(5) -0.010(5) -0.006(6)
C17 0.085(7) 0.113(8) 0.057(8) -0.009(6) 0.017(6) -0.018(6)
C18 0.086(7) 0.134(9) 0.028(6) -0.015(6) 0.002(5) -0.025(6)
C19 0.059(5) 0.130(9) 0.027(5) 0.003(5) -0.016(4) -0.006(5)
C20 0.047(4) 0.100(7) 0.045(6) 0.006(4) -0.005(4) 0.001(5)
C21 0.060(5) 0.117(8) 0.039(6) -0.004(5) -0.003(4) 0.002(5)
C22 0.053(4) 0.108(7) 0.028(5) -0.006(4) -0.008(3) 0.005(4)
C23 0.063(5) 0.106(7) 0.036(6) 0.014(5) -0.001(4) -0.001(4)
C24 0.065(5) 0.107(7) 0.039(6) 0.009(5) -0.001(4) -0.005(5)
C25 0.050(4) 0.118(8) 0.044(6) -0.017(5) -0.002(4) 0.001(5)
C26 0.063(5) 0.118(8) 0.038(6) -0.000(5) -0.007(4) 0.013(5)
C27 0.058(5) 0.107(7) 0.064(8) 0.004(5) -0.002(5) -0.001(5)
C28 0.056(5) 0.135(9) 0.047(7) 0.003(5) -0.002(4) 0.018(5)
C29 0.053(5) 0.120(8) 0.043(6) 0.004(5) -0.008(4) 0.009(5)
C30 0.066(5) 0.119(8) 0.041(6) -0.008(6) -0.007(4) -0.001(5)
C31 0.094(7) 0.116(8) 0.040(7) -0.007(7) -0.007(5) -0.009(5)
C32 0.099(9) 0.136(11) 0.074(10) 0.025(8) -0.011(7) 0.003(7)
C33 0.082(7) 0.146(11) 0.055(8) 0.006(7) -0.012(6) 0.012(7)
C34 0.044(4) 0.104(6) 0.016(4) 0.008(4) -0.001(3) 0.001(3)
C35 0.063(5) 0.120(8) 0.037(6) 0.006(5) -0.013(4) -0.005(5)
C36 0.057(5) 0.159(11) 0.031(6) -0.002(6) -0.015(4) -0.004(6)
C37 0.083(7) 0.134(10) 0.042(7) -0.008(6) -0.021(5) -0.004(6)
C38 0.067(6) 0.120(8) 0.050(7) 0.005(6) -0.008(5) -0.013(5)
C39 0.065(6) 0.151(10) 0.031(6) -0.004(6) -0.010(4) -0.011(6)
C40 0.073(6) 0.110(8) 0.057(7) -0.015(6) 0.010(5) 0.007(6)
C41 0.071(6) 0.147(9) 0.027(6) -0.003(6) -0.010(4) 0.001(5)
C42 0.064(6) 0.126(9) 0.075(9) -0.007(6) -0.002(5) -0.022(6)
C43 0.057(5) 0.113(7) 0.044(6) 0.008(5) -0.003(4) 0.002(5)
C44 0.073(6) 0.111(8) 0.046(7) -0.003(5) 0.005(5) 0.000(5)
C45 0.073(6) 0.120(8) 0.050(7) 0.013(6) -0.013(5) -0.006(5)
C46 0.079(6) 0.141(10) 0.045(7) 0.021(6) -0.009(5) -0.000(6)
C47 0.077(7) 0.162(11) 0.050(8) 0.028(7) -0.001(6) -0.019(7)
C48 0.069(6) 0.128(9) 0.043(7) 0.003(6) -0.013(5) -0.006(5)
C49 0.122(10) 0.155(12) 0.049(8) -0.004(9) 0.026(8) 0.019(7)
C50 0.107(9) 0.140(11) 0.058(9) 0.022(9) 0.018(7) 0.042(8)
C51 0.093(9) 0.152(12) 0.072(10) -0.003(8) 0.010(7) 0.029(8)
C52 0.119(12) 0.169(14) 0.071(11) 0.018(11) 0.010(9) 0.039(10)
C53 0.099(10) 0.133(12) 0.096(13) -0.003(9) -0.004(9) 0.038(9)
C54 0.135(13) 0.117(11) 0.087(12) -0.026(9) 0.015(9) 0.025(8)
C55 0.100(9) 0.129(11) 0.080(11) -0.027(8) 0.012(8) 0.032(8)
C56 0.158(16) 0.128(12) 0.143(18) 0.032(11) 0.050(13) 0.043(11)
C57 0.158(9) 0.104(7) 0.145(10) 0.018(6) 0.052(8) 0.026(6)
C58 0.161(9) 0.114(7) 0.148(10) 0.015(7) 0.056(8) 0.020(6)
C59 0.171(9) 0.128(8) 0.170(10) 0.008(7) 0.060(8) 0.007(7)
C60 0.167(9) 0.130(8) 0.174(10) 0.005(7) 0.063(8) 0.002(7)
C61 0.172(9) 0.119(8) 0.173(10) 0.006(7) 0.059(8) 0.005(6)
C62 0.166(9) 0.105(7) 0.152(10) 0.006(7) 0.061(8) 0.017(6)
C63 0.187(19) 0.096(10) 0.18(2) -0.017(11) 0.071(17) -0.022(11)
C64 0.161(16) 0.099(10) 0.155(19) -0.028(10) 0.006(14) 0.001(10)
C65 0.176(16) 0.093(9) 0.135(16) 0.033(9) 0.050(13) -0.007(9)
C66 0.133(12) 0.105(9) 0.098(12) 0.035(8) 0.020(9) 0.024(8)
C67 0.097(8) 0.094(8) 0.099(12) -0.007(7) 0.009(8) -0.001(7)
C68 0.106(9) 0.084(8) 0.121(13) -0.002(7) 0.019(9) 0.006(7)
C69 0.139(14) 0.118(12) 0.157(19) -0.013(10) 0.025(13) -0.024(11)
C70 0.093(8) 0.093(8) 0.110(13) 0.001(6) -0.001(8) -0.000(7)
C71 0.087(6) 0.043(4) 0.033(5) -0.001(4) 0.008(4) -0.001(3)
C72 0.108(9) 0.127(10) 0.065(9) 0.001(8) -0.018(7) 0.005(7)
C73 0.069(6) 0.134(10) 0.093(11) -0.002(7) 0.006(7) -0.026(8)
C74 0.126(12) 0.151(12) 0.056(9) 0.029(10) 0.008(8) -0.009(7)
C75 0.100(9) 0.158(11) 0.033(7) -0.020(8) -0.019(6) -0.002(6)
C76 0.104(8) 0.131(10) 0.037(7) -0.014(7) -0.013(6) -0.022(6)
C77 0.120(9) 0.087(7) 0.044(7) 0.010(6) -0.020(6) -0.006(5)
C78 0.085(6) 0.090(6) 0.039(6) 0.009(5) -0.021(5) -0.002(4)
C79 0.087(7) 0.097(7) 0.043(6) -0.008(5) 0.001(5) 0.002(5)
C80 0.069(6) 0.105(7) 0.051(7) -0.011(5) 0.003(5) -0.001(5)
C81 0.075(6) 0.095(7) 0.045(6) 0.003(5) -0.002(5) -0.005(5)
C82 0.074(6) 0.094(7) 0.049(7) -0.005(5) 0.005(5) -0.000(5)
C83 0.076(6) 0.088(6) 0.051(7) -0.007(5) -0.016(5) -0.004(5)
C84 0.071(5) 0.097(7) 0.034(5) 0.008(5) -0.001(4) 0.003(4)

loop_
_atom_type_symbol
_atom_type_description
_atom_type_scat_dispersion_real
_atom_type_scat_dispersion_imag
_atom_type_scat_source
C C 0.0033 0.0016
;
International Tables for Crystallography
(Vol. C, Tables 4.2.6.8 and 6.1.1.4)
;
H H 0.0000 0.0000
;
International Tables for Crystallography
(Vol. C, Table 6.1.1.4)
;
N N 0.0061 0.0033
;
International Tables for Crystallography
(Vol. C, Tables 4.2.6.8 and 6.1.1.4)
;
Cl Cl 0.1484 0.1585
;
International Tables for Crystallography
(Vol. C, Tables 4.2.6.8 and 6.1.1.4)
;
Pd Pd -0.9988 1.0072
;
International Tables for Crystallography
(Vol. C, Tables 4.2.6.8 and 6.1.1.4)
;
O O 0.0106 0.0060
;
International Tables for Crystallography
(Vol. C, Tables 4.2.6.8 and 6.1.1.4)
;
S S 0.1246 0.1234
;
International Tables for Crystallography
(Vol. C, Tables 4.2.6.8 and 6.1.1.4)
;

loop_
_geom_angle_atom_site_label_1
_geom_angle_atom_site_label_2
_geom_angle_atom_site_label_3
_geom_angle
_geom_angle_publ_flag
_geom_angle_site_symmetry_1
_geom_angle_site_symmetry_2
_geom_angle_site_symmetry_3
Cl1 Pd1 Cl2 93.07(11) yes . . .
Cl1 Pd1 N1 91.9(3) yes . . .
Cl1 Pd1 N2 176.7(3) yes . . .
Cl2 Pd1 N1 175.0(2) yes . . .
Cl2 Pd1 N2 89.8(3) yes . . .
N1 Pd1 N2 85.2(3) yes . . .
Cl3 Pd2 Cl4 93.67(9) yes . . .
Cl3 Pd2 N3 90.9(2) yes . . .
Cl3 Pd2 N4 170.9(2) yes . . .
Cl4 Pd2 N3 174.6(2) yes . . .
Cl4 Pd2 N4 91.8(3) yes . . .
N3 Pd2 N4 84.0(3) yes . . .
Cl5 Pd3 Cl6 93.20(11) yes . . .
Cl5 Pd3 N5 90.7(3) yes . . .
Cl5 Pd3 N6 174.2(2) yes . . .
Cl6 Pd3 N5 175.2(3) yes . . .
Cl6 Pd3 N6 91.7(2) yes . . .
N5 Pd3 N6 84.6(3) yes . . .
Cl7 Pd4 Cl8 93.58(10) yes . . .
Cl7 Pd4 N7 90.5(2) yes . . .
Cl7 Pd4 N8 174.0(3) yes . . .
Cl8 Pd4 N7 175.4(2) yes . . .
Cl8 Pd4 N8 91.9(3) yes . . .
N7 Pd4 N8 84.1(3) yes . . .
Cl9 Pd5 Cl10 93.9(3) yes . . .
Cl9 Pd5 N9 175.9(5) yes . . .
Cl9 Pd5 N10 88.9(4) yes . . .
Cl10 Pd5 N9 90.2(5) yes . . .
Cl10 Pd5 N10 177.0(4) yes . . .
N9 Pd5 N10 87.0(6) yes . . .
Cl11 Pd6 Cl12 90.66(14) yes . . .
Cl11 Pd6 N11 175.6(3) yes . . .
Cl11 Pd6 N12 90.8(3) yes . . .
Cl12 Pd6 N11 93.7(3) yes . . .
Cl12 Pd6 N12 173.2(3) yes . . .
N11 Pd6 N12 84.8(4) yes . . .
O1 S1 O2 108(2) yes . . .
O1 S1 N13 113(2) yes . . .
O1 S1 C85 106(2) yes . . .
O2 S1 N13 113(2) yes . . .
O2 S1 C85 105(2) yes . . .
N13 S1 C85 111(2) yes . . .
Pd1 N1 C1 107.2(7) yes . . .
Pd1 N1 C42 116.9(7) yes . . .
C1 N1 C42 114.9(9) yes . . .
Pd1 N2 C6 104.1(6) yes . . .
Pd1 N2 C7 109.6(6) yes . . .
C6 N2 C7 114.5(8) yes . . .
Pd2 N3 C14 116.6(6) yes . . .
Pd2 N3 C15 106.8(6) yes . . .
C14 N3 C15 115.9(7) yes . . .
Pd2 N4 C20 106.8(6) yes . . .
Pd2 N4 C21 111.9(6) yes . . .
C20 N4 C21 116.6(8) yes . . .
Pd3 N5 C34 107.3(5) yes . . .
Pd3 N5 C35 109.6(6) yes . . .
C34 N5 C35 114.3(8) yes . . .
Pd3 N6 C28 118.2(7) yes . . .
Pd3 N6 C29 108.2(6) yes . . .
C28 N6 C29 113.4(8) yes . . .
Pd4 N7 C43 108.5(6) yes . . .
Pd4 N7 C84 111.4(6) yes . . .
C43 N7 C84 113.0(7) yes . . .
Pd4 N8 C48 108.7(6) yes . . .
Pd4 N8 C49 115.7(8) yes . . .
C48 N8 C49 114.7(9) yes . . .
Pd5 N9 C56 110.1(11) yes . . .
Pd5 N9 C57 105.9(10) yes . . .
C56 N9 C57 115.6(13) yes . . .
Pd5 N10 C62 109.1(10) yes . . .
Pd5 N10 C63 121.9(11) yes . . .
C62 N10 C63 106.0(12) yes . . .
Pd6 N11 C70 118.4(8) yes . . .
Pd6 N11 C71 103.6(7) yes . . .
C70 N11 C71 114.7(9) yes . . .
Pd6 N12 C76 106.2(7) yes . . .
Pd6 N12 C77 119.0(7) yes . . .
C76 N12 C77 111.9(9) yes . . .
N1 C1 C2 121.3(11) yes . . .
N1 C1 C6 117.8(10) yes . . .
C2 C1 C6 120.6(12) yes . . .
N1S C1S C1T 179.0(12) yes . . .
C1 C2 C3 122.4(13) yes . . .
N2S C2S C2T 170(2) yes . . .
C2 C3 C4 115.8(14) yes . . .
N3S C3S C3T 161(4) yes . . .
C3 C4 C5 123.1(15) yes . . .
C4 C5 C6 118.0(12) yes . . .
N2 C6 C1 122.7(10) yes . . .
N2 C6 C5 117.0(9) yes . . .
C1 C6 C5 120.0(10) yes . . .
N6S C6S C6T 167(4) yes . . .
N2 C7 C8 112.7(9) yes . . .
N7S C7S C7T 161(5) yes . . .
C7 C8 C9 120.6(10) yes . . .
C7 C8 C13 119.1(9) yes . . .
C9 C8 C13 120.3(9) yes . . .
C8 C9 C10 119.3(10) yes . . .
C9 C10 C11 122.2(10) yes . . .
C10 C11 C12 119.1(9) yes . . .
C10 C11 C14 123.0(9) yes . . .
C12 C11 C14 117.9(9) yes . . .
C11 C12 C13 119.1(10) yes . . .
C8 C13 C12 120.0(10) yes . . .
N3 C14 C11 111.3(8) yes . . .
N3 C15 C16 119.8(10) yes . . .
N3 C15 C20 116.3(9) yes . . .
C16 C15 C20 123.8(10) yes . . .
C15 C16 C17 116.8(11) yes . . .
C16 C17 C18 120.3(11) yes . . .
C17 C18 C19 123.3(10) yes . . .
C18 C19 C20 116.6(9) yes . . .
N4 C20 C15 121.2(9) yes . . .
N4 C20 C19 119.9(9) yes . . .
C15 C20 C19 118.9(10) yes . . .
N4 C21 C22 114.0(8) yes . . .
C21 C22 C23 123.5(9) yes . . .
C21 C22 C27 119.8(9) yes . . .
C23 C22 C27 116.4(9) yes . . .
C22 C23 C24 121.0(9) yes . . .
C23 C24 C25 121.4(10) yes . . .
C24 C25 C26 117.5(10) yes . . .
C24 C25 C28 121.8(10) yes . . .
C26 C25 C28 120.6(10) yes . . .
C25 C26 C27 122.2(10) yes . . .
C22 C27 C26 121.4(10) yes . . .
N6 C28 C25 110.5(8) yes . . .
N6 C29 C30 120.8(8) yes . . .
N6 C29 C34 119.5(9) yes . . .
C30 C29 C34 119.4(10) yes . . .
C29 C30 C31 118.5(10) yes . . .
C30 C31 C32 122.4(12) yes . . .
C31 C32 C33 118.8(13) yes . . .
C32 C33 C34 115.6(11) yes . . .
N5 C34 C29 116.9(8) yes . . .
N5 C34 C33 117.7(8) yes . . .
C29 C34 C33 125.3(10) yes . . .
N5 C35 C36 114.6(8) yes . . .
C35 C36 C37 120.0(10) yes . . .
C35 C36 C41 121.3(11) yes . . .
C37 C36 C41 118.6(10) yes . . .
C36 C37 C38 117.8(10) yes . . .
C37 C38 C39 120.7(12) yes . . .
C38 C39 C40 121.6(10) yes . . .
C38 C39 C42 118.7(11) yes . . .
C40 C39 C42 119.6(10) yes . . .
C39 C40 C41 119.1(11) yes . . .
C36 C41 C40 122.1(12) yes . . .
N1 C42 C39 109.6(9) yes . . .
N7 C43 C44 123.4(9) yes . . .
N7 C43 C48 116.7(9) yes . . .
C44 C43 C48 119.8(9) yes . . .
C43 C44 C45 122.2(10) yes . . .
C44 C45 C46 116.2(10) yes . . .
C45 C46 C47 122.7(11) yes . . .
C46 C47 C48 120.9(11) yes . . .
N8 C48 C43 118.3(9) yes . . .
N8 C48 C47 123.6(10) yes . . .
C43 C48 C47 118.1(10) yes . . .
N8 C49 C50 109.4(10) yes . . .
C49 C50 C51 118.3(13) yes . . .
C49 C50 C55 124.7(13) yes . . .
C51 C50 C55 116.9(13) yes . . .
C50 C51 C52 120.6(13) yes . . .
C51 C52 C53 118.7(15) yes . . .
C52 C53 C54 121.9(15) yes . . .
C52 C53 C56 117.7(15) yes . . .
C54 C53 C56 120.3(15) yes . . .
C53 C54 C55 118.8(15) yes . . .
C50 C55 C54 123.0(14) yes . . .
N9 C56 C53 112.6(14) yes . . .
N9 C57 C58 119.0(14) yes . . .
N9 C57 C62 117.9(15) yes . . .
C58 C57 C62 123.0(15) yes . . .
C57 C58 C59 120.1(15) yes . . .
C58 C59 C60 116.9(16) yes . . .
C59 C60 C61 119.7(17) yes . . .
C60 C61 C62 124.0(16) yes . . .
N10 C62 C57 114.7(15) yes . . .
N10 C62 C61 127.5(15) yes . . .
C57 C62 C61 116.1(15) yes . . .
N10 C63 C64 108.8(14) yes . . .
C63 C64 C65 124.6(14) yes . . .
C63 C64 C69 123.1(17) yes . . .
C65 C64 C69 111.2(16) yes . . .
C64 C65 C66 123.8(14) yes . . .
C65 C66 C67 123.1(15) yes . . .
C66 C67 C68 117.3(13) yes . . .
C66 C67 C70 122.3(13) yes . . .
C68 C67 C70 120.4(11) yes . . .
C67 C68 C69 121.1(13) yes . . .
C64 C69 C68 122.4(17) yes . . .
N11 C70 C67 113.9(10) yes . . .
N11 C71 C72 120.9(9) yes . . .
N11 C71 C76 121.3(9) yes . . .
C72 C71 C76 117.7(10) yes . . .
C71 C72 C73 121.5(11) yes . . .
C72 C73 C74 115.9(12) yes . . .
C73 C74 C75 123.6(15) yes . . .
C74 C75 C76 122.5(13) yes . . .
N12 C76 C71 118.0(10) yes . . .
N12 C76 C75 123.5(11) yes . . .
C71 C76 C75 118.5(10) yes . . .
N12 C77 C78 111.9(9) yes . . .
C77 C78 C79 121.6(9) yes . . .
C77 C78 C83 120.0(10) yes . . .
C79 C78 C83 118.2(9) yes . . .
C78 C79 C80 120.7(10) yes . . .
C79 C80 C81 121.9(10) yes . . .
C80 C81 C82 116.4(9) yes . . .
C80 C81 C84 120.4(9) yes . . .
C82 C81 C84 123.1(9) yes . . .
C81 C82 C83 121.8(9) yes . . .
C78 C83 C82 120.9(9) yes . . .
N7 C84 C81 116.0(8) yes . . .
S1 C85 C86 123(3) yes . . .
S1 C85 C90 117(2) yes . . .
C86 C85 C90 120(3) yes . . .
C85 C86 C87 120(3) yes . . .
C86 C87 C88 120(3) yes . . .
C87 C88 C89 120(3) yes . . .
C87 C88 C91 120(3) yes . . .
C89 C88 C91 120(3) yes . . .
C88 C89 C90 120(3) yes . . .
C85 C90 C89 120(3) yes . . .
Pd1 N1 H1 105.597 no . . .
C1 N1 H1 105.590 no . . .
C42 N1 H1 105.596 no . . .
Pd1 N2 H2 109.459 no . . .
C6 N2 H2 109.494 no . . .
C7 N2 H2 109.477 no . . .
Pd2 N3 H3 105.519 no . . .
C14 N3 H3 105.510 no . . .
C15 N3 H3 105.516 no . . .
Pd2 N4 H4 107.033 no . . .
C20 N4 H4 107.046 no . . .
C21 N4 H4 107.032 no . . .
Pd3 N5 H5 108.522 no . . .
C34 N5 H5 108.503 no . . .
C35 N5 H5 108.513 no . . .
Pd3 N6 H6 105.290 no . . .
C28 N6 H6 105.304 no . . .
C29 N6 H6 105.312 no . . .
Pd4 N7 H7 107.904 no . . .
C43 N7 H7 107.908 no . . .
C84 N7 H7 107.911 no . . .
Pd4 N8 H8 105.593 no . . .
C48 N8 H8 105.611 no . . .
C49 N8 H8 105.587 no . . .
Pd5 N9 H9 108.381 no . . .
C56 N9 H9 108.384 no . . .
C57 N9 H9 108.376 no . . .
Pd5 N10 H10 106.321 no . . .
C62 N10 H10 106.295 no . . .
C63 N10 H10 106.311 no . . .
Pd6 N11 H11 106.431 no . . .
C70 N11 H11 106.424 no . . .
C71 N11 H11 106.442 no . . .
Pd6 N12 H12 106.346 no . . .
C76 N12 H12 106.342 no . . .
C77 N12 H12 106.348 no . . .
C1S C1T H1A 109.449 no . . .
C1S C1T H1B 109.468 no . . .
C1S C1T H1C 109.467 no . . .
H1A C1T H1B 109.493 no . . .
H1A C1T H1C 109.469 no . . .
H1B C1T H1C 109.482 no . . .
C1 C2 H2A 118.808 no . . .
C3 C2 H2A 118.829 no . . .
C2S C2T H2B 109.475 no . . .
C2S C2T H2C 109.468 no . . .
C2S C2T H2D 109.466 no . . .
H2B C2T H2C 109.472 no . . .
H2B C2T H2D 109.474 no . . .
H2C C2T H2D 109.472 no . . .
C2 C3 H3A 122.097 no . . .
C4 C3 H3A 122.085 no . . .
C3S C3T H3B 109.478 no . . .
C3S C3T H3C 109.481 no . . .
C3S C3T H3D 109.478 no . . .
H3B C3T H3C 109.466 no . . .
H3B C3T H3D 109.447 no . . .
H3C C3T H3D 109.477 no . . .
C3 C4 H4A 118.464 no . . .
C5 C4 H4A 118.425 no . . .
C4 C5 H5A 121.002 no . . .
C6 C5 H5A 121.047 no . . .
C6S C6T H6A 109.473 no . . .
C6S C6T H6B 109.468 no . . .
C6S C6T H6C 109.482 no . . .
H6A C6T H6B 109.462 no . . .
H6A C6T H6C 109.467 no . . .
H6B C6T H6C 109.475 no . . .
N2 C7 H7A 109.048 no . . .
N2 C7 H7B 109.044 no . . .
C8 C7 H7A 109.044 no . . .
C8 C7 H7B 109.043 no . . .
H7A C7 H7B 107.805 no . . .
C7S C7T H7C 109.465 no . . .
C7S C7T H7D 109.477 no . . .
C7S C7T H7E 109.468 no . . .
H7C C7T H7D 109.479 no . . .
H7C C7T H7E 109.467 no . . .
H7D C7T H7E 109.470 no . . .
C8 C9 H9A 120.346 no . . .
C10 C9 H9A 120.397 no . . .
C9 C10 H10A 118.896 no . . .
C11 C10 H10A 118.905 no . . .
C11 C12 H12A 120.439 no . . .
C13 C12 H12A 120.421 no . . .
C8 C13 H13 120.017 no . . .
C12 C13 H13 120.027 no . . .
N3 C14 H14A 109.386 no . . .
N3 C14 H14B 109.370 no . . .
C11 C14 H14A 109.379 no . . .
C11 C14 H14B 109.377 no . . .
H14A C14 H14B 108.006 no . . .
C15 C16 H16 121.569 no . . .
C17 C16 H16 121.583 no . . .
C16 C17 H17 119.841 no . . .
C18 C17 H17 119.833 no . . .
C17 C18 H18 118.327 no . . .
C19 C18 H18 118.323 no . . .
C18 C19 H19 121.682 no . . .
C20 C19 H19 121.681 no . . .
N4 C21 H21A 108.757 no . . .
N4 C21 H21B 108.759 no . . .
C22 C21 H21A 108.769 no . . .
C22 C21 H21B 108.744 no . . .
H21A C21 H21B 107.645 no . . .
C22 C23 H23 119.486 no . . .
C24 C23 H23 119.488 no . . .
C23 C24 H24 119.304 no . . .
C25 C24 H24 119.334 no . . .
C25 C26 H26 118.901 no . . .
C27 C26 H26 118.924 no . . .
C22 C27 H27 119.320 no . . .
C26 C27 H27 119.312 no . . .
N6 C28 H28A 109.543 no . . .
N6 C28 H28B 109.542 no . . .
C25 C28 H28A 109.556 no . . .
C25 C28 H28B 109.547 no . . .
H28A C28 H28B 108.111 no . . .
C29 C30 H30 120.755 no . . .
C31 C30 H30 120.776 no . . .
C30 C31 H31 118.781 no . . .
C32 C31 H31 118.778 no . . .
C31 C32 H32 120.614 no . . .
C33 C32 H32 120.608 no . . .
C32 C33 H33 122.186 no . . .
C34 C33 H33 122.193 no . . .
N5 C35 H35A 108.606 no . . .
N5 C35 H35B 108.600 no . . .
C36 C35 H35A 108.613 no . . .
C36 C35 H35B 108.602 no . . .
H35A C35 H35B 107.562 no . . .
C36 C37 H37 121.120 no . . .
C38 C37 H37 121.123 no . . .
C37 C38 H38 119.630 no . . .
C39 C38 H38 119.655 no . . .
C39 C40 H40 120.428 no . . .
C41 C40 H40 120.438 no . . .
C36 C41 H41 118.939 no . . .
C40 C41 H41 118.945 no . . .
N1 C42 H42A 109.733 no . . .
N1 C42 H42B 109.755 no . . .
C39 C42 H42A 109.713 no . . .
C39 C42 H42B 109.747 no . . .
H42A C42 H42B 108.233 no . . .
C43 C44 H44 118.911 no . . .
C45 C44 H44 118.866 no . . .
C44 C45 H45 121.902 no . . .
C46 C45 H45 121.914 no . . .
C45 C46 H46 118.656 no . . .
C47 C46 H46 118.643 no . . .
C46 C47 H47 119.566 no . . .
C48 C47 H47 119.538 no . . .
N8 C49 H49A 109.790 no . . .
N8 C49 H49B 109.794 no . . .
C50 C49 H49A 109.790 no . . .
C50 C49 H49B 109.797 no . . .
H49A C49 H49B 108.245 no . . .
C50 C51 H51 119.726 no . . .
C52 C51 H51 119.700 no . . .
C51 C52 H52 120.661 no . . .
C53 C52 H52 120.620 no . . .
C53 C54 H54 120.631 no . . .
C55 C54 H54 120.619 no . . .
C50 C55 H55 118.512 no . . .
C54 C55 H55 118.508 no . . .
N9 C56 H56A 109.089 no . . .
N9 C56 H56B 109.087 no . . .
C53 C56 H56A 109.044 no . . .
C53 C56 H56B 109.040 no . . .
H56A C56 H56B 107.838 no . . .
C57 C58 H58 119.954 no . . .
C59 C58 H58 119.943 no . . .
C58 C59 H59 121.534 no . . .
C60 C59 H59 121.520 no . . .
C59 C60 H60 120.148 no . . .
C61 C60 H60 120.122 no . . .
C60 C61 H61 117.991 no . . .
C62 C61 H61 117.993 no . . .
N10 C63 H63A 109.936 no . . .
N10 C63 H63B 109.916 no . . .
C64 C63 H63A 109.939 no . . .
C64 C63 H63B 109.929 no . . .
H63A C63 H63B 108.318 no . . .
C64 C65 H65 118.089 no . . .
C66 C65 H65 118.064 no . . .
C65 C66 H66 118.480 no . . .
C67 C66 H66 118.456 no . . .
C67 C68 H68 119.467 no . . .
C69 C68 H68 119.470 no . . .
C64 C69 H69 118.804 no . . .
C68 C69 H69 118.788 no . . .
N11 C70 H70A 108.780 no . . .
N11 C70 H70B 108.781 no . . .
C67 C70 H70A 108.785 no . . .
C67 C70 H70B 108.763 no . . .
H70A C70 H70B 107.676 no . . .
C71 C72 H72 119.250 no . . .
C73 C72 H72 119.258 no . . .
C72 C73 H73 122.043 no . . .
C74 C73 H73 122.024 no . . .
C73 C74 H74 118.195 no . . .
C75 C74 H74 118.210 no . . .
C74 C75 H75 118.729 no . . .
C76 C75 H75 118.729 no . . .
N12 C77 H77A 109.239 no . . .
N12 C77 H77B 109.234 no . . .
C78 C77 H77A 109.254 no . . .
C78 C77 H77B 109.240 no . . .
H77A C77 H77B 107.917 no . . .
C78 C79 H79 119.667 no . . .
C80 C79 H79 119.654 no . . .
C79 C80 H80 119.037 no . . .
C81 C80 H80 119.036 no . . .
C81 C82 H82 119.102 no . . .
C83 C82 H82 119.095 no . . .
C78 C83 H83 119.571 no . . .
C82 C83 H83 119.571 no . . .
N7 C84 H84A 108.269 no . . .
N7 C84 H84B 108.274 no . . .
C81 C84 H84A 108.284 no . . .
C81 C84 H84B 108.300 no . . .
H84A C84 H84B 107.417 no . . .
C85 C86 H86 119.972 no . . .
C87 C86 H86 119.948 no . . .
C86 C87 H87 119.980 no . . .
C88 C87 H87 119.995 no . . .
C88 C89 H89 120.203 no . . .
C90 C89 H89 120.144 no . . .
C85 C90 H90 119.828 no . . .
C89 C90 H90 119.835 no . . .
C88 C91 H91A 109.471 no . . .
C88 C91 H91B 109.444 no . . .
C88 C91 H91C 109.471 no . . .
H91A C91 H91B 109.485 no . . .
H91A C91 H91C 109.499 no . . .
H91B C91 H91C 109.458 no . . .

loop_
_geom_bond_atom_site_label_1
_geom_bond_atom_site_label_2
_geom_bond_distance
_geom_bond_publ_flag
_geom_bond_site_symmetry_1
_geom_bond_site_symmetry_2
Pd1 Cl1 2.307(3) yes . .
Pd1 Cl2 2.293(3) yes . .
Pd1 N1 2.050(8) yes . .
Pd1 N2 2.057(8) yes . .
Pd2 Cl3 2.308(2) yes . .
Pd2 Cl4 2.317(3) yes . .
Pd2 N3 2.061(8) yes . .
Pd2 N4 2.057(8) yes . .
Pd3 Cl5 2.299(3) yes . .
Pd3 Cl6 2.285(3) yes . .
Pd3 N5 2.041(9) yes . .
Pd3 N6 2.050(8) yes . .
Pd4 Cl7 2.294(3) yes . .
Pd4 Cl8 2.298(3) yes . .
Pd4 N7 2.034(8) yes . .
Pd4 N8 2.038(9) yes . .
Pd5 Cl9 2.308(6) yes . .
Pd5 Cl10 2.329(8) yes . .
Pd5 N9 2.007(15) yes . .
Pd5 N10 1.966(16) yes . .
Pd6 Cl11 2.293(4) yes . .
Pd6 Cl12 2.294(4) yes . .
Pd6 N11 2.052(11) yes . .
Pd6 N12 1.991(9) yes . .
S1 O1 1.74(4) yes . .
S1 O2 1.75(5) yes . .
S1 N13 1.69(5) yes . .
S1 C85 1.60(4) yes . .
N1 C1 1.466(15) yes . .
N1 C42 1.465(16) yes . .
N1S C1S 1.122(14) yes . .
N2 C6 1.461(13) yes . .
N2 C7 1.505(12) yes . .
N2S C2S 1.13(2) yes . .
N3 C14 1.497(12) yes . .
N3 C15 1.500(13) yes . .
N3S C3S 1.11(4) yes . .
N4 C20 1.410(13) yes . .
N4 C21 1.515(12) yes . .
N5 C34 1.537(13) yes . .
N5 C35 1.491(14) yes . .
N6 C28 1.481(13) yes . .
N6 C29 1.490(14) yes . .
N6S C6S 1.12(5) yes . .
N7 C43 1.463(12) yes . .
N7 C84 1.508(12) yes . .
N7S C7S 1.11(6) yes . .
N8 C48 1.442(14) yes . .
N8 C49 1.523(16) yes . .
N9 C56 1.50(2) yes . .
N9 C57 1.46(2) yes . .
N10 C62 1.49(2) yes . .
N10 C63 1.48(2) yes . .
N11 C70 1.471(17) yes . .
N11 C71 1.419(13) yes . .
N12 C76 1.450(14) yes . .
N12 C77 1.513(13) yes . .
C1 C2 1.397(18) yes . .
C1 C6 1.298(16) yes . .
C1S C1T 1.490(14) yes . .
C2 C3 1.38(2) yes . .
C2S C2T 1.48(2) yes . .
C3 C4 1.40(2) yes . .
C3S C3T 1.52(5) yes . .
C4 C5 1.34(2) yes . .
C5 C6 1.457(16) yes . .
C6S C6T 1.50(4) yes . .
C7 C8 1.519(14) yes . .
C7S C7T 1.51(5) yes . .
C8 C9 1.372(15) yes . .
C8 C13 1.355(16) yes . .
C9 C10 1.355(14) yes . .
C10 C11 1.371(15) yes . .
C11 C12 1.361(14) yes . .
C11 C14 1.528(14) yes . .
C12 C13 1.417(14) yes . .
C15 C16 1.359(16) yes . .
C15 C20 1.351(15) yes . .
C16 C17 1.425(17) yes . .
C17 C18 1.340(17) yes . .
C18 C19 1.366(17) yes . .
C19 C20 1.448(14) yes . .
C21 C22 1.441(14) yes . .
C22 C23 1.387(14) yes . .
C22 C27 1.391(15) yes . .
C23 C24 1.373(14) yes . .
C24 C25 1.386(15) yes . .
C25 C26 1.342(16) yes . .
C25 C28 1.508(15) yes . .
C26 C27 1.370(16) yes . .
C29 C30 1.402(16) yes . .
C29 C34 1.318(12) yes . .
C30 C31 1.310(17) yes . .
C31 C32 1.398(18) yes . .
C32 C33 1.42(2) yes . .
C33 C34 1.346(16) yes . .
C35 C36 1.487(14) yes . .
C36 C37 1.447(19) yes . .
C36 C41 1.393(15) yes . .
C37 C38 1.382(16) yes . .
C38 C39 1.385(16) yes . .
C39 C40 1.373(18) yes . .
C39 C42 1.606(16) yes . .
C40 C41 1.356(15) yes . .
C43 C44 1.378(15) yes . .
C43 C48 1.385(15) yes . .
C44 C45 1.399(15) yes . .
C45 C46 1.395(17) yes . .
C46 C47 1.335(17) yes . .
C47 C48 1.413(16) yes . .
C49 C50 1.487(18) yes . .
C50 C51 1.42(2) yes . .
C50 C55 1.36(2) yes . .
C51 C52 1.42(2) yes . .
C52 C53 1.34(2) yes . .
C53 C54 1.39(2) yes . .
C53 C56 1.48(2) yes . .
C54 C55 1.38(2) yes . .
C57 C58 1.41(2) yes . .
C57 C62 1.40(2) yes . .
C58 C59 1.36(3) yes . .
C59 C60 1.45(3) yes . .
C60 C61 1.38(2) yes . .
C61 C62 1.34(3) yes . .
C63 C64 1.50(2) yes . .
C64 C65 1.38(3) yes . .
C64 C69 1.46(2) yes . .
C65 C66 1.37(2) yes . .
C66 C67 1.304(19) yes . .
C67 C68 1.40(2) yes . .
C67 C70 1.492(18) yes . .
C68 C69 1.34(2) yes . .
C71 C72 1.399(17) yes . .
C71 C76 1.307(15) yes . .
C72 C73 1.48(2) yes . .
C73 C74 1.30(2) yes . .
C74 C75 1.26(2) yes . .
C75 C76 1.474(18) yes . .
C77 C78 1.490(15) yes . .
C78 C79 1.390(15) yes . .
C78 C83 1.386(15) yes . .
C79 C80 1.412(15) yes . .
C80 C81 1.385(15) yes . .
C81 C82 1.412(14) yes . .
C81 C84 1.471(13) yes . .
C82 C83 1.398(15) yes . .
C85 C86 1.36(4) yes . .
C85 C90 1.42(5) yes . .
C86 C87 1.39(5) yes . .
C87 C88 1.39(5) yes . .
C88 C89 1.41(5) yes . .
C88 C91 1.57(7) yes . .
C89 C90 1.36(5) yes . .
N1 H1 1.000 no . .
N2 H2 1.000 no . .
N3 H3 1.000 no . .
N4 H4 1.000 no . .
N5 H5 1.000 no . .
N6 H6 1.000 no . .
N7 H7 1.000 no . .
N8 H8 1.000 no . .
N9 H9 1.000 no . .
N10 H10 1.000 no . .
N11 H11 1.000 no . .
N12 H12 1.000 no . .
C1T H1A 0.980 no . .
C1T H1B 0.980 no . .
C1T H1C 0.980 no . .
C2 H2A 0.950 no . .
C2T H2B 0.980 no . .
C2T H2C 0.980 no . .
C2T H2D 0.980 no . .
C3 H3A 0.950 no . .
C3T H3B 0.980 no . .
C3T H3C 0.980 no . .
C3T H3D 0.980 no . .
C4 H4A 0.950 no . .
C5 H5A 0.950 no . .
C6T H6A 0.980 no . .
C6T H6B 0.980 no . .
C6T H6C 0.980 no . .
C7 H7A 0.990 no . .
C7 H7B 0.990 no . .
C7T H7C 0.980 no . .
C7T H7D 0.980 no . .
C7T H7E 0.980 no . .
C9 H9A 0.950 no . .
C10 H10A 0.950 no . .
C12 H12A 0.950 no . .
C13 H13 0.950 no . .
C14 H14A 0.990 no . .
C14 H14B 0.990 no . .
C16 H16 0.950 no . .
C17 H17 0.950 no . .
C18 H18 0.950 no . .
C19 H19 0.950 no . .
C21 H21A 0.990 no . .
C21 H21B 0.990 no . .
C23 H23 0.950 no . .
C24 H24 0.950 no . .
C26 H26 0.950 no . .
C27 H27 0.950 no . .
C28 H28A 0.990 no . .
C28 H28B 0.990 no . .
C30 H30 0.950 no . .
C31 H31 0.950 no . .
C32 H32 0.950 no . .
C33 H33 0.950 no . .
C35 H35A 0.990 no . .
C35 H35B 0.990 no . .
C37 H37 0.950 no . .
C38 H38 0.950 no . .
C40 H40 0.950 no . .
C41 H41 0.950 no . .
C42 H42A 0.990 no . .
C42 H42B 0.990 no . .
C44 H44 0.950 no . .
C45 H45 0.950 no . .
C46 H46 0.950 no . .
C47 H47 0.950 no . .
C49 H49A 0.990 no . .
C49 H49B 0.990 no . .
C51 H51 0.950 no . .
C52 H52 0.950 no . .
C54 H54 0.950 no . .
C55 H55 0.950 no . .
C56 H56A 0.990 no . .
C56 H56B 0.990 no . .
C58 H58 0.950 no . .
C59 H59 0.950 no . .
C60 H60 0.950 no . .
C61 H61 0.950 no . .
C63 H63A 0.990 no . .
C63 H63B 0.990 no . .
C65 H65 0.950 no . .
C66 H66 0.950 no . .
C68 H68 0.950 no . .
C69 H69 0.950 no . .
C70 H70A 0.990 no . .
C70 H70B 0.990 no . .
C72 H72 0.950 no . .
C73 H73 0.950 no . .
C74 H74 0.950 no . .
C75 H75 0.950 no . .
C77 H77A 0.990 no . .
C77 H77B 0.990 no . .
C79 H79 0.950 no . .
C80 H80 0.950 no . .
C82 H82 0.950 no . .
C83 H83 0.950 no . .
C84 H84A 0.990 no . .
C84 H84B 0.990 no . .
C86 H86 0.950 no . .
C87 H87 0.950 no . .
C89 H89 0.950 no . .
C90 H90 0.950 no . .
C91 H91A 0.980 no . .
C91 H91B 0.980 no . .
C91 H91C 0.980 no . .

loop_
_geom_contact_atom_site_label_1
_geom_contact_atom_site_label_2
_geom_contact_distance
_geom_contact_publ_flag
_geom_contact_site_symmetry_1
_geom_contact_site_symmetry_2
Pd1 C39 3.253(11) no . .
Pd1 C40 3.285(12) no . .
Pd2 C11 3.344(9) no . .
Pd2 C12 3.483(9) no . .
Pd3 C25 3.317(10) no . .
Pd3 C26 3.561(10) no . .
Pd4 C50 3.233(14) no . .
Pd4 C51 3.228(16) no . .
Pd5 C64 3.168(19) no . .
Pd5 C65 3.325(19) no . .
Pd6 C67 3.512(14) no . .
Pd6 C78 3.506(10) no . .
Cl1 C42 3.461(13) no . .
Cl2 C7 3.421(10) no . .
Cl3 C14 3.587(11) no . .
Cl4 C21 3.478(11) no . .
Cl5 C35 3.490(12) no . .
Cl6 C28 3.436(13) no . .
Cl7 C84 3.425(10) no . .
Cl8 C49 3.518(16) no . .
Cl9 C63 3.493(19) no . .
Cl10 C56 3.493(18) no . .
Cl11 C77 3.575(12) no . .
Cl12 C67 3.317(14) no . .
Cl12 C68 3.415(16) no . .
O1 C90 2.98(5) no . .
O2 C90 3.22(5) no . .
N1 C38 3.297(13) no . .
N1 C40 3.312(14) no . .
N2 C9 3.457(12) no . .
N2 C13 3.172(13) no . .
N3 C10 3.279(12) no . .
N3 C12 3.345(12) no . .
N4 C23 3.342(12) no . .
N4 C27 3.256(14) no . .
N5 C37 3.473(15) no . .
N5 C41 3.278(13) no . .
N6 C24 3.209(13) no . .
N6 C26 3.357(13) no . .
N7 C80 3.227(14) no . .
N7 C82 3.510(13) no . .
N8 C51 3.269(19) no . .
N8 C55 3.336(18) no . .
N9 C52 3.19(2) no . .
N9 C54 3.33(2) no . .
N10 C65 3.28(2) no . .
N10 C69 3.48(2) no . .
N11 C66 3.205(18) no . .
N11 C68 3.425(19) no . .
N12 C79 3.331(14) no . .
N12 C83 3.352(14) no . .
N13 C86 2.98(6) no . .
C1 C4 2.74(2) no . .
C1 C7 3.379(15) no . .
C1 C38 3.376(17) no . .
C1 C39 3.181(18) no . .
C2 C5 2.738(18) no . .
C2 C42 3.075(19) no . .
C3 C6 2.796(18) no . .
C5 C7 3.167(17) no . .
C5 C8 3.039(16) no . .
C5 C9 3.165(15) no . .
C6 C8 3.092(13) no . .
C6 C9 3.531(13) no . .
C6 C42 3.491(16) no . .
C8 C11 2.756(14) no . .
C9 C12 2.755(15) no . .
C10 C13 2.718(15) no . .
C10 C15 3.345(13) no . .
C10 C21 3.590(15) no . .
C11 C15 3.170(13) no . .
C14 C16 3.107(15) no . .
C14 C20 3.553(14) no . .
C15 C18 2.716(15) no . .
C15 C21 3.426(15) no . .
C16 C19 2.811(16) no . .
C17 C20 2.757(16) no . .
C19 C21 3.229(15) no . .
C19 C22 3.165(14) no . .
C19 C23 3.072(13) no . .
C20 C22 3.082(13) no . .
C20 C23 3.393(14) no . .
C22 C25 2.810(14) no . .
C23 C26 2.722(15) no . .
C24 C27 2.713(16) no . .
C24 C29 3.230(14) no . .
C24 C35 3.530(14) no . .
C25 C29 3.113(14) no . .
C28 C30 3.076(16) no . .
C28 C34 3.532(12) no . .
C29 C32 2.728(18) no . .
C29 C35 3.396(14) no . .
C30 C33 2.786(16) no . .
C31 C34 2.673(15) no . .
C33 C35 3.159(18) no . .
C33 C36 3.282(17) no . .
C33 C37 3.282(17) no . .
C34 C36 3.272(13) no . .
C36 C39 2.766(15) no . .
C37 C40 2.810(17) no . .
C38 C41 2.759(18) no . .
C43 C46 2.751(15) no . .
C43 C49 3.547(16) no . .
C43 C81 3.056(15) no . .
C43 C82 3.523(15) no . .
C44 C47 2.737(17) no . .
C44 C81 3.148(15) no . .
C44 C82 3.301(15) no . .
C44 C84 3.209(14) no . .
C45 C48 2.814(15) no . .
C47 C49 3.154(19) no . .
C48 C50 3.126(17) no . .
C48 C55 3.46(2) no . .
C48 C84 3.419(14) no . .
C50 C53 2.79(2) no . .
C51 C54 2.76(2) no . .
C52 C55 2.76(2) no . .
C53 C57 3.02(2) no . .
C53 C58 3.10(2) no . .
C54 C57 3.30(2) no . .
C54 C58 3.10(2) no . .
C55 C84 3.591(18) no . .
C56 C58 3.24(2) no . .
C56 C62 3.39(2) no . .
C56 C64 3.56(3) no . .
C56 C69 3.60(3) no . .
C57 C60 2.73(2) no . .
C57 C63 3.48(2) no . .
C58 C61 2.76(2) no . .
C59 C62 2.86(2) no . .
C61 C63 3.05(3) no . .
C62 C64 3.10(3) no . .
C62 C69 3.58(3) no . .
C64 C67 2.85(2) no . .
C65 C68 2.70(2) no . .
C66 C69 2.69(3) no . .
C70 C72 3.071(19) no . .
C70 C76 3.390(17) no . .
C70 C83 3.544(16) no . .
C71 C74 2.777(18) no . .
C71 C77 3.409(14) no . .
C71 C78 3.447(13) no . .
C71 C79 3.590(13) no . .
C72 C75 2.66(2) no . .
C73 C76 2.780(17) no . .
C75 C77 3.174(18) no . .
C75 C79 3.505(16) no . .
C76 C78 2.917(16) no . .
C76 C79 3.167(16) no . .
C78 C81 2.853(14) no . .
C79 C82 2.761(15) no . .
C80 C83 2.766(15) no . .
C85 C88 2.77(5) no . .
C86 C89 2.79(5) no . .
C87 C90 2.77(4) no . .
Pd1 N1S 3.492(9) no . 3_565
Pd2 Pd2 3.4388(10) no . 3_665
Pd2 Cl4 3.306(2) no . 3_665
Pd3 C1T 3.556(12) no . 1_556
Cl1 N5 3.267(9) no . 3_566
Cl1 C1S 3.491(11) no . 3_565
Cl1 C33 3.518(14) no . 3_566
Cl1 C34 3.449(8) no . 3_566
Cl2 N2 3.210(10) no . 3_565
Cl2 C91 3.37(5) no . 3_566
Cl3 N4 3.305(8) no . 3_665
Cl3 N6 3.108(9) no . 1_554
Cl3 C1T 3.520(10) no . .
Cl3 C28 3.543(11) no . 1_554
Cl4 Pd2 3.306(2) no . 3_665
Cl4 N3 3.447(7) no . 3_665
Cl4 N7 3.289(9) no . .
Cl4 C15 3.439(10) no . 3_665
Cl4 C20 3.456(9) no . 3_665
Cl6 C19 3.530(9) no . 3_666
Cl6 C75 3.537(15) no . 1_556
Cl7 N3 3.217(8) no . 3_665
Cl7 C14 3.361(10) no . 3_665
Cl9 O1W 3.30(2) no . 4_554
Cl9 N11 3.158(12) no . 4_555
Cl9 C71 3.298(9) no . 4_555
Cl9 C72 3.240(15) no . 4_555
Cl11 O2W 3.556(17) no . 1_554
Cl11 C2 3.504(14) no . 3_565
Cl12 N10 3.178(13) no . 4_554
Cl12 C7T 3.51(3) no . .
Cl12 C63 3.596(17) no . 4_554
O1W Cl9 3.30(2) no . 4_555
O1W N9 3.06(3) no . .
O1W C52 3.53(3) no . .
O1 N7S 2.24(6) no . 3_566
O1 C7S 3.34(6) no . 3_566
O2W Cl11 3.556(17) no . 1_556
O2W N6S 2.64(6) no . 3_566
O2W N12 3.183(19) no . 1_556
N1 N1S 2.908(13) no . 3_565
N1 C1S 3.516(13) no . 3_565
N1S Pd1 3.492(9) no . 3_565
N1S N1 2.908(13) no . 3_565
N1S C1 3.362(14) no . 3_565
N1S C44 3.561(15) no . .
N1S C45 3.472(16) no . .
N1S C77 3.577(14) no . .
N1S C78 3.348(13) no . .
N1S C83 3.345(13) no . .
N2 Cl2 3.210(10) no . 3_565
N3 Cl4 3.447(7) no . 3_665
N3 Cl7 3.217(8) no . 3_665
N3S C37 3.57(3) no . .
N4 Cl3 3.305(8) no . 3_665
N5 Cl1 3.267(9) no . 3_566
N6 Cl3 3.108(9) no . 1_556
N6S O2W 2.64(6) no . 3_566
N6S C47 3.44(5) no . 3_566
N7 Cl4 3.289(9) no . .
N7S O1 2.24(6) no . 3_566
N8 C27 3.478(15) no . .
N9 O1W 3.06(3) no . .
N10 Cl12 3.178(13) no . 4_555
N11 Cl9 3.158(12) no . 4_554
N12 O2W 3.183(19) no . 1_554
N13 C14 3.30(5) no . 1_556
C1 N1S 3.362(14) no . 3_565
C1S Cl1 3.491(11) no . 3_565
C1S N1 3.516(13) no . 3_565
C1S C78 3.328(14) no . .
C1S C79 3.485(15) no . .
C1T Pd3 3.556(12) no . 1_554
C1T Cl3 3.520(10) no . .
C1T C79 3.471(14) no . .
C2 Cl11 3.504(14) no . 3_565
C2S C82 3.51(2) no . .
C2T C4 3.54(3) no . 3_565
C2T C45 3.42(2) no . .
C2T C88 3.53(4) no . 3_566
C2T C91 3.36(6) no . 3_566
C3 C7S 3.59(6) no . 3_565
C4 C2T 3.54(3) no . 3_565
C6S C46 3.60(4) no . 3_566
C7S O1 3.34(6) no . 3_566
C7S C3 3.59(6) no . 3_565
C7T Cl12 3.51(3) no . .
C14 Cl7 3.361(10) no . 3_665
C14 N13 3.30(5) no . 1_554
C15 Cl4 3.439(10) no . 3_665
C17 C80 3.522(16) no . 3_665
C19 Cl6 3.530(9) no . 3_666
C20 Cl4 3.456(9) no . 3_665
C26 C28 3.371(13) no . 3_666
C27 N8 3.478(15) no . .
C28 Cl3 3.543(11) no . 1_556
C28 C26 3.371(13) no . 3_666
C31 C86 3.37(4) no . .
C32 C85 3.47(3) no . .
C32 C86 2.98(4) no . .
C32 C87 2.99(4) no . .
C32 C88 3.52(4) no . .
C33 Cl1 3.518(14) no . 3_566
C33 C87 3.38(4) no . .
C34 Cl1 3.449(8) no . 3_566
C37 N3S 3.57(3) no . .
C44 N1S 3.561(15) no . .
C45 N1S 3.472(16) no . .
C45 C2T 3.42(2) no . .
C46 C6S 3.60(4) no . 3_566
C47 N6S 3.44(5) no . 3_566
C49 C75 3.418(17) no . 1_556
C52 O1W 3.53(3) no . .
C63 Cl12 3.596(17) no . 4_555
C71 Cl9 3.298(9) no . 4_554
C72 Cl9 3.240(15) no . 4_554
C75 Cl6 3.537(15) no . 1_554
C75 C49 3.418(17) no . 1_554
C77 N1S 3.577(14) no . .
C78 N1S 3.348(13) no . .
C78 C1S 3.328(14) no . .
C79 C1S 3.485(15) no . .
C79 C1T 3.471(14) no . .
C80 C17 3.522(16) no . 3_665
C82 C2S 3.51(2) no . .
C83 N1S 3.345(13) no . .
C85 C32 3.47(3) no . .
C86 C31 3.37(4) no . .
C86 C32 2.98(4) no . .
C87 C32 2.99(4) no . .
C87 C33 3.38(4) no . .
C88 C2T 3.53(4) no . 3_566
C88 C32 3.52(4) no . .
C91 Cl2 3.37(5) no . 3_566
C91 C2T 3.36(6) no . 3_566
Pd1 H7A 2.9831 no . .
Pd1 H7B 3.0463 no . .
Pd1 H40 3.1029 no . .
Pd1 H42A 3.2545 no . .
Pd2 H12A 3.3616 no . .
Pd2 H14A 3.2372 no . .
Pd2 H21A 3.1618 no . .
Pd2 H21B 2.9807 no . .
Pd3 H26 3.4709 no . .
Pd3 H28A 3.2599 no . .
Pd3 H35A 3.1814 no . .
Pd3 H35B 2.8124 no . .
Pd4 H49A 3.2594 no . .
Pd4 H51 3.0398 no . .
Pd4 H84A 2.9827 no . .
Pd4 H84B 3.0677 no . .
Pd5 H56A 2.9875 no . .
Pd5 H56B 2.9855 no . .
Pd5 H63B 3.3860 no . .
Pd5 H65 3.1977 no . .
Pd6 H68 3.5700 no . .
Pd6 H70A 3.1519 no . .
Pd6 H77B 3.1374 no . .
Pd6 H83 3.3860 no . .
Cl1 H1 3.0746 no . .
Cl1 H40 2.8726 no . .
Cl1 H42A 2.9919 no . .
Cl2 H2 2.9935 no . .
Cl2 H7A 2.8275 no . .
Cl3 H3 2.9497 no . .
Cl3 H12A 3.4698 no . .
Cl3 H14A 3.1062 no . .
Cl4 H4 3.0453 no . .
Cl4 H21B 2.8544 no . .
Cl5 H5 2.9490 no . .
Cl5 H35B 2.9086 no . .
Cl6 H6 3.0770 no . .
Cl6 H26 3.1027 no . .
Cl6 H28A 2.9469 no . .
Cl7 H7 2.9819 no . .
Cl7 H84A 2.8153 no . .
Cl8 H8 3.0006 no . .
Cl8 H49A 3.0520 no . .
Cl8 H51 2.9569 no . .
Cl9 H10 2.8950 no . .
Cl9 H63B 3.1575 no . .
Cl9 H65 2.8948 no . .
Cl10 H9 2.9163 no . .
Cl10 H56A 2.9351 no . .
Cl11 H12 2.9164 no . .
Cl11 H77B 3.0613 no . .
Cl12 H11 2.9969 no . .
S1 H86 2.7559 no . .
S1 H90 2.6899 no . .
O1 H90 2.6451 no . .
O2 H90 3.1024 no . .
N1 H2 3.5431 no . .
N1 H2A 2.6516 no . .
N1 H7B 3.4467 no . .
N1 H38 3.3295 no . .
N1 H40 3.3540 no . .
N1S H1A 3.0750 no . .
N1S H1B 3.0814 no . .
N1S H1C 3.0852 no . .
N2 H1 3.4496 no . .
N2 H5A 2.6571 no . .
N2 H9A 3.5936 no . .
N2 H13 3.1152 no . .
N2S H2B 3.0785 no . .
N2S H2C 3.0994 no . .
N2S H2D 2.9993 no . .
N3 H4 3.5205 no . .
N3 H10A 3.2893 no . .
N3 H12A 3.4227 no . .
N3 H16 2.6505 no . .
N3 H21A 3.5020 no . .
N3S H3B 3.0068 no . .
N3S H3C 3.0167 no . .
N3S H3D 3.1733 no . .
N4 H3 3.4619 no . .
N4 H19 2.6829 no . .
N4 H23 3.4416 no . .
N4 H27 3.2717 no . .
N5 H6 3.4391 no . .
N5 H33 2.6266 no . .
N5 H37 3.5938 no . .
N5 H41 3.2439 no . .
N6 H5 3.5245 no . .
N6 H24 3.2078 no . .
N6 H26 3.4464 no . .
N6 H30 2.6923 no . .
N6 H35A 3.4716 no . .
N6S H6A 3.0078 no . .
N6S H6B 3.1404 no . .
N6S H6C 3.0501 no . .
N7 H8 3.4414 no . .
N7 H44 2.6721 no . .
N7 H80 3.1591 no . .
N7S H7C 2.9672 no . .
N7S H7D 3.0197 no . .
N7S H7E 3.1540 no . .
N8 H7 3.4965 no . .
N8 H47 2.7050 no . .
N8 H51 3.3073 no . .
N8 H55 3.4023 no . .
N8 H84B 3.4213 no . .
N9 H10 3.4481 no . .
N9 H52 3.2191 no . .
N9 H54 3.4118 no . .
N9 H58 2.6333 no . .
N10 H9 3.5181 no . .
N10 H56B 3.3537 no . .
N10 H61 2.7216 no . .
N10 H65 3.3153 no . .
N11 H12 3.4821 no . .
N11 H66 3.1415 no . .
N11 H68 3.5117 no . .
N11 H72 2.6206 no . .
N12 H11 3.4769 no . .
N12 H70A 3.4946 no . .
N12 H75 2.7571 no . .
N12 H79 3.3699 no . .
N12 H83 3.4074 no . .
N13 H86 2.5633 no . .
C1 H2 3.1273 no . .
C1 H3A 3.2935 no . .
C1 H5A 3.2391 no . .
C1 H7B 3.2242 no . .
C1 H38 3.0973 no . .
C1 H42A 3.2901 no . .
C1 H42B 2.5782 no . .
C2 H1 2.6751 no . .
C2 H4A 3.2108 no . .
C2 H38 3.3049 no . .
C2 H42B 2.6985 no . .
C3 H5A 3.2703 no . .
C4 H2A 3.2169 no . .
C5 H2 2.6600 no . .
C5 H3A 3.2690 no . .
C5 H7B 3.4510 no . .
C5 H9A 3.2807 no . .
C6 H1 2.9491 no . .
C6 H2A 3.1821 no . .
C6 H4A 3.2626 no . .
C6 H7A 3.3215 no . .
C6 H7B 2.6677 no . .
C6 H9A 3.4758 no . .
C7 H5A 3.1168 no . .
C7 H9A 2.6701 no . .
C7 H13 2.6183 no . .
C8 H2 2.6968 no . .
C8 H5A 2.6172 no . .
C8 H10A 3.2071 no . .
C8 H12A 3.2557 no . .
C8 H21A 3.1075 no . .
C9 H5A 2.8421 no . .
C9 H7A 3.2054 no . .
C9 H7B 2.5712 no . .
C9 H13 3.2233 no . .
C9 H21A 2.7443 no . .
C9 H23 3.5300 no . .
C10 H5A 3.3048 no . .
C10 H12A 3.2190 no . .
C10 H14A 3.3095 no . .
C10 H14B 2.7037 no . .
C10 H21A 2.6604 no . .
C11 H3 3.3232 no . .
C11 H9A 3.2405 no . .
C11 H13 3.2518 no . .
C11 H21A 2.9396 no . .
C12 H5A 3.4359 no . .
C12 H10A 3.2081 no . .
C12 H14A 2.5432 no . .
C12 H14B 3.2073 no . .
C12 H21A 3.2786 no . .
C13 H2 2.9013 no . .
C13 H5A 2.9484 no . .
C13 H7A 2.6485 no . .
C13 H7B 3.2657 no . .
C13 H9A 3.2225 no . .
C13 H21A 3.3426 no . .
C14 H10A 2.7011 no . .
C14 H12A 2.6119 no . .
C14 H16 2.9447 no . .
C15 H4 3.0987 no . .
C15 H10A 3.0142 no . .
C15 H14A 3.3602 no . .
C15 H14B 2.6746 no . .
C15 H17 3.2330 no . .
C15 H19 3.2743 no . .
C15 H21A 3.2900 no . .
C16 H3 2.6468 no . .
C16 H10A 3.2097 no . .
C16 H14B 2.7761 no . .
C16 H18 3.2512 no . .
C17 H19 3.2371 no . .
C18 H16 3.2586 no . .
C19 H4 2.5815 no . .
C19 H17 3.2293 no . .
C19 H21A 3.5207 no . .
C19 H23 3.0343 no . .
C20 H3 3.0317 no . .
C20 H10A 3.5274 no . .
C20 H16 3.2445 no . .
C20 H18 3.2586 no . .
C20 H21A 2.6765 no . .
C20 H21B 3.2983 no . .
C20 H23 3.2435 no . .
C21 H19 3.2372 no . .
C21 H23 2.6783 no . .
C21 H27 2.6079 no . .
C22 H4 2.6166 no . .
C22 H19 2.8319 no . .
C22 H24 3.2527 no . .
C22 H26 3.2550 no . .
C22 H35A 3.2792 no . .
C23 H19 2.7932 no . .
C23 H21A 2.5998 no . .
C23 H21B 3.2330 no . .
C23 H27 3.2244 no . .
C23 H35A 2.7215 no . .
C24 H19 3.2599 no . .
C24 H26 3.1950 no . .
C24 H28A 3.3062 no . .
C24 H28B 2.6873 no . .
C24 H35A 2.6088 no . .
C25 H6 3.2822 no . .
C25 H23 3.2562 no . .
C25 H27 3.2181 no . .
C25 H35A 3.0229 no . .
C26 H24 3.1906 no . .
C26 H28A 2.5559 no . .
C26 H28B 3.1865 no . .
C26 H35A 3.4800 no . .
C27 H4 2.9650 no . .
C27 H19 3.3230 no . .
C27 H21A 3.2213 no . .
C27 H21B 2.5567 no . .
C27 H23 3.2265 no . .
C28 H24 2.6854 no . .
C28 H26 2.6117 no . .
C28 H30 2.9286 no . .
C29 H5 3.1414 no . .
C29 H24 2.8586 no . .
C29 H28A 3.3112 no . .
C29 H28B 2.5910 no . .
C29 H31 3.1931 no . .
C29 H33 3.2192 no . .
C29 H35A 3.1896 no . .
C30 H6 2.6759 no . .
C30 H24 3.1076 no . .
C30 H28B 2.6960 no . .
C30 H32 3.2209 no . .
C31 H33 3.2953 no . .
C32 H30 3.2346 no . .
C33 H5 2.6447 no . .
C33 H31 3.2783 no . .
C33 H35A 3.2620 no . .
C33 H37 3.1455 no . .
C34 H6 3.0128 no . .
C34 H24 3.3450 no . .
C34 H30 3.2064 no . .
C34 H32 3.2086 no . .
C34 H35A 2.6104 no . .
C34 H35B 3.3511 no . .
C34 H37 3.5001 no . .
C35 H33 3.0984 no . .
C35 H37 2.7245 no . .
C35 H41 2.6621 no . .
C36 H5 2.5843 no . .
C36 H7B 3.1350 no . .
C36 H33 2.8179 no . .
C36 H38 3.2883 no . .
C36 H40 3.2618 no . .
C37 H7B 2.7971 no . .
C37 H9A 3.2755 no . .
C37 H33 2.8053 no . .
C37 H35A 2.5779 no . .
C37 H35B 3.2523 no . .
C37 H41 3.3013 no . .
C38 H7B 2.7188 no . .
C38 H9A 3.4984 no . .
C38 H33 3.4835 no . .
C38 H40 3.2630 no . .
C38 H42A 3.3355 no . .
C38 H42B 2.6896 no . .
C39 H1 3.3476 no . .
C39 H7B 2.9357 no . .
C39 H37 3.2666 no . .
C39 H41 3.2088 no . .
C40 H7B 3.2311 no . .
C40 H38 3.2564 no . .
C40 H42A 2.6940 no . .
C40 H42B 3.3298 no . .
C41 H5 2.9500 no . .
C41 H7B 3.3209 no . .
C41 H33 3.5475 no . .
C41 H35A 3.2788 no . .
C41 H35B 2.6459 no . .
C41 H37 3.3062 no . .
C42 H2A 2.9049 no . .
C42 H38 2.6914 no . .
C42 H40 2.7103 no . .
C43 H8 3.0551 no . .
C43 H45 3.2924 no . .
C43 H47 3.2577 no . .
C43 H82 3.4463 no . .
C43 H84A 3.3069 no . .
C43 H84B 2.6694 no . .
C44 H7 2.6605 no . .
C44 H46 3.2338 no . .
C44 H82 3.3647 no . .
C44 H84B 3.5071 no . .
C45 H47 3.2467 no . .
C46 H44 3.2344 no . .
C47 H8 2.6799 no . .
C47 H45 3.2527 no . .
C47 H49B 2.8014 no . .
C47 H55 3.4789 no . .
C48 H7 3.1235 no . .
C48 H44 3.2423 no . .
C48 H46 3.2422 no . .
C48 H49A 3.3102 no . .
C48 H49B 2.6174 no . .
C48 H55 3.2091 no . .
C48 H84B 3.2777 no . .
C49 H47 3.0255 no . .
C49 H51 2.6427 no . .
C49 H55 2.6918 no . .
C50 H8 3.2786 no . .
C50 H52 3.3280 no . .
C50 H54 3.2572 no . .
C50 H84B 2.8121 no . .
C51 H49A 2.5849 no . .
C51 H49B 3.2700 no . .
C51 H55 3.2352 no . .
C51 H58 3.5155 no . .
C51 H84B 3.0658 no . .
C52 H9 2.9717 no . .
C52 H54 3.2379 no . .
C52 H56A 2.5251 no . .
C52 H56B 3.1848 no . .
C52 H58 3.1069 no . .
C52 H84B 3.1465 no . .
C53 H9 2.6887 no . .
C53 H51 3.2262 no . .
C53 H55 3.2363 no . .
C53 H58 2.7705 no . .
C53 H84B 3.0260 no . .
C54 H52 3.2460 no . .
C54 H56A 3.2376 no . .
C54 H56B 2.5753 no . .
C54 H58 2.9329 no . .
C54 H82 3.3024 no . .
C54 H84B 2.7930 no . .
C55 H49A 3.2601 no . .
C55 H49B 2.6526 no . .
C55 H51 3.2332 no . .
C55 H58 3.4083 no . .
C55 H82 3.4386 no . .
C55 H84B 2.6442 no . .
C56 H52 2.5585 no . .
C56 H54 2.6639 no . .
C56 H58 3.2176 no . .
C57 H10 3.0439 no . .
C57 H54 3.1555 no . .
C57 H56A 3.3342 no . .
C57 H56B 2.7305 no . .
C57 H59 3.2704 no . .
C57 H61 3.1858 no . .
C58 H9 2.6006 no . .
C58 H54 3.1457 no . .
C58 H60 3.2607 no . .
C59 H61 3.3027 no . .
C60 H58 3.2733 no . .
C61 H10 2.7114 no . .
C61 H59 3.3146 no . .
C61 H63A 2.6038 no . .
C62 H9 3.1907 no . .
C62 H56B 3.2325 no . .
C62 H58 3.3178 no . .
C62 H60 3.2410 no . .
C62 H63A 2.3722 no . .
C62 H63B 3.1999 no . .
C62 H69 3.4291 no . .
C63 H61 2.9185 no . .
C63 H65 2.7101 no . .
C63 H69 2.7750 no . .
C64 H10 3.2457 no . .
C64 H56B 2.7334 no . .
C64 H66 3.2641 no . .
C64 H68 3.3096 no . .
C65 H56B 3.1225 no . .
C65 H63A 3.3020 no . .
C65 H63B 2.6954 no . .
C65 H69 3.2076 no . .
C66 H11 2.9175 no . .
C66 H56B 3.3041 no . .
C66 H68 3.1665 no . .
C66 H70A 3.2096 no . .
C66 H70B 2.6134 no . .
C67 H11 2.6151 no . .
C67 H56B 3.1652 no . .
C67 H65 3.1848 no . .
C67 H69 3.2362 no . .
C68 H54 3.4446 no . .
C68 H56B 2.7955 no . .
C68 H66 3.1750 no . .
C68 H70A 2.5626 no . .
C68 H70B 3.2182 no . .
C68 H82 3.5351 no . .
C69 H54 3.3036 no . .
C69 H56B 2.6349 no . .
C69 H63A 2.6719 no . .
C69 H63B 3.3072 no . .
C69 H65 3.2197 no . .
C70 H66 2.5907 no . .
C70 H68 2.6644 no . .
C70 H72 2.9809 no . .
C71 H12 3.0214 no . .
C71 H70A 2.6918 no . .
C71 H70B 2.5879 no . .
C71 H73 3.3675 no . .
C71 H75 3.2326 no . .
C71 H79 3.5605 no . .
C72 H11 2.6115 no . .
C72 H70A 3.4428 no . .
C72 H70B 2.7375 no . .
C72 H74 3.2264 no . .
C73 H75 3.0998 no . .
C74 H72 3.2073 no . .
C74 H79 3.4412 no . .
C75 H12 2.7171 no . .
C75 H73 3.1143 no . .
C75 H77A 2.9205 no . .
C75 H79 2.9031 no . .
C76 H11 3.0417 no . .
C76 H70A 3.3333 no . .
C76 H72 3.1707 no . .
C76 H74 3.2537 no . .
C76 H77A 2.6911 no . .
C76 H77B 3.2956 no . .
C76 H79 2.9665 no . .
C77 H75 3.0860 no . .
C77 H79 2.6790 no . .
C77 H83 2.6413 no . .
C78 H12 3.3150 no . .
C78 H70A 2.8052 no . .
C78 H80 3.2818 no . .
C78 H82 3.2694 no . .
C79 H70A 3.0940 no . .
C79 H77A 2.6207 no . .
C79 H77B 3.2645 no . .
C79 H83 3.2423 no . .
C80 H7 2.9561 no . .
C80 H44 3.0834 no . .
C80 H70A 3.2035 no . .
C80 H82 3.2382 no . .
C80 H84A 2.6370 no . .
C80 H84B 3.2600 no . .
C81 H7 2.7072 no . .
C81 H44 2.7724 no . .
C81 H70A 3.0567 no . .
C81 H79 3.2920 no . .
C81 H83 3.3051 no . .
C82 H44 3.0204 no . .
C82 H68 2.9407 no . .
C82 H70A 2.7610 no . .
C82 H80 3.2419 no . .
C82 H84A 3.2269 no . .
C82 H84B 2.5918 no . .
C83 H44 3.5759 no . .
C83 H68 2.9692 no . .
C83 H70A 2.6433 no . .
C83 H77A 3.2298 no . .
C83 H77B 2.5694 no . .
C83 H79 3.2424 no . .
C84 H44 3.1721 no . .
C84 H80 2.6269 no . .
C84 H82 2.7083 no . .
C85 H87 3.2428 no . .
C85 H89 3.2718 no . .
C86 H90 3.2616 no . .
C87 H89 3.2792 no . .
C87 H91A 2.9601 no . .
C87 H91B 3.3364 no . .
C87 H91C 2.7078 no . .
C88 H86 3.2686 no . .
C88 H90 3.2536 no . .
C89 H87 3.2800 no . .
C89 H91A 3.0589 no . .
C89 H91B 2.6458 no . .
C89 H91C 3.2987 no . .
C90 H86 3.2703 no . .
C91 H87 2.7166 no . .
C91 H89 2.7180 no . .
H1 H2A 2.6289 no . .
H1 H42A 2.1923 no . .
H1 H42B 2.3595 no . .
H2 H5A 2.5668 no . .
H2 H7A 2.3844 no . .
H2 H7B 2.8633 no . .
H2 H13 2.6398 no . .
H2A H3A 2.3401 no . .
H2A H38 3.4564 no . .
H2A H42A 3.5712 no . .
H2A H42B 2.3054 no . .
H3 H14A 2.2401 no . .
H3 H14B 2.3495 no . .
H3 H16 2.6256 no . .
H3A H4A 2.3588 no . .
H4 H19 2.5015 no . .
H4 H21A 2.8457 no . .
H4 H21B 2.3816 no . .
H4 H27 2.8319 no . .
H4A H5A 2.2861 no . .
H5A H7B 3.5958 no . .
H5A H9A 3.2266 no . .
H5A H13 3.3814 no . .
H5 H33 2.5344 no . .
H5 H35A 2.8264 no . .
H5 H35B 2.4530 no . .
H5 H41 2.7913 no . .
H6 H28A 2.2191 no . .
H6 H28B 2.3427 no . .
H6 H30 2.6477 no . .
H7 H44 2.5557 no . .
H7 H80 2.6753 no . .
H7 H84A 2.3567 no . .
H7 H84B 2.8451 no . .
H7A H9A 3.4393 no . .
H7A H13 2.5127 no . .
H7B H9A 2.3717 no . .
H7B H13 3.5368 no . .
H7B H37 3.2155 no . .
H7B H38 3.1301 no . .
H8 H47 2.6595 no . .
H8 H49A 2.2517 no . .
H8 H49B 2.4078 no . .
H9 H52 2.8187 no . .
H9 H56A 2.3352 no . .
H9 H56B 2.8510 no . .
H9 H58 2.4681 no . .
H9A H10A 2.2950 no . .
H9A H21A 3.1389 no . .
H9A H23 3.2297 no . .
H9A H37 2.9793 no . .
H9A H38 3.4035 no . .
H10 H61 2.6851 no . .
H10 H63A 2.4301 no . .
H10 H63B 2.1878 no . .
H10A H14A 3.5885 no . .
H10A H14B 2.5617 no . .
H10A H16 3.3604 no . .
H10A H21A 3.0346 no . .
H10A H23 3.4270 no . .
H11 H66 2.6469 no . .
H11 H70A 2.8091 no . .
H11 H70B 2.3198 no . .
H11 H72 2.5266 no . .
H12 H75 2.6633 no . .
H12 H77A 2.2764 no . .
H12 H77B 2.3593 no . .
H12A H13 2.3734 no . .
H12A H14A 2.3283 no . .
H12A H14B 3.4343 no . .
H14B H16 2.3683 no . .
H16 H17 2.3953 no . .
H17 H18 2.2629 no . .
H18 H19 2.3156 no . .
H19 H23 3.0382 no . .
H21A H23 2.4546 no . .
H21A H27 3.4929 no . .
H21B H23 3.5240 no . .
H21B H27 2.3988 no . .
H23 H24 2.3064 no . .
H23 H35A 3.0109 no . .
H23 H37 3.2965 no . .
H24 H28A 3.5886 no . .
H24 H28B 2.5553 no . .
H24 H30 3.3477 no . .
H24 H35A 2.8860 no . .
H26 H27 2.2951 no . .
H26 H28A 2.3368 no . .
H26 H28B 3.4149 no . .
H28B H30 2.3165 no . .
H30 H31 2.2533 no . .
H31 H32 2.3389 no . .
H32 H33 2.4076 no . .
H33 H35A 3.3875 no . .
H33 H37 2.9140 no . .
H35A H37 2.4184 no . .
H35A H41 3.5610 no . .
H35B H37 3.5191 no . .
H35B H41 2.5183 no . .
H37 H38 2.3431 no . .
H38 H42A 3.5601 no . .
H38 H42B 2.4870 no . .
H40 H41 2.2975 no . .
H40 H42A 2.5114 no . .
H40 H42B 3.5746 no . .
H44 H45 2.3602 no . .
H44 H80 3.4417 no . .
H44 H82 3.3469 no . .
H45 H46 2.3532 no . .
H46 H47 2.2587 no . .
H47 H49B 2.4539 no . .
H49A H51 2.4069 no . .
H49A H55 3.5447 no . .
H49B H51 3.5200 no . .
H49B H55 2.5002 no . .
H51 H52 2.3788 no . .
H52 H56A 2.3420 no . .
H52 H56B 3.4420 no . .
H52 H58 3.5682 no . .
H54 H55 2.3130 no . .
H54 H56A 3.5114 no . .
H54 H56B 2.4148 no . .
H54 H58 3.2653 no . .
H54 H68 3.2500 no . .
H54 H69 3.1001 no . .
H54 H82 3.1087 no . .
H54 H84B 3.3054 no . .
H55 H82 3.3017 no . .
H55 H84B 3.0602 no . .
H56B H68 3.2365 no . .
H56B H69 3.1003 no . .
H58 H59 2.3327 no . .
H59 H60 2.4282 no . .
H60 H61 2.3057 no . .
H61 H63A 2.2944 no . .
H61 H63B 3.4896 no . .
H63A H65 3.5844 no . .
H63A H69 2.4940 no . .
H63B H65 2.5510 no . .
H63B H69 3.5498 no . .
H65 H66 2.2747 no . .
H66 H70A 3.4930 no . .
H66 H70B 2.4818 no . .
H68 H69 2.2695 no . .
H68 H70A 2.3709 no . .
H68 H70B 3.4640 no . .
H68 H82 2.7181 no . .
H68 H83 2.7809 no . .
H70A H72 3.5412 no . .
H70A H82 3.2445 no . .
H70A H83 3.0850 no . .
H70B H72 2.4263 no . .
H72 H73 2.4458 no . .
H73 H74 2.2546 no . .
H74 H75 2.1686 no . .
H75 H77A 2.5693 no . .
H75 H79 3.0187 no . .
H77A H79 2.4729 no . .
H77A H83 3.4849 no . .
H77B H79 3.5456 no . .
H77B H83 2.3869 no . .
H79 H80 2.3427 no . .
H80 H84A 2.5199 no . .
H80 H84B 3.5426 no . .
H82 H83 2.3289 no . .
H82 H84A 3.4868 no . .
H82 H84B 2.4189 no . .
H86 H87 2.3417 no . .
H87 H91A 3.0007 no . .
H87 H91C 2.5636 no . .
H89 H90 2.3106 no . .
H89 H91A 3.1633 no . .
H89 H91B 2.4554 no . .
H89 H91C 3.5377 no . .
Pd2 H1B 3.5346 no . .
Pd2 H4 3.2215 no . 3_665
Pd3 H1C 2.6153 no . 1_556
Pd4 H27 2.8014 no . .
Pd5 H11 3.4591 no . 4_555
Pd5 H66 3.2010 no . 4_555
Cl1 H1B 3.5028 no . 3_565
Cl1 H1C 3.5774 no . 3_565
Cl1 H5 2.4713 no . 3_566
Cl1 H13 3.5614 no . 3_565
Cl1 H33 3.3741 no . 3_566
Cl1 H87 2.9906 no . 3_566
Cl2 H2 2.2932 no . 3_565
Cl2 H2C 3.2648 no . .
Cl2 H2D 3.5978 no . .
Cl2 H5A 3.4353 no . 3_565
Cl2 H45 3.3589 no . .
Cl2 H46 3.4910 no . .
Cl2 H87 3.0845 no . 3_566
Cl2 H91C 2.4172 no . 3_566
Cl2 H6C 3.1614 no . 3_566
Cl3 H1A 3.3033 no . .
Cl3 H1B 3.0847 no . .
Cl3 H4 2.3418 no . 3_665
Cl3 H6 2.1473 no . 1_554
Cl3 H19 3.4490 no . 3_665
Cl3 H28A 3.3886 no . 1_554
Cl3 H28B 3.4564 no . 1_554
Cl3 H30 3.2308 no . 1_554
Cl4 H1A 2.8721 no . .
Cl4 H3 3.0126 no . 3_665
Cl4 H4 3.4661 no . 3_665
Cl4 H7 2.3155 no . .
Cl4 H44 3.1567 no . .
Cl4 H80 3.0868 no . .
Cl5 H1C 3.4445 no . 1_556
Cl5 H42A 2.7546 no . 3_566
Cl5 H47 2.7668 no . .
Cl5 H49B 2.9414 no . .
Cl5 H75 3.4655 no . 1_556
Cl5 H77A 3.0271 no . 1_556
Cl6 H1C 2.9450 no . 1_556
Cl6 H8 3.4428 no . .
Cl6 H18 3.1412 no . 3_666
Cl6 H19 2.9805 no . 3_666
Cl6 H49A 3.2760 no . .
Cl6 H74 3.4707 no . 1_556
Cl6 H75 2.9122 no . 1_556
Cl6 H79 3.2936 no . 1_556
Cl7 H3 2.3470 no . 3_665
Cl7 H14A 3.1391 no . 3_665
Cl7 H14B 3.1584 no . 3_665
Cl7 H16 3.2693 no . 3_665
Cl7 H30 2.8133 no . 3_666
Cl7 H31 3.4892 no . 3_666
Cl8 H3B 3.1441 no . 3_666
Cl8 H24 3.4503 no . 3_666
Cl8 H26 3.0230 no . .
Cl8 H28B 2.8120 no . 3_666
Cl8 H30 3.1971 no . 3_666
Cl8 H74 3.1088 no . 1_556
Cl9 H11 2.2859 no . 4_555
Cl9 H58 3.5783 no . 4_554
Cl9 H72 2.9775 no . 4_555
Cl11 H2A 2.7589 no . 3_565
Cl11 H3A 3.1504 no . 3_565
Cl11 H7E 3.1947 no . .
Cl12 H7D 3.5443 no . .
Cl12 H7E 2.8546 no . .
Cl12 H10 2.2453 no . 4_554
Cl12 H61 3.0920 no . 4_554
Cl12 H63A 3.5882 no . 4_554
Cl12 H63B 3.3662 no . 4_554
S1 H31 3.5593 no . .
O1W H9 2.0648 no . .
O1W H52 3.1035 no . .
O1W H58 3.1326 no . .
O1W H65 3.5146 no . 4_555
O2W H12 2.1856 no . 1_556
O2W H49B 3.0782 no . .
O2W H55 3.2806 no . .
O2W H59 3.2017 no . .
O2 H31 3.0354 no . .
O2 H32 3.5634 no . .
O3W H16 3.4570 no . 3_665
O3W H56A 3.4411 no . .
O3W H70B 3.4837 no . .
O3W H84A 3.1476 no . .
N1 H77B 3.5915 no . 3_565
N1S H1 2.0475 no . 3_565
N1S H2B 3.1998 no . .
N1S H2D 3.5091 no . .
N1S H13 3.3228 no . .
N1S H44 2.9925 no . .
N1S H45 2.8426 no . .
N1S H77A 3.5370 no . .
N1S H77B 3.2227 no . .
N1S H83 3.4298 no . .
N2S H7D 2.9310 no . .
N2S H54 3.1937 no . .
N2S H68 2.9365 no . .
N2S H69 3.1052 no . .
N2S H82 2.8798 no . .
N2S H83 3.1990 no . .
N3S H9A 2.9099 no . .
N3S H10A 3.4113 no . .
N3S H23 2.9004 no . .
N3S H37 2.7062 no . .
N6 H1C 3.3127 no . 1_556
N6S H2C 3.5416 no . 3_566
N6S H46 3.4965 no . 3_566
N6S H47 3.0560 no . 3_566
N6S H49B 3.4134 no . 3_566
N6S H55 3.1812 no . 3_566
N7 H27 3.3841 no . .
N7S H3A 3.2417 no . 3_565
N7S H4A 3.0686 no . 3_565
N7S H90 3.5508 no . 3_566
N8 H26 3.3754 no . .
N8 H27 2.9689 no . .
N10 H11 3.5110 no . 4_555
N11 H10 3.5644 no . 4_554
N13 H10A 3.2917 no . 1_556
N13 H14B 2.4236 no . 1_556
N13 H16 3.5229 no . 1_556
C1 H2D 3.2702 no . 3_565
C1S H1 2.5962 no . 3_565
C1S H13 3.1930 no . .
C1S H44 2.8564 no . .
C1S H45 3.2904 no . .
C1S H77A 3.3085 no . .
C1S H77B 3.5212 no . .
C1T H6 3.3182 no . 1_554
C1T H12A 3.0325 no . .
C1T H44 3.2941 no . .
C1T H77A 3.5769 no . .
C1T H79 3.3567 no . .
C2 H2D 3.1285 no . 3_565
C2 H77B 3.1315 no . 3_565
C2S H82 2.8188 no . .
C2S H83 3.1048 no . .
C2S H89 3.5070 no . 3_566
C2S H91B 3.4931 no . 3_566
C2T H45 3.2548 no . .
C2T H82 3.3917 no . .
C2T H83 3.4162 no . .
C2T H91B 3.0116 no . 3_566
C2T H91C 3.1320 no . 3_566
C3 H2D 2.9112 no . 3_565
C3S H23 3.0495 no . .
C3S H24 3.4183 no . .
C3S H37 3.4983 no . .
C3T H24 3.1883 no . .
C3T H73 3.5074 no . 3_665
C4 H2D 2.6860 no . 3_565
C5 H2D 2.8417 no . 3_565
C6 H2D 3.1185 no . 3_565
C6S H2C 3.2992 no . 3_566
C6S H41 3.4649 no . 3_566
C6S H46 3.1344 no . 3_566
C6S H47 3.2973 no . 3_566
C6T H2C 3.4553 no . 3_566
C6T H33 2.9997 no . .
C6T H40 3.4864 no . 3_566
C6T H41 3.2978 no . 3_566
C6T H46 3.4845 no . 3_566
C7 H45 3.3599 no . .
C7 H46 3.4967 no . .
C7S H3A 2.8060 no . 3_565
C7S H4A 3.4113 no . 3_565
C7T H3A 3.2719 no . 3_565
C7T H69 3.4228 no . .
C10 H86 3.3240 no . 1_554
C11 H86 2.8200 no . 1_554
C12 H1B 2.7993 no . .
C12 H86 3.0718 no . 1_554
C12 H87 3.5251 no . 1_554
C13 H1B 3.2880 no . .
C13 H45 3.3713 no . .
C14 H30 3.5254 no . 1_554
C14 H86 3.0574 no . 1_554
C15 H80 3.3856 no . 3_665
C16 H80 2.8623 no . 3_665
C17 H79 3.4281 no . 3_665
C17 H80 2.8137 no . 3_665
C18 H74 3.5575 no . 3_665
C18 H79 3.1876 no . 3_665
C18 H80 3.3029 no . 3_665
C23 H3B 3.5445 no . .
C24 H3B 3.1384 no . .
C25 H26 3.4971 no . 3_666
C25 H28A 3.2040 no . 3_666
C26 H8 2.8247 no . .
C26 H28A 2.7960 no . 3_666
C26 H28B 3.1440 no . 3_666
C27 H8 2.8334 no . .
C27 H28A 3.1921 no . 3_666
C27 H28B 3.4868 no . 3_666
C28 H26 3.1114 no . 3_666
C30 H14A 2.8098 no . 1_556
C31 H14A 3.0090 no . 1_556
C31 H86 3.2251 no . .
C32 H86 3.1949 no . .
C32 H87 3.1901 no . .
C32 H6A 3.5796 no . .
C33 H87 3.2514 no . .
C33 H6A 3.1421 no . .
C35 H47 3.3354 no . .
C38 H6A 3.5692 no . .
C40 H40 3.3663 no . 3_566
C40 H41 3.2130 no . 3_566
C40 H6B 3.4932 no . .
C40 H6B 3.1113 no . 3_566
C41 H40 3.0937 no . 3_566
C41 H46 3.4097 no . .
C41 H6B 3.0670 no . 3_566
C43 H21B 3.1927 no . .
C43 H27 3.3357 no . .
C44 H2B 3.0711 no . .
C44 H21B 3.1296 no . .
C45 H2B 2.5244 no . .
C45 H2C 3.5370 no . .
C45 H7A 2.9281 no . .
C45 H13 3.5172 no . .
C45 H21B 3.5952 no . .
C46 H2B 3.0685 no . .
C46 H2C 3.5350 no . .
C46 H7A 3.0413 no . .
C46 H35B 3.3075 no . .
C46 H91B 3.5438 no . 3_566
C46 H91C 3.5556 no . 3_566
C47 H35B 2.8749 no . .
C48 H27 3.1562 no . .
C49 H74 3.3064 no . 1_556
C49 H75 2.7811 no . 1_556
C50 H75 3.5727 no . 1_556
C51 H74 3.3179 no . 1_556
C57 H65 3.2265 no . 4_555
C58 H65 3.2699 no . 4_555
C59 H63B 3.1420 no . 4_555
C60 H63B 3.3504 no . 4_555
C66 H10 3.3527 no . 4_554
C68 H7D 3.4101 no . .
C69 H7D 3.1578 no . .
C72 H17 3.5180 no . 3_665
C73 H3D 3.4126 no . 3_665
C73 H17 3.1413 no . 3_665
C73 H18 3.0501 no . 3_665
C74 H18 2.7648 no . 3_665
C74 H49A 2.8068 no . 1_554
C74 H51 3.1393 no . 1_554
C75 H18 3.3776 no . 3_665
C75 H49A 2.6332 no . 1_554
C75 H49B 3.4813 no . 1_554
C77 H1 3.5776 no . 3_565
C77 H2A 3.3509 no . 3_565
C78 H1A 3.5687 no . .
C79 H1A 2.8962 no . .
C79 H1C 3.5812 no . .
C80 H1A 3.1790 no . .
C80 H17 3.5571 no . 3_665
C82 H2B 3.3248 no . .
C83 H2B 3.4801 no . .
C85 H4A 3.1707 no . 1_556
C85 H31 3.4952 no . .
C85 H32 2.8132 no . .
C86 H4A 3.1719 no . 1_556
C86 H5A 2.9702 no . 1_556
C86 H31 3.3064 no . .
C86 H32 2.6139 no . .
C87 H2C 3.4553 no . 3_566
C87 H4A 3.5731 no . 1_556
C87 H5A 2.9225 no . 1_556
C87 H32 2.6585 no . .
C87 H33 3.3759 no . .
C88 H2C 2.6722 no . 3_566
C88 H32 2.9311 no . .
C88 H33 3.4838 no . .
C89 H2C 3.1394 no . 3_566
C89 H32 3.1347 no . .
C90 H4A 3.5540 no . 1_556
C90 H32 3.0786 no . .
C91 H2C 2.3825 no . 3_566
C91 H33 3.5352 no . .
C91 H46 3.3542 no . 3_566
H1 N1S 2.0475 no . 3_565
H1 C1S 2.5962 no . 3_565
H1 C77 3.5776 no . 3_565
H1 H77A 3.4300 no . 3_565
H1 H77B 2.8969 no . 3_565
H1A Cl3 3.3033 no . .
H1A Cl4 2.8721 no . .
H1A C78 3.5687 no . .
H1A C79 2.8962 no . .
H1A C80 3.1790 no . .
H1A H6 3.5520 no . 1_554
H1A H12A 3.5454 no . .
H1A H44 2.9004 no . .
H1A H79 2.7947 no . .
H1A H80 3.2599 no . .
H1B Pd2 3.5346 no . .
H1B Cl1 3.5028 no . 3_565
H1B Cl3 3.0847 no . .
H1B C12 2.7993 no . .
H1B C13 3.2880 no . .
H1B H6 3.0422 no . 1_554
H1B H12A 2.0643 no . .
H1B H13 3.0299 no . .
H1B H44 3.5653 no . .
H1C Pd3 2.6153 no . 1_554
H1C Cl1 3.5774 no . 3_565
H1C Cl5 3.4445 no . 1_554
H1C Cl6 2.9450 no . 1_554
H1C N6 3.3127 no . 1_554
H1C C79 3.5812 no . .
H1C H6 2.8616 no . 1_554
H1C H12A 3.5175 no . .
H1C H77A 3.1525 no . .
H1C H79 3.2500 no . .
H2 Cl2 2.2932 no . 3_565
H2 H2 3.3212 no . 3_565
H2A Cl11 2.7589 no . 3_565
H2A C77 3.3509 no . 3_565
H2A H77B 2.3671 no . 3_565
H2A H83 3.3583 no . 3_565
H2B N1S 3.1998 no . .
H2B C44 3.0711 no . .
H2B C45 2.5244 no . .
H2B C46 3.0685 no . .
H2B C82 3.3248 no . .
H2B C83 3.4801 no . .
H2B H44 3.3230 no . .
H2B H45 2.4203 no . .
H2B H46 3.2979 no . .
H2B H82 2.9520 no . .
H2B H83 3.2333 no . .
H2B H91B 3.3583 no . 3_566
H2B H91C 3.4126 no . 3_566
H2C Cl2 3.2648 no . .
H2C N6S 3.5416 no . 3_566
H2C C6S 3.2992 no . 3_566
H2C C6T 3.4553 no . 3_566
H2C C45 3.5370 no . .
H2C C46 3.5350 no . .
H2C C87 3.4553 no . 3_566
H2C C88 2.6722 no . 3_566
H2C C89 3.1394 no . 3_566
H2C C91 2.3825 no . 3_566
H2C H45 3.3989 no . .
H2C H46 3.3706 no . .
H2C H89 3.1884 no . 3_566
H2C H91A 3.3469 no . 3_566
H2C H91B 2.1136 no . 3_566
H2C H91C 2.2056 no . 3_566
H2C H6C 2.7528 no . 3_566
H2D Cl2 3.5978 no . .
H2D N1S 3.5091 no . .
H2D C1 3.2702 no . 3_565
H2D C2 3.1285 no . 3_565
H2D C3 2.9112 no . 3_565
H2D C4 2.6860 no . 3_565
H2D C5 2.8417 no . 3_565
H2D C6 3.1185 no . 3_565
H2D H3A 3.4368 no . 3_565
H2D H4A 3.0523 no . 3_565
H2D H5A 3.3327 no . 3_565
H2D H45 3.5681 no . .
H2D H83 3.3075 no . .
H2D H91C 3.5067 no . 3_566
H3 Cl4 3.0126 no . 3_665
H3 Cl7 2.3470 no . 3_665
H3 H7 3.1805 no . 3_665
H3 H30 3.5406 no . 1_554
H3A Cl11 3.1504 no . 3_565
H3A N7S 3.2417 no . 3_565
H3A C7S 2.8060 no . 3_565
H3A C7T 3.2719 no . 3_565
H3A H2D 3.4368 no . 3_565
H3A H7D 3.3773 no . 3_565
H3A H7E 3.0220 no . 3_565
H3B Cl8 3.1441 no . 3_666
H3B C23 3.5445 no . .
H3B C24 3.1384 no . .
H3B H18 3.3711 no . .
H3B H23 3.2172 no . .
H3B H24 2.3767 no . .
H3C H24 3.5689 no . .
H3C H31 3.5287 no . .
H3D C73 3.4126 no . 3_665
H3D H18 3.3955 no . .
H3D H73 2.5744 no . 3_665
H3D H74 3.4336 no . 3_665
H4 Pd2 3.2215 no . 3_665
H4 Cl3 2.3418 no . 3_665
H4 Cl4 3.4661 no . 3_665
H4A N7S 3.0686 no . 3_565
H4A C7S 3.4113 no . 3_565
H4A C85 3.1707 no . 1_554
H4A C86 3.1719 no . 1_554
H4A C87 3.5731 no . 1_554
H4A C90 3.5540 no . 1_554
H4A H2D 3.0523 no . 3_565
H4A H86 3.4269 no . 1_554
H5A Cl2 3.4353 no . 3_565
H5A C86 2.9702 no . 1_554
H5A C87 2.9225 no . 1_554
H5A H2D 3.3327 no . 3_565
H5A H86 2.8853 no . 1_554
H5A H87 2.8210 no . 1_554
H5 Cl1 2.4713 no . 3_566
H5 H40 3.1399 no . 3_566
H5 H42A 3.1280 no . 3_566
H6 Cl3 2.1473 no . 1_556
H6 C1T 3.3182 no . 1_556
H6 H1A 3.5520 no . 1_556
H6 H1B 3.0422 no . 1_556
H6 H1C 2.8616 no . 1_556
H7 Cl4 2.3155 no . .
H7 H3 3.1805 no . 3_665
H7 H21B 3.2266 no . .
H7 H27 3.3061 no . .
H7A C45 2.9281 no . .
H7A C46 3.0413 no . .
H7A H45 2.4555 no . .
H7A H46 2.6420 no . .
H7B H46 3.5025 no . .
H7C H69 3.4047 no . .
H7D Cl12 3.5443 no . .
H7D N2S 2.9310 no . .
H7D C68 3.4101 no . .
H7D C69 3.1578 no . .
H7D H3A 3.3773 no . 3_565
H7D H68 3.1984 no . .
H7D H69 2.6190 no . .
H7E Cl11 3.1947 no . .
H7E Cl12 2.8546 no . .
H7E H3A 3.0220 no . 3_565
H8 Cl6 3.4428 no . .
H8 C26 2.8247 no . .
H8 C27 2.8334 no . .
H8 H26 2.4888 no . .
H8 H27 2.5470 no . .
H9 O1W 2.0648 no . .
H9 H65 3.4308 no . 4_555
H9A N3S 2.9099 no . .
H10 Cl12 2.2453 no . 4_555
H10 N11 3.5644 no . 4_555
H10 C66 3.3527 no . 4_555
H10 H11 2.7723 no . 4_555
H10 H66 3.2064 no . 4_555
H10A N3S 3.4113 no . .
H10A N13 3.2917 no . 1_554
H11 Pd5 3.4591 no . 4_554
H11 Cl9 2.2859 no . 4_554
H11 N10 3.5110 no . 4_554
H11 H10 2.7723 no . 4_554
H12 O2W 2.1856 no . 1_554
H12A C1T 3.0325 no . .
H12A H1A 3.5454 no . .
H12A H1B 2.0643 no . .
H12A H1C 3.5175 no . .
H12A H86 3.2700 no . 1_554
H12A H87 3.4660 no . 1_554
H13 Cl1 3.5614 no . 3_565
H13 N1S 3.3228 no . .
H13 C1S 3.1930 no . .
H13 C45 3.5172 no . .
H13 H1B 3.0299 no . .
H13 H45 2.8136 no . .
H14A Cl7 3.1391 no . 3_665
H14A C30 2.8098 no . 1_554
H14A C31 3.0090 no . 1_554
H14A H30 2.6212 no . 1_554
H14A H31 2.9803 no . 1_554
H14A H86 2.9241 no . 1_554
H14B Cl7 3.1584 no . 3_665
H14B N13 2.4236 no . 1_554
H14B H31 3.4417 no . 1_554
H14B H86 2.8854 no . 1_554
H16 Cl7 3.2693 no . 3_665
H16 O3W 3.4570 no . 3_665
H16 N13 3.5229 no . 1_554
H16 H80 3.1001 no . 3_665
H16 H84A 3.5130 no . 3_665
H17 C72 3.5180 no . 3_665
H17 C73 3.1413 no . 3_665
H17 C80 3.5571 no . 3_665
H17 H73 3.0369 no . 3_665
H17 H79 3.4620 no . 3_665
H17 H80 3.0237 no . 3_665
H18 Cl6 3.1412 no . 3_666
H18 C73 3.0501 no . 3_665
H18 C74 2.7648 no . 3_665
H18 C75 3.3776 no . 3_665
H18 H3B 3.3711 no . .
H18 H3D 3.3955 no . .
H18 H73 3.0696 no . 3_665
H18 H74 2.6158 no . 3_665
H18 H79 3.0340 no . 3_665
H19 Cl3 3.4490 no . 3_665
H19 Cl6 2.9805 no . 3_666
H19 H28A 3.1103 no . 3_666
H21B C43 3.1927 no . .
H21B C44 3.1296 no . .
H21B C45 3.5952 no . .
H21B H7 3.2266 no . .
H21B H44 3.3076 no . .
H23 N3S 2.9004 no . .
H23 C3S 3.0495 no . .
H23 H3B 3.2172 no . .
H24 Cl8 3.4503 no . 3_666
H24 C3S 3.4183 no . .
H24 C3T 3.1883 no . .
H24 H3B 2.3767 no . .
H24 H3C 3.5689 no . .
H26 Cl8 3.0230 no . .
H26 N8 3.3754 no . .
H26 C25 3.4971 no . 3_666
H26 C28 3.1114 no . 3_666
H26 H8 2.4888 no . .
H26 H28A 2.8091 no . 3_666
H26 H28B 2.7163 no . 3_666
H27 Pd4 2.8014 no . .
H27 N7 3.3841 no . .
H27 N8 2.9689 no . .
H27 C43 3.3357 no . .
H27 C48 3.1562 no . .
H27 H7 3.3061 no . .
H27 H8 2.5470 no . .
H27 H28A 3.4067 no . 3_666
H27 H28B 3.3124 no . 3_666
H28A Cl3 3.3886 no . 1_556
H28A C25 3.2040 no . 3_666
H28A C26 2.7960 no . 3_666
H28A C27 3.1921 no . 3_666
H28A H19 3.1103 no . 3_666
H28A H26 2.8091 no . 3_666
H28A H27 3.4067 no . 3_666
H28A H28A 3.4215 no . 3_666
H28B Cl3 3.4564 no . 1_556
H28B Cl8 2.8120 no . 3_666
H28B C26 3.1440 no . 3_666
H28B C27 3.4868 no . 3_666
H28B H26 2.7163 no . 3_666
H28B H27 3.3124 no . 3_666
H30 Cl3 3.2308 no . 1_556
H30 Cl7 2.8133 no . 3_666
H30 Cl8 3.1971 no . 3_666
H30 C14 3.5254 no . 1_556
H30 H3 3.5406 no . 1_556
H30 H14A 2.6212 no . 1_556
H31 Cl7 3.4892 no . 3_666
H31 S1 3.5593 no . .
H31 O2 3.0354 no . .
H31 C85 3.4952 no . .
H31 C86 3.3064 no . .
H31 H3C 3.5287 no . .
H31 H14A 2.9803 no . 1_556
H31 H14B 3.4417 no . 1_556
H31 H86 3.1184 no . .
H32 O2 3.5634 no . .
H32 C85 2.8132 no . .
H32 C86 2.6139 no . .
H32 C87 2.6585 no . .
H32 C88 2.9311 no . .
H32 C89 3.1347 no . .
H32 C90 3.0786 no . .
H32 H86 3.0725 no . .
H32 H87 3.1201 no . .
H32 H6A 3.2183 no . .
H33 Cl1 3.3741 no . 3_566
H33 C6T 2.9997 no . .
H33 C87 3.3759 no . .
H33 C88 3.4838 no . .
H33 C91 3.5352 no . .
H33 H87 3.2448 no . .
H33 H91A 2.8360 no . .
H33 H6A 2.3432 no . .
H33 H6B 3.0146 no . .
H33 H6C 3.2043 no . .
H35B C46 3.3075 no . .
H35B C47 2.8749 no . .
H35B H46 3.1598 no . .
H35B H47 2.3461 no . .
H37 N3S 2.7062 no . .
H37 C3S 3.4983 no . .
H40 C6T 3.4864 no . 3_566
H40 C40 3.3663 no . 3_566
H40 C41 3.0937 no . 3_566
H40 H5 3.1399 no . 3_566
H40 H40 3.3048 no . 3_566
H40 H41 2.7788 no . 3_566
H40 H91A 3.5840 no . 3_566
H40 H6B 2.5641 no . 3_566
H41 C6S 3.4649 no . 3_566
H41 C6T 3.2978 no . 3_566
H41 C40 3.2130 no . 3_566
H41 H40 2.7788 no . 3_566
H41 H42A 3.4094 no . 3_566
H41 H46 3.1540 no . .
H41 H47 3.4561 no . .
H41 H91A 3.5680 no . 3_566
H41 H6B 2.4612 no . 3_566
H42A Cl5 2.7546 no . 3_566
H42A H5 3.1280 no . 3_566
H42A H41 3.4094 no . 3_566
H42B H77B 3.2606 no . 3_565
H44 Cl4 3.1567 no . .
H44 N1S 2.9925 no . .
H44 C1S 2.8564 no . .
H44 C1T 3.2941 no . .
H44 H1A 2.9004 no . .
H44 H1B 3.5653 no . .
H44 H2B 3.3230 no . .
H44 H21B 3.3076 no . .
H45 Cl2 3.3589 no . .
H45 N1S 2.8426 no . .
H45 C1S 3.2904 no . .
H45 C2T 3.2548 no . .
H45 C7 3.3599 no . .
H45 C13 3.3713 no . .
H45 H2B 2.4203 no . .
H45 H2C 3.3989 no . .
H45 H2D 3.5681 no . .
H45 H7A 2.4555 no . .
H45 H13 2.8136 no . .
H46 Cl2 3.4910 no . .
H46 N6S 3.4965 no . 3_566
H46 C6S 3.1344 no . 3_566
H46 C6T 3.4845 no . 3_566
H46 C7 3.4967 no . .
H46 C41 3.4097 no . .
H46 C91 3.3542 no . 3_566
H46 H2B 3.2979 no . .
H46 H2C 3.3706 no . .
H46 H7A 2.6420 no . .
H46 H7B 3.5025 no . .
H46 H35B 3.1598 no . .
H46 H41 3.1540 no . .
H46 H91B 3.0900 no . 3_566
H46 H91C 2.8483 no . 3_566
H46 H6B 3.3535 no . 3_566
H46 H6C 3.3403 no . 3_566
H47 Cl5 2.7668 no . .
H47 N6S 3.0560 no . 3_566
H47 C6S 3.2973 no . 3_566
H47 C35 3.3354 no . .
H47 H35B 2.3461 no . .
H47 H41 3.4561 no . .
H49A Cl6 3.2760 no . .
H49A C74 2.8068 no . 1_556
H49A C75 2.6332 no . 1_556
H49A H74 2.3696 no . 1_556
H49A H75 2.0401 no . 1_556
H49B Cl5 2.9414 no . .
H49B O2W 3.0782 no . .
H49B N6S 3.4134 no . 3_566
H49B C75 3.4813 no . 1_556
H49B H75 2.7269 no . 1_556
H51 C74 3.1393 no . 1_556
H51 H74 2.6149 no . 1_556
H52 O1W 3.1035 no . .
H54 N2S 3.1937 no . .
H55 O2W 3.2806 no . .
H55 N6S 3.1812 no . 3_566
H56A O3W 3.4411 no . .
H58 Cl9 3.5783 no . 4_555
H58 O1W 3.1326 no . .
H58 H65 3.5550 no . 4_555
H59 O2W 3.2017 no . .
H59 H63B 3.1300 no . 4_555
H60 H63B 3.5051 no . 4_555
H61 Cl12 3.0920 no . 4_555
H63A Cl12 3.5882 no . 4_555
H63B Cl12 3.3662 no . 4_555
H63B C59 3.1420 no . 4_554
H63B C60 3.3504 no . 4_554
H63B H59 3.1300 no . 4_554
H63B H60 3.5051 no . 4_554
H65 O1W 3.5146 no . 4_554
H65 C57 3.2265 no . 4_554
H65 C58 3.2699 no . 4_554
H65 H9 3.4308 no . 4_554
H65 H58 3.5550 no . 4_554
H66 Pd5 3.2010 no . 4_554
H66 H10 3.2064 no . 4_554
H68 N2S 2.9365 no . .
H68 H7D 3.1984 no . .
H69 N2S 3.1052 no . .
H69 C7T 3.4228 no . .
H69 H7C 3.4047 no . .
H69 H7D 2.6190 no . .
H70B O3W 3.4837 no . .
H72 Cl9 2.9775 no . 4_554
H73 C3T 3.5074 no . 3_665
H73 H3D 2.5744 no . 3_665
H73 H17 3.0369 no . 3_665
H73 H18 3.0696 no . 3_665
H74 Cl6 3.4707 no . 1_554
H74 Cl8 3.1088 no . 1_554
H74 C18 3.5575 no . 3_665
H74 C49 3.3064 no . 1_554
H74 C51 3.3179 no . 1_554
H74 H3D 3.4336 no . 3_665
H74 H18 2.6158 no . 3_665
H74 H49A 2.3696 no . 1_554
H74 H51 2.6149 no . 1_554
H75 Cl5 3.4655 no . 1_554
H75 Cl6 2.9122 no . 1_554
H75 C49 2.7811 no . 1_554
H75 C50 3.5727 no . 1_554
H75 H49A 2.0401 no . 1_554
H75 H49B 2.7269 no . 1_554
H77A Cl5 3.0271 no . 1_554
H77A N1S 3.5370 no . .
H77A C1S 3.3085 no . .
H77A C1T 3.5769 no . .
H77A H1 3.4300 no . 3_565
H77A H1C 3.1525 no . .
H77B N1 3.5915 no . 3_565
H77B N1S 3.2227 no . .
H77B C1S 3.5212 no . .
H77B C2 3.1315 no . 3_565
H77B H1 2.8969 no . 3_565
H77B H2A 2.3671 no . 3_565
H77B H42B 3.2606 no . 3_565
H79 Cl6 3.2936 no . 1_554
H79 C1T 3.3567 no . .
H79 C17 3.4281 no . 3_665
H79 C18 3.1876 no . 3_665
H79 H1A 2.7947 no . .
H79 H1C 3.2500 no . .
H79 H17 3.4620 no . 3_665
H79 H18 3.0340 no . 3_665
H80 Cl4 3.0868 no . .
H80 C15 3.3856 no . 3_665
H80 C16 2.8623 no . 3_665
H80 C17 2.8137 no . 3_665
H80 C18 3.3029 no . 3_665
H80 H1A 3.2599 no . .
H80 H16 3.1001 no . 3_665
H80 H17 3.0237 no . 3_665
H82 N2S 2.8798 no . .
H82 C2S 2.8188 no . .
H82 C2T 3.3917 no . .
H82 H2B 2.9520 no . .
H83 N1S 3.4298 no . .
H83 N2S 3.1990 no . .
H83 C2S 3.1048 no . .
H83 C2T 3.4162 no . .
H83 H2A 3.3583 no . 3_565
H83 H2B 3.2333 no . .
H83 H2D 3.3075 no . .
H84A O3W 3.1476 no . .
H84A H16 3.5130 no . 3_665
H86 C10 3.3240 no . 1_556
H86 C11 2.8200 no . 1_556
H86 C12 3.0718 no . 1_556
H86 C14 3.0574 no . 1_556
H86 C31 3.2251 no . .
H86 C32 3.1949 no . .
H86 H4A 3.4269 no . 1_556
H86 H5A 2.8853 no . 1_556
H86 H12A 3.2700 no . 1_556
H86 H14A 2.9241 no . 1_556
H86 H14B 2.8854 no . 1_556
H86 H31 3.1184 no . .
H86 H32 3.0725 no . .
H87 Cl1 2.9906 no . 3_566
H87 Cl2 3.0845 no . 3_566
H87 C12 3.5251 no . 1_556
H87 C32 3.1901 no . .
H87 C33 3.2514 no . .
H87 H5A 2.8210 no . 1_556
H87 H12A 3.4660 no . 1_556
H87 H32 3.1201 no . .
H87 H33 3.2448 no . .
H89 C2S 3.5070 no . 3_566
H89 H2C 3.1884 no . 3_566
H90 N7S 3.5508 no . 3_566
H91A H2C 3.3469 no . 3_566
H91A H33 2.8360 no . .
H91A H40 3.5840 no . 3_566
H91A H41 3.5680 no . 3_566
H91B C2S 3.4931 no . 3_566
H91B C2T 3.0116 no . 3_566
H91B C46 3.5438 no . 3_566
H91B H2B 3.3583 no . 3_566
H91B H2C 2.1136 no . 3_566
H91B H46 3.0900 no . 3_566
H91C Cl2 2.4172 no . 3_566
H91C C2T 3.1320 no . 3_566
H91C C46 3.5556 no . 3_566
H91C H2B 3.4126 no . 3_566
H91C H2C 2.2056 no . 3_566
H91C H2D 3.5067 no . 3_566
H91C H46 2.8483 no . 3_566
H6A C32 3.5796 no . .
H6A C33 3.1421 no . .
H6A C38 3.5692 no . .
H6A H32 3.2183 no . .
H6A H33 2.3432 no . .
H6B C40 3.4932 no . .
H6B C40 3.1113 no . 3_566
H6B C41 3.0670 no . 3_566
H6B H33 3.0146 no . .
H6B H40 2.5641 no . 3_566
H6B H41 2.4612 no . 3_566
H6B H46 3.3535 no . 3_566
H6C Cl2 3.1614 no . 3_566
H6C H2C 2.7528 no . 3_566
H6C H33 3.2043 no . .
H6C H46 3.3403 no . 3_566

loop_
_geom_hbond_atom_site_label_D
_geom_hbond_atom_site_label_H
_geom_hbond_atom_site_label_A
_geom_hbond_site_symmetry_D
_geom_hbond_site_symmetry_H
_geom_hbond_site_symmetry_A
_geom_hbond_distance_DA
_geom_hbond_distance_DH
_geom_hbond_distance_HA
_geom_hbond_angle_DHA
_geom_hbond_publ_flag
N1 H1 N1S . . 3_565 2.908(13) 1.000 2.048 142.8 no
N2 H2 Cl2 . . 3_565 3.210(10) 1.000 2.293 151.8 no
N3 H3 Cl7 . . 3_665 3.217(8) 1.000 2.347 144.9 no
N5 H5 Cl1 . . 3_566 3.267(9) 1.000 2.471 136.1 no
N6 H6 Cl3 . . 1_556 3.108(9) 1.000 2.147 160.4 no
N7 H7 Cl4 . . . 3.289(9) 1.000 2.315 164.2 no
N9 H9 O1W . . . 3.06(3) 1.000 2.065 174.6 no
N10 H10 Cl12 . . 4_555 3.178(13) 1.000 2.245 154.8 no
N11 H11 Cl9 . . 4_554 3.158(12) 1.000 2.286 145.0 no

loop_
_geom_torsion_atom_site_label_1
_geom_torsion_atom_site_label_2
_geom_torsion_atom_site_label_3
_geom_torsion_atom_site_label_4
_geom_torsion
_geom_torsion_publ_flag
_geom_torsion_site_symmetry_1
_geom_torsion_site_symmetry_2
_geom_torsion_site_symmetry_3
_geom_torsion_site_symmetry_4
Cl1 Pd1 N1 C1 -167.4(4) no . . . .
Cl1 Pd1 N1 C42 61.9(5) no . . . .
Cl2 Pd1 N2 C6 165.7(4) no . . . .
Cl2 Pd1 N2 C7 -71.4(5) no . . . .
N1 Pd1 N2 C6 -14.8(5) no . . . .
N1 Pd1 N2 C7 108.2(5) no . . . .
N2 Pd1 N1 C1 10.9(5) no . . . .
N2 Pd1 N1 C42 -119.8(5) no . . . .
Cl3 Pd2 N3 C14 71.9(5) no . . . .
Cl3 Pd2 N3 C15 -156.8(3) no . . . .
Cl4 Pd2 N4 C20 163.9(4) no . . . .
Cl4 Pd2 N4 C21 -67.4(4) no . . . .
N3 Pd2 N4 C20 -19.6(4) no . . . .
N3 Pd2 N4 C21 109.1(5) no . . . .
N4 Pd2 N3 C14 -115.8(5) no . . . .
N4 Pd2 N3 C15 15.6(4) no . . . .
Cl5 Pd3 N5 C34 160.3(4) no . . . .
Cl5 Pd3 N5 C35 -75.1(4) no . . . .
Cl6 Pd3 N6 C28 59.3(5) no . . . .
Cl6 Pd3 N6 C29 -170.1(4) no . . . .
N5 Pd3 N6 C28 -117.6(6) no . . . .
N5 Pd3 N6 C29 13.0(5) no . . . .
N6 Pd3 N5 C34 -16.3(5) no . . . .
N6 Pd3 N5 C35 108.3(5) no . . . .
Cl7 Pd4 N7 C43 -165.8(4) no . . . .
Cl7 Pd4 N7 C84 69.2(4) no . . . .
Cl8 Pd4 N8 C48 162.4(5) no . . . .
Cl8 Pd4 N8 C49 -66.9(5) no . . . .
N7 Pd4 N8 C48 -15.4(5) no . . . .
N7 Pd4 N8 C49 115.3(5) no . . . .
N8 Pd4 N7 C43 17.0(5) no . . . .
N8 Pd4 N7 C84 -108.1(5) no . . . .
Cl9 Pd5 N10 C62 166.4(7) no . . . .
Cl9 Pd5 N10 C63 -69.6(7) no . . . .
Cl10 Pd5 N9 C56 75.8(8) no . . . .
Cl10 Pd5 N9 C57 -158.7(8) no . . . .
N9 Pd5 N10 C62 -13.7(8) no . . . .
N9 Pd5 N10 C63 110.3(9) no . . . .
N10 Pd5 N9 C56 -105.3(9) no . . . .
N10 Pd5 N9 C57 20.3(9) no . . . .
Cl11 Pd6 N12 C76 -160.3(5) no . . . .
Cl11 Pd6 N12 C77 72.5(6) no . . . .
Cl12 Pd6 N11 C70 -79.3(6) no . . . .
Cl12 Pd6 N11 C71 152.4(5) no . . . .
N11 Pd6 N12 C76 19.9(5) no . . . .
N11 Pd6 N12 C77 -107.2(6) no . . . .
N12 Pd6 N11 C70 107.4(6) no . . . .
N12 Pd6 N11 C71 -20.9(5) no . . . .
O1 S1 C85 C86 -136(2) no . . . .
O1 S1 C85 C90 45(3) no . . . .
O2 S1 C85 C86 109(3) no . . . .
O2 S1 C85 C90 -70(3) no . . . .
N13 S1 C85 C86 -13(3) no . . . .
N13 S1 C85 C90 168(2) no . . . .
Pd1 N1 C1 C2 169.1(8) no . . . .
Pd1 N1 C1 C6 -3.9(12) no . . . .
Pd1 N1 C42 C39 48.7(9) no . . . .
C1 N1 C42 C39 -78.3(10) no . . . .
C42 N1 C1 C2 -59.1(13) no . . . .
C42 N1 C1 C6 127.9(10) no . . . .
Pd1 N2 C6 C1 18.4(10) no . . . .
Pd1 N2 C6 C5 -168.0(6) no . . . .
Pd1 N2 C7 C8 176.5(5) no . . . .
C6 N2 C7 C8 -67.0(11) no . . . .
C7 N2 C6 C1 -101.2(10) no . . . .
C7 N2 C6 C5 72.3(11) no . . . .
Pd2 N3 C14 C11 53.9(9) no . . . .
Pd2 N3 C15 C16 167.6(6) no . . . .
Pd2 N3 C15 C20 -8.9(8) no . . . .
C14 N3 C15 C16 -60.7(10) no . . . .
C14 N3 C15 C20 122.8(8) no . . . .
C15 N3 C14 C11 -73.1(10) no . . . .
Pd2 N4 C20 C15 21.2(9) no . . . .
Pd2 N4 C20 C19 -159.1(5) no . . . .
Pd2 N4 C21 C22 169.5(6) no . . . .
C20 N4 C21 C22 -67.2(10) no . . . .
C21 N4 C20 C15 -104.6(9) no . . . .
C21 N4 C20 C19 75.0(9) no . . . .
Pd3 N5 C34 C29 18.0(8) no . . . .
Pd3 N5 C34 C33 -166.3(5) no . . . .
Pd3 N5 C35 C36 158.9(6) no . . . .
C34 N5 C35 C36 -80.7(9) no . . . .
C35 N5 C34 C29 -103.7(8) no . . . .
C35 N5 C34 C33 72.0(9) no . . . .
Pd3 N6 C28 C25 52.3(10) no . . . .
Pd3 N6 C29 C30 167.2(6) no . . . .
Pd3 N6 C29 C34 -6.3(10) no . . . .
C28 N6 C29 C30 -59.6(11) no . . . .
C28 N6 C29 C34 126.8(9) no . . . .
C29 N6 C28 C25 -75.9(10) no . . . .
Pd4 N7 C43 C44 161.5(7) no . . . .
Pd4 N7 C43 C48 -15.9(10) no . . . .
Pd4 N7 C84 C81 -175.1(5) no . . . .
C43 N7 C84 C81 62.4(10) no . . . .
C84 N7 C43 C44 -74.3(11) no . . . .
C84 N7 C43 C48 108.2(9) no . . . .
Pd4 N8 C48 C43 11.1(11) no . . . .
Pd4 N8 C48 C47 -166.7(7) no . . . .
Pd4 N8 C49 C50 -50.0(11) no . . . .
C48 N8 C49 C50 77.8(12) no . . . .
C49 N8 C48 C43 -120.2(10) no . . . .
C49 N8 C48 C47 62.0(13) no . . . .
Pd5 N9 C56 C53 179.9(9) no . . . .
Pd5 N9 C57 C58 158.9(10) no . . . .
Pd5 N9 C57 C62 -24.3(16) no . . . .
C56 N9 C57 C58 -79.0(18) no . . . .
C56 N9 C57 C62 97.8(16) no . . . .
C57 N9 C56 C53 60.1(19) no . . . .
Pd5 N10 C62 C57 3.5(14) no . . . .
Pd5 N10 C62 C61 -161.0(12) no . . . .
Pd5 N10 C63 C64 -36.9(14) no . . . .
C62 N10 C63 C64 88.5(14) no . . . .
C63 N10 C62 C57 -129.4(13) no . . . .
C63 N10 C62 C61 66.1(18) no . . . .
Pd6 N11 C70 C67 64.8(10) no . . . .
Pd6 N11 C71 C72 -164.7(5) no . . . .
Pd6 N11 C71 C76 19.1(9) no . . . .
C70 N11 C71 C72 64.7(11) no . . . .
C70 N11 C71 C76 -111.5(10) no . . . .
C71 N11 C70 C67 -172.3(8) no . . . .
Pd6 N12 C76 C71 -15.5(11) no . . . .
Pd6 N12 C76 C75 162.7(8) no . . . .
Pd6 N12 C77 C78 67.3(10) no . . . .
C76 N12 C77 C78 -57.1(11) no . . . .
C77 N12 C76 C71 115.8(10) no . . . .
C77 N12 C76 C75 -66.0(12) no . . . .
N1 C1 C2 C3 -176.7(10) no . . . .
N1 C1 C6 N2 -10.5(16) no . . . .
N1 C1 C6 C5 176.2(8) no . . . .
C2 C1 C6 N2 176.4(10) no . . . .
C2 C1 C6 C5 3.1(17) no . . . .
C6 C1 C2 C3 -3.9(19) no . . . .
C1 C2 C3 C4 4(2) no . . . .
C2 C3 C4 C5 -5(2) no . . . .
C3 C4 C5 C6 4(2) no . . . .
C4 C5 C6 N2 -176.9(11) no . . . .
C4 C5 C6 C1 -3.2(16) no . . . .
N2 C7 C8 C9 104.1(10) no . . . .
N2 C7 C8 C13 -74.5(11) no . . . .
C7 C8 C9 C10 -177.0(8) no . . . .
C7 C8 C13 C12 177.3(8) no . . . .
C9 C8 C13 C12 -1.3(15) no . . . .
C13 C8 C9 C10 1.6(15) no . . . .
C8 C9 C10 C11 -1.9(15) no . . . .
C9 C10 C11 C12 1.9(15) no . . . .
C9 C10 C11 C14 -177.8(8) no . . . .
C10 C11 C12 C13 -1.5(14) no . . . .
C10 C11 C14 N3 81.8(11) no . . . .
C12 C11 C14 N3 -97.9(10) no . . . .
C14 C11 C12 C13 178.3(8) no . . . .
C11 C12 C13 C8 1.2(15) no . . . .
N3 C15 C16 C17 -174.0(7) no . . . .
N3 C15 C20 N4 -8.6(12) no . . . .
N3 C15 C20 C19 171.8(6) no . . . .
C16 C15 C20 N4 175.0(8) no . . . .
C16 C15 C20 C19 -4.6(13) no . . . .
C20 C15 C16 C17 2.2(14) no . . . .
C15 C16 C17 C18 0.4(15) no . . . .
C16 C17 C18 C19 -0.4(17) no . . . .
C17 C18 C19 C20 -1.9(15) no . . . .
C18 C19 C20 N4 -175.3(8) no . . . .
C18 C19 C20 C15 4.3(12) no . . . .
N4 C21 C22 C23 89.1(10) no . . . .
N4 C21 C22 C27 -84.4(11) no . . . .
C21 C22 C23 C24 -173.2(8) no . . . .
C21 C22 C27 C26 176.9(8) no . . . .
C23 C22 C27 C26 3.0(13) no . . . .
C27 C22 C23 C24 0.5(13) no . . . .
C22 C23 C24 C25 -3.7(14) no . . . .
C23 C24 C25 C26 3.3(13) no . . . .
C23 C24 C25 C28 -177.7(8) no . . . .
C24 C25 C26 C27 0.2(14) no . . . .
C24 C25 C28 N6 79.1(12) no . . . .
C26 C25 C28 N6 -102.0(10) no . . . .
C28 C25 C26 C27 -178.8(8) no . . . .
C25 C26 C27 C22 -3.4(15) no . . . .
N6 C29 C30 C31 -176.1(8) no . . . .
N6 C29 C34 N5 -8.0(12) no . . . .
N6 C29 C34 C33 176.7(7) no . . . .
C30 C29 C34 N5 178.3(8) no . . . .
C30 C29 C34 C33 3.0(15) no . . . .
C34 C29 C30 C31 -2.5(15) no . . . .
C29 C30 C31 C32 1.3(16) no . . . .
C30 C31 C32 C33 -0.5(19) no . . . .
C31 C32 C33 C34 0.8(18) no . . . .
C32 C33 C34 N5 -177.4(9) no . . . .
C32 C33 C34 C29 -2.1(16) no . . . .
N5 C35 C36 C37 100.6(10) no . . . .
N5 C35 C36 C41 -80.5(12) no . . . .
C35 C36 C37 C38 -178.9(9) no . . . .
C35 C36 C41 C40 -178.8(9) no . . . .
C37 C36 C41 C40 0.1(15) no . . . .
C41 C36 C37 C38 2.2(15) no . . . .
C36 C37 C38 C39 -2.8(16) no . . . .
C37 C38 C39 C40 1.0(17) no . . . .
C37 C38 C39 C42 -175.4(9) no . . . .
C38 C39 C40 C41 1.4(17) no . . . .
C38 C39 C42 N1 87.6(12) no . . . .
C40 C39 C42 N1 -88.8(12) no . . . .
C42 C39 C40 C41 177.8(9) no . . . .
C39 C40 C41 C36 -2.0(16) no . . . .
N7 C43 C44 C45 179.0(8) no . . . .
N7 C43 C48 N8 3.3(14) no . . . .
N7 C43 C48 C47 -178.8(8) no . . . .
C44 C43 C48 N8 -174.3(9) no . . . .
C44 C43 C48 C47 3.6(15) no . . . .
C48 C43 C44 C45 -3.6(16) no . . . .
C43 C44 C45 C46 1.6(15) no . . . .
C44 C45 C46 C47 0.3(17) no . . . .
C45 C46 C47 C48 -0(2) no . . . .
C46 C47 C48 N8 175.9(11) no . . . .
C46 C47 C48 C43 -1.9(18) no . . . .
N8 C49 C50 C51 89.0(13) no . . . .
N8 C49 C50 C55 -92.4(14) no . . . .
C49 C50 C51 C52 -178.7(11) no . . . .
C49 C50 C55 C54 -177.9(11) no . . . .
C51 C50 C55 C54 1(2) no . . . .
C55 C50 C51 C52 3(2) no . . . .
C50 C51 C52 C53 -4(2) no . . . .
C51 C52 C53 C54 2(2) no . . . .
C51 C52 C53 C56 -174.3(13) no . . . .
C52 C53 C54 C55 1(2) no . . . .
C52 C53 C56 N9 84.6(18) no . . . .
C54 C53 C56 N9 -92.1(18) no . . . .
C56 C53 C54 C55 177.5(13) no . . . .
C53 C54 C55 C50 -3(2) no . . . .
N9 C57 C58 C59 178.0(13) no . . . .
N9 C57 C62 N10 14.6(19) no . . . .
N9 C57 C62 C61 -179.0(12) no . . . .
C58 C57 C62 N10 -168.8(13) no . . . .
C58 C57 C62 C61 -2(2) no . . . .
C62 C57 C58 C59 1(2) no . . . .
C57 C58 C59 C60 -2(2) no . . . .
C58 C59 C60 C61 3(2) no . . . .
C59 C60 C61 C62 -5(3) no . . . .
C60 C61 C62 N10 168.4(14) no . . . .
C60 C61 C62 C57 4(2) no . . . .
N10 C63 C64 C65 87.7(19) no . . . .
N10 C63 C64 C69 -105.1(17) no . . . .
C63 C64 C65 C66 177.9(15) no . . . .
C63 C64 C69 C68 178.8(15) no . . . .
C65 C64 C69 C68 -13(3) no . . . .
C69 C64 C65 C66 9(3) no . . . .
C64 C65 C66 C67 -2(3) no . . . .
C65 C66 C67 C68 -3(2) no . . . .
C65 C66 C67 C70 175.4(14) no . . . .
C66 C67 C68 C69 -0(2) no . . . .
C66 C67 C70 N11 80.1(16) no . . . .
C68 C67 C70 N11 -101.2(14) no . . . .
C70 C67 C68 C69 -178.8(11) no . . . .
C67 C68 C69 C64 8(3) no . . . .
N11 C71 C72 C73 -176.8(9) no . . . .
N11 C71 C76 N12 -3.1(15) no . . . .
N11 C71 C76 C75 178.6(8) no . . . .
C72 C71 C76 N12 -179.4(9) no . . . .
C72 C71 C76 C75 2.3(15) no . . . .
C76 C71 C72 C73 -0.5(16) no . . . .
C71 C72 C73 C74 -3.7(19) no . . . .
C72 C73 C74 C75 6(2) no . . . .
C73 C74 C75 C76 -4(2) no . . . .
C74 C75 C76 N12 -178.3(12) no . . . .
C74 C75 C76 C71 -0.2(19) no . . . .
N12 C77 C78 C79 89.6(11) no . . . .
N12 C77 C78 C83 -94.7(11) no . . . .
C77 C78 C79 C80 178.5(8) no . . . .
C77 C78 C83 C82 -178.9(8) no . . . .
C79 C78 C83 C82 -3.1(14) no . . . .
C83 C78 C79 C80 2.8(14) no . . . .
C78 C79 C80 C81 0.1(15) no . . . .
C79 C80 C81 C82 -2.5(15) no . . . .
C79 C80 C81 C84 -178.9(9) no . . . .
C80 C81 C82 C83 2.1(14) no . . . .
C80 C81 C84 N7 74.4(12) no . . . .
C82 C81 C84 N7 -101.7(11) no . . . .
C84 C81 C82 C83 178.4(8) no . . . .
C81 C82 C83 C78 0.7(15) no . . . .
S1 C85 C86 C87 -178(2) no . . . .
S1 C85 C90 C89 178(2) no . . . .
C86 C85 C90 C89 -1(5) no . . . .
C90 C85 C86 C87 2(5) no . . . .
C85 C86 C87 C88 -1(5) no . . . .
C86 C87 C88 C89 1(5) no . . . .
C86 C87 C88 C91 180(3) no . . . .
C87 C88 C89 C90 -0(5) no . . . .
C91 C88 C89 C90 -179(3) no . . . .
C88 C89 C90 C85 0(5) no . . . .

loop_
_platon_squeeze_void_nr
_platon_squeeze_void_average_x
_platon_squeeze_void_average_y
_platon_squeeze_void_average_z
_platon_squeeze_void_volume
_platon_squeeze_void_count_electrons
_platon_squeeze_void_content
1 0.775 0.250 -0.001 2127 352 ' '
2 0.226 0.750 -0.014 2127 356 ' '
